data_4513113
loop_
_publ_author_name
'Zhang, Rui'
'Hao, Xiang'
'Li, Xiumin'
'Zhou, Zhengyang'
'Sun, Junliang'
'Cao, Rui'

_publ_section_title
;
 Soluble Silver Acetylide for the Construction and Structural Conversion
 of All-Alkynyl-Stabilized High-Nuclearity Homoleptic Silver Clusters
;
_journal_issue 5
_journal_name_full 'Crystal Growth &amp; Design'
_journal_page_first 2505
_journal_paper_doi 10.1021/acs.cgd.5b00286
_journal_volume 15
_journal_year 2015
_chemical_formula_sum 'C264 H362 Ag22 N4 O18'
_chemical_formula_weight 6252.69
_space_group_crystal_system monoclinic
_space_group_IT_number 15
_space_group_name_Hall '-C 2yc'
_space_group_name_H-M_alt 'C 1 2/c 1'
_symmetry_space_group_name_Hall '-C 2yc'
_symmetry_space_group_name_H-M 'C 1 2/c 1'
_atom_sites_solution_hydrogens mixed
_atom_sites_solution_primary direct
_atom_sites_solution_secondary difmap
_audit_creation_method SHELXL-2014/7
_cell_angle_alpha 90
_cell_angle_beta 112.8040(10)
_cell_angle_gamma 90
_cell_formula_units_Z 8
_cell_length_a 80.349(10)
_cell_length_b 20.033(2)
_cell_length_c 40.226(5)
_cell_measurement_reflns_used 9767
_cell_measurement_temperature 153(2)
_cell_measurement_theta_max 26.23
_cell_measurement_theta_min 2.42
_cell_volume 59688(12)
_computing_cell_refinement 'Bruker SMART'
_computing_data_collection 'Bruker SMART'
_computing_data_reduction 'Bruker SAINT'
_computing_molecular_graphics 'Bruker SHELXTL'
_computing_publication_material 'Bruker SHELXTL'
_computing_structure_refinement 'SHELXL-2014/7 (Sheldrick, 2014)'
_computing_structure_solution 'SHELXS-97 (Sheldrick, 1990)'
_diffrn_ambient_temperature 153(2)
_diffrn_measured_fraction_theta_full 0.992
_diffrn_measured_fraction_theta_max 0.988
_diffrn_measurement_device_type 'CCD area detector'
_diffrn_measurement_method 'phi and omega scans'
_diffrn_radiation_type MoK\a
_diffrn_radiation_wavelength 0.71073
_diffrn_reflns_av_R_equivalents 0.0439
_diffrn_reflns_av_unetI/netI 0.0564
_diffrn_reflns_laue_measured_fraction_full 0.992
_diffrn_reflns_laue_measured_fraction_max 0.988
_diffrn_reflns_limit_h_max 100
_diffrn_reflns_limit_h_min -99
_diffrn_reflns_limit_k_max 24
_diffrn_reflns_limit_k_min -25
_diffrn_reflns_limit_l_max 37
_diffrn_reflns_limit_l_min -50
_diffrn_reflns_number 191913
_diffrn_reflns_point_group_measured_fraction_full 0.992
_diffrn_reflns_point_group_measured_fraction_max 0.988
_diffrn_reflns_theta_full 25.242
_diffrn_reflns_theta_max 26.365
_diffrn_reflns_theta_min 2.235
_diffrn_source 'fine-focus sealed tube'
_exptl_absorpt_coefficient_mu 1.456
_exptl_absorpt_correction_T_max 0.8112
_exptl_absorpt_correction_T_min 0.5296
_exptl_absorpt_correction_type multi-scan
_exptl_absorpt_process_details SADABS
_exptl_crystal_colour yellow
_exptl_crystal_density_diffrn 1.392
_exptl_crystal_description prism
_exptl_crystal_F_000 25216
_exptl_crystal_size_max 0.500
_exptl_crystal_size_mid 0.200
_exptl_crystal_size_min 0.150
_refine_diff_density_max 3.529
_refine_diff_density_min -1.186
_refine_diff_density_rms 0.161
_refine_ls_extinction_method none
_refine_ls_goodness_of_fit_ref 1.037
_refine_ls_hydrogen_treatment constr
_refine_ls_matrix_type full
_refine_ls_number_parameters 3004
_refine_ls_number_reflns 60246
_refine_ls_number_restraints 5448
_refine_ls_restrained_S_all 1.037
_refine_ls_R_factor_all 0.1355
_refine_ls_R_factor_gt 0.0820
_refine_ls_shift/su_max 0.054
_refine_ls_shift/su_mean 0.001
_refine_ls_structure_factor_coef Fsqd
_refine_ls_weighting_details 'w=1/[\s^2^(Fo^2^)+(0.1305P)^2^+734.5092P] where P=(Fo^2^+2Fc^2^)/3'
_refine_ls_weighting_scheme calc
_refine_ls_wR_factor_gt 0.2236
_refine_ls_wR_factor_ref 0.2687
_reflns_Friedel_coverage 0.000
_reflns_number_gt 35318
_reflns_number_total 60246
_reflns_threshold_expression 'I > 2\s(I)'
_cod_data_source_file cg5b00286_si_006.cif
_cod_data_source_block 5_sq
_cod_original_cell_volume 59687(12)
_cod_database_code 4513113
_shelx_shelxl_version_number 2014/7
_shelx_space_group_comment
;
The symmetry employed for this shelxl refinement is uniquely defined
by the following loop, which should always be used as a source of
symmetry information in preference to the above space-group names.
They are only intended as comments.
;
_shelx_estimated_absorpt_t_min 0.530
_shelx_estimated_absorpt_t_max 0.811

loop_
_space_group_symop_operation_xyz
'x, y, z'
'-x, y, -z+1/2'
'x+1/2, y+1/2, z'
'-x+1/2, y+1/2, -z+1/2'
'-x, -y, -z'
'x, -y, z-1/2'
'-x+1/2, -y+1/2, -z'
'x+1/2, -y+1/2, z-1/2'

loop_
_atom_site_label
_atom_site_type_symbol
_atom_site_fract_x
_atom_site_fract_y
_atom_site_fract_z
_atom_site_U_iso_or_equiv
_atom_site_adp_type
_atom_site_occupancy
_atom_site_site_symmetry_order
_atom_site_calc_flag
_atom_site_refinement_flags_posn
_atom_site_refinement_flags_adp
_atom_site_refinement_flags_occupancy
_atom_site_disorder_assembly
_atom_site_disorder_group
Ag1 Ag 0.10623(4) 0.19810(19) 0.6041(2) 0.0526(7) Uani 0.72(2) 1 d . U P A 1
Ag2 Ag 0.13775(2) 0.25981(5) 0.59792(2) 0.0722(3) Uani 1 1 d . U . A 1
Ag3 Ag 0.12494(2) 0.39356(5) 0.58705(2) 0.0724(3) Uani 1 1 d . U . A 1
Ag4 Ag 0.09162(2) 0.32501(5) 0.57627(2) 0.0708(2) Uani 1 1 d . U . A 1
Ag5 Ag 0.13559(2) 0.16952(15) 0.67535(4) 0.0689(5) Uani 0.842(9) 1 d . U P A 1
Ag6 Ag 0.08869(3) 0.23317(10) 0.65553(10) 0.0599(7) Uani 0.844(15) 1 d . U P A 1
Ag7 Ag 0.10916(2) 0.44587(5) 0.63979(2) 0.0668(2) Uani 1 1 d . U . A 1
Ag8 Ag 0.15423(2) 0.39081(5) 0.66112(2) 0.0733(3) Uani 1 1 d . U . A 1
Ag9 Ag 0.12497(2) 0.31490(4) 0.67919(2) 0.05135(19) Uani 1 1 d . U . A 1
Ag10 Ag 0.11977(2) 0.21077(5) 0.72761(2) 0.0702(2) Uani 1 1 d . U . A 1
Ag11 Ag 0.13822(2) 0.44762(5) 0.71364(2) 0.0736(3) Uani 1 1 d . U . A 1
Ag12 Ag 0.10002(2) 0.36463(11) 0.72173(3) 0.0603(5) Uani 0.810(4) 1 d . U P A 1
Ag13 Ag 0.16514(2) 0.30466(13) 0.74751(3) 0.0565(5) Uani 0.885(6) 1 d . U P A 1
Ag14 Ag 0.16560(2) 0.23219(4) 0.81389(2) 0.0573(2) Uani 1 1 d . U . A 1
Ag15 Ag 0.10524(2) 0.30187(5) 0.79477(2) 0.0731(3) Uani 1 1 d . U . A 1
Ag16 Ag 0.11509(4) 0.46392(7) 0.78087(10) 0.0623(6) Uani 0.847(9) 1 d . U P A 1
Ag17 Ag 0.17623(2) 0.40926(5) 0.80633(2) 0.0690(2) Uani 1 1 d . U . A 1
Ag18 Ag 0.13773(2) 0.34482(4) 0.77691(2) 0.04472(17) Uani 1 1 d . U . A 1
Ag19 Ag 0.14515(2) 0.28267(4) 0.87093(2) 0.05426(19) Uani 1 1 d . U . A 1
Ag20 Ag 0.12168(2) 0.39563(4) 0.85783(3) 0.0689(2) Uani 1 1 d . U . A 1
Ag21 Ag 0.15385(2) 0.45388(4) 0.85998(3) 0.0682(2) Uani 1 1 d . U . A 1
Ag22 Ag 0.17804(2) 0.34235(4) 0.87569(2) 0.05459(19) Uani 1 1 d . U . A 1
Ag31 Ag 0.10642(11) 0.2004(4) 0.5916(6) 0.0552(19) Uani 0.28(2) 1 d . U P A 2
Ag35 Ag 0.13111(19) 0.1365(11) 0.6695(4) 0.082(4) Uani 0.158(9) 1 d . U P A 2
Ag36 Ag 0.09124(14) 0.2375(6) 0.6435(6) 0.067(2) Uani 0.156(15) 1 d . U P A 2
Ag42 Ag 0.10071(5) 0.4161(5) 0.72325(11) 0.0607(19) Uani 0.190(4) 1 d . U P A 2
Ag43 Ag 0.16226(12) 0.2634(10) 0.7482(2) 0.055(3) Uani 0.115(6) 1 d . U P A 2
Ag46 Ag 0.12035(10) 0.4649(4) 0.7981(4) 0.0532(19) Uani 0.153(9) 1 d . U P A 2
C1 C 0.13215(13) 0.1592(6) 0.6128(3) 0.0630(19) Uani 1 1 d . U . . .
C2 C 0.14237(13) 0.1127(6) 0.6177(3) 0.062(2) Uani 1 1 d . U . . .
C3 C 0.15303(12) 0.0552(5) 0.6187(3) 0.053(2) Uani 1 1 d . U . . .
C4 C 0.15158(13) 0.0273(5) 0.5862(3) 0.055(2) Uani 1 1 d . U . . .
H4 H 0.1437 0.0472 0.5643 0.066 Uiso 1 1 calc R U . . .
C5 C 0.16141(13) -0.0294(5) 0.5851(3) 0.057(2) Uani 1 1 d . U . . .
C6 C 0.17233(13) -0.0564(5) 0.6180(3) 0.056(2) Uani 1 1 d . U . . .
H6 H 0.1789 -0.0958 0.6180 0.068 Uiso 1 1 calc R U . . .
C7 C 0.17426(13) -0.0296(5) 0.6513(3) 0.059(2) Uani 1 1 d . U . . .
C8 C 0.16426(13) 0.0262(5) 0.6507(3) 0.056(2) Uani 1 1 d . U . . .
H8 H 0.1651 0.0453 0.6729 0.067 Uiso 1 1 calc R U . . .
C9 C 0.16004(13) -0.0568(5) 0.5490(3) 0.069(2) Uani 1 1 d D U . . .
C10 C 0.13986(14) -0.0694(6) 0.5243(3) 0.078(3) Uani 1 1 d D U . . .
H10A H 0.1391 -0.0871 0.5010 0.118 Uiso 1 1 calc R U . . .
H10B H 0.1347 -0.1018 0.5359 0.118 Uiso 1 1 calc R U . . .
H10C H 0.1331 -0.0274 0.5205 0.118 Uiso 1 1 calc R U . . .
C11 C 0.1680(2) -0.0062(7) 0.5308(4) 0.097(4) Uani 1 1 d D U . . .
H11A H 0.1672 -0.0238 0.5074 0.146 Uiso 1 1 calc R U . . .
H11B H 0.1613 0.0358 0.5271 0.146 Uiso 1 1 calc R U . . .
H11C H 0.1807 0.0018 0.5462 0.146 Uiso 1 1 calc R U . . .
C12 C 0.17030(16) -0.1229(6) 0.5524(4) 0.088(4) Uani 1 1 d D U . . .
H12A H 0.1690 -0.1383 0.5284 0.133 Uiso 1 1 calc R U . . .
H12B H 0.1831 -0.1160 0.5673 0.133 Uiso 1 1 calc R U . . .
H12C H 0.1653 -0.1565 0.5637 0.133 Uiso 1 1 calc R U . . .
C13 C 0.18651(15) -0.0614(6) 0.6863(3) 0.075(3) Uani 1 1 d D U . . .
C14 C 0.2026(2) -0.0143(8) 0.7043(5) 0.131(5) Uani 1 1 d D U . . .
H14A H 0.2107 -0.0337 0.7271 0.196 Uiso 1 1 calc R U . . .
H14B H 0.2090 -0.0079 0.6883 0.196 Uiso 1 1 calc R U . . .
H14C H 0.1982 0.0289 0.7089 0.196 Uiso 1 1 calc R U . . .
C15 C 0.1926(2) -0.1318(7) 0.6831(4) 0.115(4) Uani 1 1 d D U . . .
H15A H 0.2005 -0.1481 0.7071 0.172 Uiso 1 1 calc R U . . .
H15B H 0.1820 -0.1609 0.6730 0.172 Uiso 1 1 calc R U . . .
H15C H 0.1993 -0.1318 0.6673 0.172 Uiso 1 1 calc R U . . .
C16 C 0.1773(2) -0.0623(8) 0.7130(4) 0.112(5) Uani 1 1 d D U . . .
H16A H 0.1853 -0.0830 0.7356 0.168 Uiso 1 1 calc R U . . .
H16B H 0.1745 -0.0165 0.7178 0.168 Uiso 1 1 calc R U . . .
H16C H 0.1661 -0.0881 0.7029 0.168 Uiso 1 1 calc R U . . .
C17 C 0.15165(13) 0.3548(6) 0.6039(3) 0.060(2) Uani 1 1 d . U . . .
C18 C 0.16759(13) 0.3673(6) 0.6121(2) 0.056(2) Uani 1 1 d . U . . .
C19 C 0.18608(12) 0.3834(5) 0.6187(3) 0.054(2) Uani 1 1 d . U . . .
C20 C 0.19133(14) 0.3895(5) 0.5894(3) 0.060(2) Uani 1 1 d . U . . .
H20 H 0.1826 0.3848 0.5654 0.072 Uiso 1 1 calc R U . . .
C21 C 0.20909(16) 0.4024(6) 0.5953(4) 0.074(3) Uani 1 1 d . U . . .
C22 C 0.22123(16) 0.4087(6) 0.6296(4) 0.079(3) Uani 1 1 d . U . . .
H22 H 0.2334 0.4182 0.6335 0.095 Uiso 1 1 calc R U . . .
C23 C 0.21662(15) 0.4018(6) 0.6593(3) 0.076(3) Uani 1 1 d . U . . .
C24 C 0.19881(14) 0.3893(6) 0.6536(3) 0.064(2) Uani 1 1 d . U . . .
H24 H 0.1953 0.3848 0.6735 0.077 Uiso 1 1 calc R U . . .
C25 C 0.21475(19) 0.4079(8) 0.5627(4) 0.114(4) Uani 1 1 d D U . . .
C26 C 0.2053(3) 0.3552(11) 0.5348(5) 0.185(8) Uani 1 1 d D U . . .
H26A H 0.1922 0.3592 0.5277 0.278 Uiso 1 1 calc R U . . .
H26B H 0.2083 0.3615 0.5136 0.278 Uiso 1 1 calc R U . . .
H26C H 0.2093 0.3108 0.5451 0.278 Uiso 1 1 calc R U . . .
C27 C 0.2090(4) 0.4757(10) 0.5450(6) 0.210(8) Uani 1 1 d D U . . .
H27A H 0.2149 0.5109 0.5625 0.315 Uiso 1 1 calc R U . . .
H27B H 0.2124 0.4796 0.5243 0.315 Uiso 1 1 calc R U . . .
H27C H 0.1958 0.4802 0.5369 0.315 Uiso 1 1 calc R U . . .
C28 C 0.2351(2) 0.4038(15) 0.5746(6) 0.219(9) Uani 1 1 d D U . . .
H28A H 0.2408 0.4385 0.5926 0.328 Uiso 1 1 calc R U . . .
H28B H 0.2393 0.3598 0.5852 0.328 Uiso 1 1 calc R U . . .
H28C H 0.2383 0.4105 0.5537 0.328 Uiso 1 1 calc R U . . .
C29 C 0.23089(16) 0.4091(7) 0.6972(4) 0.101(4) Uani 1 1 d D U . . .
C30 C 0.2382(3) 0.4774(8) 0.7046(6) 0.162(6) Uani 1 1 d D U . . .
H30A H 0.2474 0.4798 0.7293 0.243 Uiso 1 1 calc R U . . .
H30B H 0.2438 0.4890 0.6876 0.243 Uiso 1 1 calc R U . . .
H30C H 0.2285 0.5089 0.7019 0.243 Uiso 1 1 calc R U . . .
C31 C 0.2447(2) 0.3531(9) 0.7039(5) 0.159(7) Uani 1 1 d D U . . .
H31A H 0.2384 0.3101 0.6982 0.238 Uiso 1 1 calc R U . . .
H31B H 0.2515 0.3598 0.6885 0.238 Uiso 1 1 calc R U . . .
H31C H 0.2530 0.3535 0.7292 0.238 Uiso 1 1 calc R U . . .
C32 C 0.2231(2) 0.3962(11) 0.7264(4) 0.157(6) Uani 1 1 d D U . . .
H32A H 0.2179 0.3513 0.7232 0.236 Uiso 1 1 calc R U . . .
H32B H 0.2328 0.4000 0.7504 0.236 Uiso 1 1 calc R U . . .
H32C H 0.2137 0.4293 0.7239 0.236 Uiso 1 1 calc R U . . .
C33 C 0.09839(14) 0.4302(6) 0.5770(3) 0.067(2) Uani 1 1 d . U . . .
C34 C 0.08834(14) 0.4773(6) 0.5693(3) 0.068(2) Uani 1 1 d . U . . .
C35 C 0.07672(14) 0.5345(7) 0.5571(3) 0.074(3) Uani 1 1 d . U . . .
C36 C 0.07016(17) 0.5514(7) 0.5207(4) 0.087(3) Uani 1 1 d . U . . .
H36 H 0.0735 0.5267 0.5040 0.105 Uiso 1 1 calc R U . . .
C37 C 0.0587(2) 0.6054(8) 0.5097(4) 0.101(3) Uani 1 1 d . U . . .
C38 C 0.05367(16) 0.6408(7) 0.5327(4) 0.089(3) Uani 1 1 d . U . . .
H38 H 0.0458 0.6777 0.5240 0.107 Uiso 1 1 calc R U . . .
C39 C 0.05979(14) 0.6243(6) 0.5684(4) 0.078(2) Uani 1 1 d . U . . .
C40 C 0.07159(13) 0.5713(6) 0.5813(3) 0.069(3) Uani 1 1 d . U . . .
H40 H 0.0761 0.5599 0.6062 0.083 Uiso 1 1 calc R U . . .
C41 C 0.0525(2) 0.6315(8) 0.4706(5) 0.122(4) Uani 1 1 d D U . . .
C42 C 0.0411(3) 0.5762(10) 0.4500(5) 0.192(8) Uani 1 1 d D U . . .
H42A H 0.0307 0.5708 0.4570 0.287 Uiso 1 1 calc R U . . .
H42B H 0.0367 0.5862 0.4242 0.287 Uiso 1 1 calc R U . . .
H42C H 0.0482 0.5349 0.4551 0.287 Uiso 1 1 calc R U . . .
C43 C 0.0409(3) 0.6954(10) 0.4627(6) 0.172(6) Uani 1 1 d D U . . .
H43A H 0.0483 0.7328 0.4762 0.259 Uiso 1 1 calc R U . . .
H43B H 0.0364 0.7052 0.4368 0.259 Uiso 1 1 calc R U . . .
H43C H 0.0307 0.6889 0.4699 0.259 Uiso 1 1 calc R U . . .
C44 C 0.0691(3) 0.6435(13) 0.4612(7) 0.191(7) Uani 1 1 d D U . . .
H44A H 0.0762 0.6807 0.4757 0.287 Uiso 1 1 calc R U . . .
H44B H 0.0765 0.6031 0.4665 0.287 Uiso 1 1 calc R U . . .
H44C H 0.0651 0.6543 0.4356 0.287 Uiso 1 1 calc R U . . .
C45 C 0.05491(15) 0.6655(6) 0.5962(4) 0.090(3) Uani 1 1 d D U . . .
C46 C 0.0393(2) 0.7151(9) 0.5774(5) 0.140(6) Uani 1 1 d D U . . .
H46A H 0.0430 0.7468 0.5629 0.210 Uiso 1 1 calc R U . . .
H46B H 0.0286 0.6905 0.5617 0.210 Uiso 1 1 calc R U . . .
H46C H 0.0365 0.7395 0.5957 0.210 Uiso 1 1 calc R U . . .
C47 C 0.0714(2) 0.7054(9) 0.6223(4) 0.127(5) Uani 1 1 d D U . . .
H47A H 0.0814 0.6747 0.6345 0.191 Uiso 1 1 calc R U . . .
H47B H 0.0751 0.7385 0.6086 0.191 Uiso 1 1 calc R U . . .
H47C H 0.0680 0.7283 0.6403 0.191 Uiso 1 1 calc R U . . .
C48 C 0.04793(19) 0.6176(7) 0.6184(4) 0.103(4) Uani 1 1 d D U . . .
H48A H 0.0573 0.5848 0.6309 0.155 Uiso 1 1 calc R U . . .
H48B H 0.0450 0.6434 0.6360 0.155 Uiso 1 1 calc R U . . .
H48C H 0.0371 0.5944 0.6021 0.155 Uiso 1 1 calc R U . . .
C49 C 0.07993(13) 0.2359(6) 0.5895(3) 0.063(2) Uani 1 1 d . U . . .
C50 C 0.06473(13) 0.2212(6) 0.5876(3) 0.060(2) Uani 1 1 d . U . . .
C51 C 0.04620(13) 0.2052(6) 0.5799(3) 0.064(2) Uani 1 1 d . U . . .
C52 C 0.03539(13) 0.1846(6) 0.5455(3) 0.068(3) Uani 1 1 d . U . . .
H52 H 0.0405 0.1813 0.5278 0.081 Uiso 1 1 calc R U . . .
C53 C 0.01751(13) 0.1688(6) 0.5360(3) 0.073(3) Uani 1 1 d . U . . .
C54 C 0.01080(15) 0.1746(6) 0.5632(3) 0.076(3) Uani 1 1 d . U . . .
H54 H -0.0015 0.1637 0.5577 0.091 Uiso 1 1 calc R U . . .
C55 C 0.02147(14) 0.1958(6) 0.5982(3) 0.073(3) Uani 1 1 d . U . . .
C56 C 0.03921(13) 0.2126(6) 0.6063(3) 0.064(2) Uani 1 1 d . U . . .
H56 H 0.0466 0.2291 0.6296 0.077 Uiso 1 1 calc R U . . .
C57 C 0.00597(15) 0.1456(7) 0.4993(3) 0.094(3) Uani 1 1 d D U . . .
C58 C 0.0140(2) 0.0805(7) 0.4914(4) 0.117(5) Uani 1 1 d D U . . .
H58A H 0.0065 0.0646 0.4672 0.176 Uiso 1 1 calc R U . . .
H58B H 0.0263 0.0890 0.4929 0.176 Uiso 1 1 calc R U . . .
H58C H 0.0144 0.0465 0.5092 0.176 Uiso 1 1 calc R U . . .
C59 C -0.01372(16) 0.1325(10) 0.4931(4) 0.129(5) Uani 1 1 d D U . . .
H59A H -0.0203 0.1175 0.4683 0.193 Uiso 1 1 calc R U . . .
H59B H -0.0143 0.0979 0.5098 0.193 Uiso 1 1 calc R U . . .
H59C H -0.0192 0.1737 0.4973 0.193 Uiso 1 1 calc R U . . .
C60 C 0.0061(2) 0.2007(8) 0.4723(4) 0.122(5) Uani 1 1 d D U . . .
H60A H -0.0015 0.1867 0.4477 0.183 Uiso 1 1 calc R U . . .
H60B H 0.0013 0.2423 0.4779 0.183 Uiso 1 1 calc R U . . .
H60C H 0.0185 0.2079 0.4741 0.183 Uiso 1 1 calc R U . . .
C61 C 0.01251(17) 0.2058(7) 0.6256(4) 0.097(3) Uani 1 1 d D U . . .
C62 C -0.0036(2) 0.1598(9) 0.6193(5) 0.146(6) Uani 1 1 d D U . . .
H62A H -0.0124 0.1655 0.5945 0.219 Uiso 1 1 calc R U . . .
H62B H 0.0006 0.1133 0.6229 0.219 Uiso 1 1 calc R U . . .
H62C H -0.0092 0.1710 0.6363 0.219 Uiso 1 1 calc R U . . .
C63 C 0.0052(3) 0.2788(8) 0.6205(5) 0.147(6) Uani 1 1 d D U . . .
H63A H -0.0034 0.2848 0.5956 0.220 Uiso 1 1 calc R U . . .
H63B H -0.0008 0.2874 0.6371 0.220 Uiso 1 1 calc R U . . .
H63C H 0.0153 0.3100 0.6255 0.220 Uiso 1 1 calc R U . . .
C64 C 0.0259(3) 0.1957(11) 0.6639(5) 0.162(6) Uani 1 1 d D U . . .
H64A H 0.0364 0.2249 0.6686 0.244 Uiso 1 1 calc R U . . .
H64B H 0.0201 0.2067 0.6807 0.244 Uiso 1 1 calc R U . . .
H64C H 0.0299 0.1491 0.6673 0.244 Uiso 1 1 calc R U . . .
C65 C 0.10929(15) 0.1480(6) 0.6824(3) 0.0641(18) Uani 1 1 d . U . . .
C66 C 0.09894(15) 0.1042(6) 0.6636(3) 0.0625(19) Uani 1 1 d . U . . .
C67 C 0.08755(19) 0.0523(6) 0.6431(3) 0.080(3) Uani 1 1 d . U . . .
C68 C 0.0890(2) 0.0301(8) 0.6126(4) 0.111(4) Uani 1 1 d . U . . .
H68 H 0.0993 0.0432 0.6081 0.133 Uiso 1 1 calc R U . . .
C69 C 0.0759(3) -0.0121(10) 0.5864(5) 0.128(4) Uani 1 1 d . U . . .
C70 C 0.0614(3) -0.0360(9) 0.5969(5) 0.122(4) Uani 1 1 d . U . . .
H70 H 0.0523 -0.0650 0.5815 0.147 Uiso 1 1 calc R U . . .
C71 C 0.0611(2) -0.0166(6) 0.6278(3) 0.089(3) Uani 1 1 d . U . . .
C72 C 0.07224(16) 0.0322(6) 0.6468(3) 0.074(3) Uani 1 1 d . U . . .
H72 H 0.0691 0.0546 0.6644 0.089 Uiso 1 1 calc R U . . .
C73 C 0.0773(3) -0.0372(11) 0.5522(5) 0.158(5) Uani 1 1 d D U . . .
C74 C 0.0965(3) -0.0241(15) 0.5521(7) 0.223(9) Uani 1 1 d D U . . .
H74A H 0.0970 -0.0410 0.5296 0.335 Uiso 1 1 calc R U . . .
H74B H 0.0990 0.0240 0.5540 0.335 Uiso 1 1 calc R U . . .
H74C H 0.1056 -0.0470 0.5726 0.335 Uiso 1 1 calc R U . . .
C75 C 0.0627(3) -0.0009(15) 0.5202(6) 0.235(10) Uani 1 1 d D U . . .
H75A H 0.0633 -0.0162 0.4975 0.353 Uiso 1 1 calc R U . . .
H75B H 0.0508 -0.0107 0.5201 0.353 Uiso 1 1 calc R U . . .
H75C H 0.0649 0.0474 0.5226 0.353 Uiso 1 1 calc R U . . .
C76 C 0.0784(4) -0.1156(10) 0.5527(7) 0.226(9) Uani 1 1 d D U . . .
H76A H 0.0793 -0.1313 0.5304 0.339 Uiso 1 1 calc R U . . .
H76B H 0.0891 -0.1301 0.5734 0.339 Uiso 1 1 calc R U . . .
H76C H 0.0675 -0.1342 0.5546 0.339 Uiso 1 1 calc R U . . .
C77 C 0.04416(19) -0.0383(7) 0.6316(4) 0.098(3) Uani 1 1 d D U . . .
C78 C 0.0273(3) -0.0042(11) 0.6045(5) 0.175(8) Uani 1 1 d D U . . .
H78A H 0.0166 -0.0202 0.6082 0.262 Uiso 1 1 calc R U . . .
H78B H 0.0283 0.0442 0.6081 0.262 Uiso 1 1 calc R U . . .
H78C H 0.0261 -0.0149 0.5799 0.262 Uiso 1 1 calc R U . . .
C79 C 0.0410(2) -0.1135(7) 0.6247(5) 0.138(6) Uani 1 1 d D U . . .
H79A H 0.0298 -0.1263 0.6274 0.207 Uiso 1 1 calc R U . . .
H79B H 0.0400 -0.1240 0.6002 0.207 Uiso 1 1 calc R U . . .
H79C H 0.0511 -0.1383 0.6422 0.207 Uiso 1 1 calc R U . . .
C80 C 0.0450(2) -0.0241(10) 0.6687(4) 0.130(6) Uani 1 1 d D U . . .
H80A H 0.0338 -0.0387 0.6706 0.196 Uiso 1 1 calc R U . . .
H80B H 0.0552 -0.0482 0.6864 0.196 Uiso 1 1 calc R U . . .
H80C H 0.0466 0.0240 0.6735 0.196 Uiso 1 1 calc R U . . .
C81 C 0.15063(11) 0.2814(6) 0.6883(2) 0.0561(16) Uani 1 1 d . U . . .
C82 C 0.16549(12) 0.2559(6) 0.6919(3) 0.0585(19) Uani 1 1 d . U . . .
C83 C 0.18178(11) 0.2265(5) 0.6926(2) 0.051(2) Uani 1 1 d . U . . .
C84 C 0.18343(11) 0.2126(5) 0.6602(2) 0.052(2) Uani 1 1 d . U . . .
H84 H 0.1736 0.2216 0.6381 0.062 Uiso 1 1 calc R U . . .
C85 C 0.19913(12) 0.1858(5) 0.6595(2) 0.0497(19) Uani 1 1 d . U . . .
C86 C 0.21334(12) 0.1728(5) 0.6930(3) 0.055(2) Uani 1 1 d . U . . .
H86 H 0.2242 0.1540 0.6931 0.066 Uiso 1 1 calc R U . . .
C87 C 0.21216(12) 0.1863(6) 0.7258(3) 0.061(2) Uani 1 1 d . U . . .
C88 C 0.19614(12) 0.2147(6) 0.7247(3) 0.059(2) Uani 1 1 d . U . . .
H88 H 0.1951 0.2263 0.7467 0.071 Uiso 1 1 calc R U . . .
C89 C 0.20159(11) 0.1688(5) 0.6248(2) 0.053(2) Uani 1 1 d D U . . .
C90 C 0.18470(13) 0.1857(6) 0.5912(2) 0.064(3) Uani 1 1 d D U . . .
H90A H 0.1818 0.2331 0.5916 0.096 Uiso 1 1 calc R U . . .
H90B H 0.1870 0.1763 0.5695 0.096 Uiso 1 1 calc R U . . .
H90C H 0.1745 0.1585 0.5910 0.096 Uiso 1 1 calc R U . . .
C91 C 0.21695(13) 0.2123(6) 0.6228(3) 0.069(3) Uani 1 1 d D U . . .
H91A H 0.2139 0.2595 0.6233 0.104 Uiso 1 1 calc R U . . .
H91B H 0.2282 0.2023 0.6434 0.104 Uiso 1 1 calc R U . . .
H91C H 0.2186 0.2026 0.6003 0.104 Uiso 1 1 calc R U . . .
C92 C 0.20609(17) 0.0956(5) 0.6240(3) 0.074(3) Uani 1 1 d D U . . .
H92A H 0.2076 0.0856 0.6015 0.111 Uiso 1 1 calc R U . . .
H92B H 0.2173 0.0854 0.6446 0.111 Uiso 1 1 calc R U . . .
H92C H 0.1963 0.0684 0.6255 0.111 Uiso 1 1 calc R U . . .
C93 C 0.22777(13) 0.1746(6) 0.7626(3) 0.075(3) Uani 1 1 d D U . . .
C94 C 0.24427(17) 0.1465(8) 0.7591(4) 0.106(4) Uani 1 1 d D U . . .
H94A H 0.2479 0.1754 0.7434 0.159 Uiso 1 1 calc R U . . .
H94B H 0.2541 0.1439 0.7829 0.159 Uiso 1 1 calc R U . . .
H94C H 0.2416 0.1017 0.7485 0.159 Uiso 1 1 calc R U . . .
C95 C 0.2208(2) 0.1347(9) 0.7861(4) 0.122(5) Uani 1 1 d D U . . .
H95A H 0.2100 0.1565 0.7870 0.183 Uiso 1 1 calc R U . . .
H95B H 0.2176 0.0897 0.7761 0.183 Uiso 1 1 calc R U . . .
H95C H 0.2301 0.1319 0.8105 0.183 Uiso 1 1 calc R U . . .
C96 C 0.23413(19) 0.2434(7) 0.7820(4) 0.109(4) Uani 1 1 d D U . . .
H96A H 0.2240 0.2652 0.7854 0.164 Uiso 1 1 calc R U . . .
H96B H 0.2439 0.2360 0.8055 0.164 Uiso 1 1 calc R U . . .
H96C H 0.2384 0.2719 0.7672 0.164 Uiso 1 1 calc R U . . .
C97 C 0.13762(16) 0.4838(6) 0.6633(3) 0.071(2) Uani 1 1 d . U . . .
C98 C 0.14181(15) 0.5219(7) 0.6457(3) 0.072(3) Uani 1 1 d . U . . .
C99 C 0.14633(18) 0.5745(8) 0.6260(4) 0.095(3) Uani 1 1 d . U . . .
C100 C 0.1331(2) 0.6174(9) 0.6034(5) 0.121(4) Uani 1 1 d . U . . .
H100 H 0.1207 0.6090 0.5980 0.145 Uiso 1 1 calc R U . . .
C101 C 0.1384(3) 0.6725(11) 0.5888(6) 0.138(4) Uani 1 1 d . U . . .
C102 C 0.1555(3) 0.6790(11) 0.5919(5) 0.144(5) Uani 1 1 d . U . . .
H102 H 0.1586 0.7147 0.5798 0.173 Uiso 1 1 calc R U . . .
C103 C 0.1689(2) 0.6352(10) 0.6123(5) 0.126(4) Uani 1 1 d . U . . .
C104 C 0.1640(2) 0.5830(8) 0.6297(4) 0.103(4) Uani 1 1 d . U . . .
H104 H 0.1730 0.5528 0.6443 0.123 Uiso 1 1 calc R U . . .
C105 C 0.1240(3) 0.7353(10) 0.5715(6) 0.165(5) Uani 1 1 d D U . . .
C106 C 0.1050(3) 0.7058(12) 0.5630(7) 0.193(7) Uani 1 1 d D U . . .
H10D H 0.1032 0.6990 0.5855 0.290 Uiso 1 1 calc R U . . .
H10E H 0.0958 0.7366 0.5475 0.290 Uiso 1 1 calc R U . . .
H10F H 0.1039 0.6629 0.5506 0.290 Uiso 1 1 calc R U . . .
C107 C 0.1246(3) 0.7425(10) 0.5353(5) 0.169(7) Uani 1 1 d D U . . .
H10G H 0.1214 0.6999 0.5224 0.254 Uiso 1 1 calc R U . . .
H10H H 0.1159 0.7768 0.5216 0.254 Uiso 1 1 calc R U . . .
H10I H 0.1368 0.7557 0.5379 0.254 Uiso 1 1 calc R U . . .
C108 C 0.1289(3) 0.8028(11) 0.5905(6) 0.187(8) Uani 1 1 d D U . . .
H10J H 0.1286 0.7996 0.6146 0.280 Uiso 1 1 calc R U . . .
H10K H 0.1411 0.8156 0.5927 0.280 Uiso 1 1 calc R U . . .
H10L H 0.1202 0.8367 0.5764 0.280 Uiso 1 1 calc R U . . .
C109 C 0.1894(2) 0.6528(9) 0.6239(5) 0.137(4) Uani 1 1 d D U . . .
C110 C 0.1932(2) 0.7168(8) 0.6101(5) 0.136(5) Uani 1 1 d D U . . .
H11D H 0.1869 0.7529 0.6168 0.203 Uiso 1 1 calc R U . . .
H11E H 0.2062 0.7253 0.6206 0.203 Uiso 1 1 calc R U . . .
H11F H 0.1891 0.7145 0.5838 0.203 Uiso 1 1 calc R U . . .
C111 C 0.2002(3) 0.6622(11) 0.6668(5) 0.161(6) Uani 1 1 d D U . . .
H11G H 0.1986 0.6222 0.6793 0.242 Uiso 1 1 calc R U . . .
H11H H 0.2130 0.6691 0.6721 0.242 Uiso 1 1 calc R U . . .
H11I H 0.1954 0.7010 0.6749 0.242 Uiso 1 1 calc R U . . .
C112 C 0.1976(3) 0.5903(9) 0.6171(6) 0.154(6) Uani 1 1 d D U . . .
H11J H 0.1938 0.5525 0.6280 0.232 Uiso 1 1 calc R U . . .
H11K H 0.1936 0.5832 0.5911 0.232 Uiso 1 1 calc R U . . .
H11L H 0.2108 0.5940 0.6279 0.232 Uiso 1 1 calc R U . . .
C113 C 0.09898(12) 0.3508(5) 0.6674(2) 0.0546(15) Uani 1 1 d . U . . .
C114 C 0.08344(12) 0.3709(5) 0.6571(3) 0.0552(18) Uani 1 1 d . U . . .
C115 C 0.06490(11) 0.3930(5) 0.6420(3) 0.052(2) Uani 1 1 d . U . . .
C116 C 0.05579(12) 0.3930(5) 0.6043(3) 0.052(2) Uani 1 1 d . U . . .
H116 H 0.0619 0.3784 0.5895 0.063 Uiso 1 1 calc R U . . .
C117 C 0.03828(12) 0.4140(5) 0.5886(3) 0.055(2) Uani 1 1 d . U . . .
C118 C 0.02986(12) 0.4345(5) 0.6108(3) 0.056(2) Uani 1 1 d . U . . .
H118 H 0.0176 0.4487 0.6000 0.067 Uiso 1 1 calc R U . . .
C119 C 0.03844(11) 0.4355(5) 0.6490(3) 0.053(2) Uani 1 1 d . U . . .
C120 C 0.05637(11) 0.4139(5) 0.6637(3) 0.051(2) Uani 1 1 d . U . . .
H120 H 0.0627 0.4136 0.6892 0.062 Uiso 1 1 calc R U . . .
C121 C 0.02815(12) 0.4148(5) 0.5479(3) 0.066(2) Uani 1 1 d D U . . .
C122 C 0.03933(14) 0.3838(7) 0.5284(3) 0.081(3) Uani 1 1 d D U . . .
H12D H 0.0424 0.3377 0.5366 0.122 Uiso 1 1 calc R U . . .
H12E H 0.0323 0.3844 0.5024 0.122 Uiso 1 1 calc R U . . .
H12F H 0.0504 0.4096 0.5340 0.122 Uiso 1 1 calc R U . . .
C123 C 0.01094(14) 0.3732(7) 0.5380(3) 0.084(3) Uani 1 1 d D U . . .
H12G H 0.0141 0.3271 0.5461 0.126 Uiso 1 1 calc R U . . .
H12H H 0.0034 0.3920 0.5498 0.126 Uiso 1 1 calc R U . . .
H12I H 0.0043 0.3738 0.5118 0.126 Uiso 1 1 calc R U . . .
C124 C 0.02335(15) 0.4862(6) 0.5355(3) 0.077(3) Uani 1 1 d D U . . .
H12J H 0.0168 0.4871 0.5092 0.116 Uiso 1 1 calc R U . . .
H12K H 0.0157 0.5051 0.5471 0.116 Uiso 1 1 calc R U . . .
H12L H 0.0344 0.5127 0.5421 0.116 Uiso 1 1 calc R U . . .
C125 C 0.02954(12) 0.4598(5) 0.6737(3) 0.068(2) Uani 1 1 d D U . . .
C126 C 0.00957(14) 0.4793(8) 0.6523(3) 0.100(4) Uani 1 1 d D U . . .
H12M H 0.0042 0.4948 0.6691 0.150 Uiso 1 1 calc R U . . .
H12N H 0.0089 0.5150 0.6352 0.150 Uiso 1 1 calc R U . . .
H12O H 0.0029 0.4403 0.6391 0.150 Uiso 1 1 calc R U . . .
C127 C 0.03947(18) 0.5223(6) 0.6940(4) 0.096(4) Uani 1 1 d D U . . .
H12P H 0.0337 0.5381 0.7100 0.145 Uiso 1 1 calc R U . . .
H12Q H 0.0521 0.5112 0.7083 0.145 Uiso 1 1 calc R U . . .
H12R H 0.0389 0.5574 0.6767 0.145 Uiso 1 1 calc R U . . .
C128 C 0.03007(16) 0.4045(6) 0.7006(3) 0.082(3) Uani 1 1 d D U . . .
H12S H 0.0243 0.4204 0.7165 0.123 Uiso 1 1 calc R U . . .
H12T H 0.0236 0.3651 0.6873 0.123 Uiso 1 1 calc R U . . .
H12U H 0.0426 0.3925 0.7150 0.123 Uiso 1 1 calc R U . . .
C129 C 0.09176(13) 0.3976(6) 0.7636(3) 0.066(2) Uani 1 1 d . U . . .
C130 C 0.08077(12) 0.4030(5) 0.7778(3) 0.056(2) Uani 1 1 d . U . . .
C131 C 0.06703(12) 0.4127(6) 0.7917(3) 0.057(2) Uani 1 1 d . U . . .
C132 C 0.05825(13) 0.3554(6) 0.7967(3) 0.062(2) Uani 1 1 d . U . . .
H132 H 0.0618 0.3123 0.7922 0.075 Uiso 1 1 calc R U . . .
C133 C 0.04401(14) 0.3628(7) 0.8087(3) 0.069(2) Uani 1 1 d . U . . .
C134 C 0.03975(15) 0.4283(7) 0.8151(3) 0.073(3) Uani 1 1 d . U . . .
H134 H 0.0301 0.4342 0.8230 0.087 Uiso 1 1 calc R U . . .
C135 C 0.04835(16) 0.4831(7) 0.8108(3) 0.074(2) Uani 1 1 d . U . . .
C136 C 0.06216(14) 0.4750(6) 0.7988(3) 0.068(2) Uani 1 1 d . U . . .
H136 H 0.0684 0.5131 0.7955 0.081 Uiso 1 1 calc R U . . .
C137 C 0.03435(16) 0.3007(7) 0.8141(4) 0.093(3) Uani 1 1 d D U . . .
C138 C 0.0332(3) 0.2484(10) 0.7861(6) 0.169(6) Uani 1 1 d D U . . .
H13A H 0.0272 0.2674 0.7619 0.253 Uiso 1 1 calc R U . . .
H13B H 0.0454 0.2339 0.7894 0.253 Uiso 1 1 calc R U . . .
H13C H 0.0263 0.2100 0.7888 0.253 Uiso 1 1 calc R U . . .
C139 C 0.01485(18) 0.3167(9) 0.8080(6) 0.149(6) Uani 1 1 d D U . . .
H13D H 0.0084 0.3311 0.7830 0.223 Uiso 1 1 calc R U . . .
H13E H 0.0091 0.2767 0.8126 0.223 Uiso 1 1 calc R U . . .
H13F H 0.0146 0.3525 0.8244 0.223 Uiso 1 1 calc R U . . .
C140 C 0.0432(3) 0.2793(10) 0.8527(4) 0.157(6) Uani 1 1 d D U . . .
H14D H 0.0433 0.3166 0.8684 0.236 Uiso 1 1 calc R U . . .
H14E H 0.0366 0.2417 0.8571 0.236 Uiso 1 1 calc R U . . .
H14F H 0.0557 0.2656 0.8577 0.236 Uiso 1 1 calc R U . . .
C141 C 0.04208(19) 0.5514(7) 0.8172(4) 0.101(3) Uani 1 1 d D U . . .
C142 C 0.02262(19) 0.5628(9) 0.7909(4) 0.124(5) Uani 1 1 d D U . . .
H14G H 0.0186 0.6071 0.7952 0.187 Uiso 1 1 calc R U . . .
H14H H 0.0220 0.5602 0.7661 0.187 Uiso 1 1 calc R U . . .
H14I H 0.0148 0.5286 0.7947 0.187 Uiso 1 1 calc R U . . .
C143 C 0.0415(3) 0.5536(9) 0.8546(4) 0.132(6) Uani 1 1 d D U . . .
H14J H 0.0375 0.5978 0.8587 0.198 Uiso 1 1 calc R U . . .
H14K H 0.0331 0.5196 0.8563 0.198 Uiso 1 1 calc R U . . .
H14L H 0.0536 0.5448 0.8728 0.198 Uiso 1 1 calc R U . . .
C144 C 0.0537(2) 0.6067(8) 0.8118(5) 0.134(6) Uani 1 1 d D U . . .
H14M H 0.0492 0.6500 0.8162 0.201 Uiso 1 1 calc R U . . .
H14N H 0.0662 0.6007 0.8287 0.201 Uiso 1 1 calc R U . . .
H14O H 0.0531 0.6052 0.7870 0.201 Uiso 1 1 calc R U . . .
C145 C 0.14469(12) 0.4437(5) 0.7732(3) 0.0542(16) Uani 1 1 d . U . . .
C146 C 0.14794(12) 0.5040(5) 0.7736(3) 0.0551(18) Uani 1 1 d . U . . .
C147 C 0.15061(13) 0.5740(5) 0.7760(3) 0.060(2) Uani 1 1 d . U . . .
C148 C 0.14784(16) 0.6101(6) 0.7443(4) 0.078(3) Uani 1 1 d . U . . .
H148 H 0.1451 0.5872 0.7221 0.094 Uiso 1 1 calc R U . . .
C149 C 0.1491(2) 0.6782(7) 0.7455(4) 0.092(3) Uani 1 1 d . U . . .
C150 C 0.15304(18) 0.7089(7) 0.7770(4) 0.086(3) Uani 1 1 d . U . . .
H150 H 0.1538 0.7563 0.7776 0.103 Uiso 1 1 calc R U . . .
C151 C 0.15623(16) 0.6740(6) 0.8103(4) 0.073(2) Uani 1 1 d . U . . .
C152 C 0.15507(13) 0.6067(5) 0.8086(3) 0.062(2) Uani 1 1 d . U . . .
H152 H 0.1573 0.5817 0.8300 0.074 Uiso 1 1 calc R U . . .
C153 C 0.1445(2) 0.7157(7) 0.7089(4) 0.125(4) Uani 1 1 d D U . . .
C154 C 0.1267(2) 0.6893(9) 0.6796(4) 0.140(6) Uani 1 1 d D U . . .
H15D H 0.1274 0.6406 0.6778 0.210 Uiso 1 1 calc R U . . .
H15E H 0.1165 0.7010 0.6861 0.210 Uiso 1 1 calc R U . . .
H15F H 0.1250 0.7095 0.6563 0.210 Uiso 1 1 calc R U . . .
C155 C 0.1600(2) 0.6962(9) 0.6964(4) 0.128(5) Uani 1 1 d D U . . .
H15G H 0.1597 0.6480 0.6920 0.192 Uiso 1 1 calc R U . . .
H15H H 0.1584 0.7202 0.6741 0.192 Uiso 1 1 calc R U . . .
H15I H 0.1717 0.7083 0.7152 0.192 Uiso 1 1 calc R U . . .
C156 C 0.1458(4) 0.7899(8) 0.7152(6) 0.199(8) Uani 1 1 d D U . . .
H15J H 0.1575 0.8009 0.7341 0.299 Uiso 1 1 calc R U . . .
H15K H 0.1446 0.8128 0.6928 0.299 Uiso 1 1 calc R U . . .
H15L H 0.1361 0.8044 0.7227 0.299 Uiso 1 1 calc R U . . .
C157 C 0.16075(15) 0.7110(5) 0.8458(4) 0.080(3) Uani 1 1 d D U . . .
C158 C 0.1448(2) 0.7571(7) 0.8427(5) 0.110(5) Uani 1 1 d D U . . .
H15M H 0.1477 0.7811 0.8655 0.165 Uiso 1 1 calc R U . . .
H15N H 0.1428 0.7894 0.8232 0.165 Uiso 1 1 calc R U . . .
H15O H 0.1339 0.7303 0.8375 0.165 Uiso 1 1 calc R U . . .
C159 C 0.16429(19) 0.6617(6) 0.8773(3) 0.089(4) Uani 1 1 d D U . . .
H15P H 0.1672 0.6867 0.8998 0.133 Uiso 1 1 calc R U . . .
H15Q H 0.1535 0.6344 0.8727 0.133 Uiso 1 1 calc R U . . .
H15R H 0.1745 0.6326 0.8794 0.133 Uiso 1 1 calc R U . . .
C160 C 0.1783(2) 0.7516(8) 0.8548(5) 0.136(6) Uani 1 1 d D U . . .
H16D H 0.1811 0.7753 0.8777 0.204 Uiso 1 1 calc R U . . .
H16E H 0.1883 0.7213 0.8569 0.204 Uiso 1 1 calc R U . . .
H16F H 0.1767 0.7840 0.8356 0.204 Uiso 1 1 calc R U . . .
C161 C 0.18455(12) 0.3010(6) 0.8002(3) 0.0581(18) Uani 1 1 d . U . . .
C162 C 0.19951(11) 0.3041(5) 0.8233(2) 0.0437(18) Uani 1 1 d . U . . .
C163 C 0.21815(12) 0.3063(6) 0.8487(2) 0.056(2) Uani 1 1 d . U . . .
C164 C 0.22521(13) 0.2517(6) 0.8719(2) 0.058(2) Uani 1 1 d . U . . .
H164 H 0.2177 0.2148 0.8717 0.070 Uiso 1 1 calc R U . . .
C165 C 0.24336(14) 0.2525(6) 0.8951(3) 0.063(2) Uani 1 1 d . U . . .
C166 C 0.25370(13) 0.3062(6) 0.8948(3) 0.061(2) Uani 1 1 d . U . . .
H166 H 0.2660 0.3065 0.9111 0.073 Uiso 1 1 calc R U . . .
C167 C 0.24732(13) 0.3599(6) 0.8724(3) 0.060(2) Uani 1 1 d . U . . .
C168 C 0.22867(12) 0.3601(6) 0.8493(2) 0.057(2) Uani 1 1 d . U . . .
H168 H 0.2236 0.3976 0.8344 0.068 Uiso 1 1 calc R U . . .
C169 C 0.25066(14) 0.1931(6) 0.9201(3) 0.074(3) Uani 1 1 d D U . . .
C170 C 0.2398(2) 0.1276(7) 0.9070(5) 0.127(5) Uani 1 1 d D U . . .
H17A H 0.2270 0.1357 0.9024 0.190 Uiso 1 1 calc R U . . .
H17B H 0.2408 0.1125 0.8847 0.190 Uiso 1 1 calc R U . . .
H17C H 0.2446 0.0932 0.9256 0.190 Uiso 1 1 calc R U . . .
C171 C 0.27028(19) 0.1793(10) 0.9270(6) 0.149(5) Uani 1 1 d D U . . .
H17D H 0.2745 0.1409 0.9432 0.224 Uiso 1 1 calc R U . . .
H17E H 0.2714 0.1696 0.9041 0.224 Uiso 1 1 calc R U . . .
H17F H 0.2776 0.2185 0.9382 0.224 Uiso 1 1 calc R U . . .
C172 C 0.2493(2) 0.2080(8) 0.9564(3) 0.118(5) Uani 1 1 d D U . . .
H17G H 0.2368 0.2171 0.9526 0.178 Uiso 1 1 calc R U . . .
H17H H 0.2537 0.1693 0.9724 0.178 Uiso 1 1 calc R U . . .
H17I H 0.2568 0.2470 0.9675 0.178 Uiso 1 1 calc R U . . .
C173 C 0.25875(13) 0.4209(6) 0.8713(3) 0.072(3) Uani 1 1 d D U . . .
C174 C 0.25573(16) 0.4389(8) 0.8320(3) 0.098(4) Uani 1 1 d D U . . .
H17J H 0.2429 0.4488 0.8184 0.147 Uiso 1 1 calc R U . . .
H17K H 0.2630 0.4782 0.8319 0.147 Uiso 1 1 calc R U . . .
H17L H 0.2593 0.4012 0.8208 0.147 Uiso 1 1 calc R U . . .
C175 C 0.27878(13) 0.4061(7) 0.8910(3) 0.091(4) Uani 1 1 d D U . . .
H17M H 0.2858 0.4454 0.8900 0.136 Uiso 1 1 calc R U . . .
H17N H 0.2813 0.3951 0.9162 0.136 Uiso 1 1 calc R U . . .
H17O H 0.2821 0.3683 0.8794 0.136 Uiso 1 1 calc R U . . .
C176 C 0.25332(16) 0.4824(6) 0.8878(4) 0.092(4) Uani 1 1 d D U . . .
H17P H 0.2404 0.4913 0.8748 0.138 Uiso 1 1 calc R U . . .
H17Q H 0.2558 0.4739 0.9132 0.138 Uiso 1 1 calc R U . . .
H17R H 0.2603 0.5213 0.8858 0.138 Uiso 1 1 calc R U . . .
C177 C 0.13079(12) 0.2481(5) 0.7847(3) 0.0506(15) Uani 1 1 d . U . . .
C178 C 0.12952(12) 0.1891(5) 0.7933(3) 0.0496(17) Uani 1 1 d . U . . .
C179 C 0.12908(13) 0.1231(5) 0.8046(3) 0.055(2) Uani 1 1 d . U . . .
C180 C 0.12521(15) 0.0734(5) 0.7784(3) 0.070(3) Uani 1 1 d . U . . .
H180 H 0.1221 0.0852 0.7538 0.084 Uiso 1 1 calc R U . . .
C181 C 0.12584(16) 0.0081(6) 0.7879(3) 0.075(3) Uani 1 1 d . U . . .
C182 C 0.12966(15) -0.0074(6) 0.8242(3) 0.072(3) Uani 1 1 d . U . . .
H182 H 0.1296 -0.0528 0.8310 0.087 Uiso 1 1 calc R U . . .
C183 C 0.13355(14) 0.0431(6) 0.8509(3) 0.068(2) Uani 1 1 d . U . . .
C184 C 0.13338(13) 0.1074(5) 0.8406(3) 0.055(2) Uani 1 1 d . U . . .
H184 H 0.1362 0.1421 0.8581 0.066 Uiso 1 1 calc R U . . .
C185 C 0.12206(16) -0.0455(6) 0.7577(4) 0.090(3) Uani 1 1 d D U . . .
C186 C 0.1335(2) -0.0323(7) 0.7353(4) 0.105(4) Uani 1 1 d D U . . .
H18A H 0.1305 0.0117 0.7239 0.157 Uiso 1 1 calc R U . . .
H18B H 0.1463 -0.0337 0.7510 0.157 Uiso 1 1 calc R U . . .
H18C H 0.1309 -0.0667 0.7166 0.157 Uiso 1 1 calc R U . . .
C187 C 0.10147(16) -0.0417(6) 0.7340(4) 0.104(5) Uani 1 1 d D U . . .
H18D H 0.0986 0.0022 0.7225 0.155 Uiso 1 1 calc R U . . .
H18E H 0.0983 -0.0765 0.7155 0.155 Uiso 1 1 calc R U . . .
H18F H 0.0946 -0.0485 0.7493 0.155 Uiso 1 1 calc R U . . .
C188 C 0.1265(2) -0.1136(6) 0.7756(4) 0.104(4) Uani 1 1 d D U . . .
H18G H 0.1192 -0.1214 0.7898 0.157 Uiso 1 1 calc R U . . .
H18H H 0.1239 -0.1482 0.7570 0.157 Uiso 1 1 calc R U . . .
H18I H 0.1394 -0.1152 0.7915 0.157 Uiso 1 1 calc R U . . .
C189 C 0.13805(14) 0.0234(6) 0.8902(3) 0.083(3) Uani 1 1 d D U . . .
C190 C 0.12148(17) -0.0096(8) 0.8917(4) 0.108(4) Uani 1 1 d D U . . .
H19A H 0.1239 -0.0229 0.9165 0.162 Uiso 1 1 calc R U . . .
H19B H 0.1113 0.0218 0.8833 0.162 Uiso 1 1 calc R U . . .
H19C H 0.1185 -0.0492 0.8761 0.162 Uiso 1 1 calc R U . . .
C191 C 0.15433(16) -0.0249(7) 0.9034(4) 0.103(4) Uani 1 1 d D U . . .
H19D H 0.1649 -0.0026 0.9022 0.154 Uiso 1 1 calc R U . . .
H19E H 0.1569 -0.0383 0.9283 0.154 Uiso 1 1 calc R U . . .
H19F H 0.1515 -0.0646 0.8879 0.154 Uiso 1 1 calc R U . . .
C192 C 0.14305(18) 0.0843(6) 0.9154(3) 0.090(3) Uani 1 1 d D U . . .
H19G H 0.1538 0.1058 0.9145 0.135 Uiso 1 1 calc R U . . .
H19H H 0.1330 0.1161 0.9076 0.135 Uiso 1 1 calc R U . . .
H19I H 0.1455 0.0699 0.9401 0.135 Uiso 1 1 calc R U . . .
C193 C 0.11651(13) 0.2917(5) 0.8580(3) 0.0504(18) Uani 1 1 d . U . . .
C194 C 0.10627(12) 0.2465(5) 0.8558(3) 0.0507(19) Uani 1 1 d . U . . .
C195 C 0.09473(13) 0.1908(5) 0.8568(3) 0.062(2) Uani 1 1 d . U . . .
C196 C 0.08689(15) 0.1504(6) 0.8267(4) 0.078(3) Uani 1 1 d . U . . .
H196 H 0.0889 0.1597 0.8054 0.093 Uiso 1 1 calc R U . . .
C197 C 0.07637(19) 0.0978(8) 0.8271(5) 0.099(3) Uani 1 1 d . U . . .
C198 C 0.07372(16) 0.0875(7) 0.8569(5) 0.099(3) Uani 1 1 d . U . . .
H198 H 0.0663 0.0508 0.8572 0.119 Uiso 1 1 calc R U . . .
C199 C 0.08137(18) 0.1283(7) 0.8902(4) 0.096(3) Uani 1 1 d . U . . .
C200 C 0.09214(14) 0.1794(6) 0.8886(3) 0.074(3) Uani 1 1 d . U . . .
H200 H 0.0979 0.2071 0.9090 0.088 Uiso 1 1 calc R U . . .
C201 C 0.0673(2) 0.0520(8) 0.7932(5) 0.119(4) Uani 1 1 d D U . . .
C202 C 0.0716(3) 0.0740(10) 0.7614(5) 0.159(6) Uani 1 1 d D U . . .
H20A H 0.0847 0.0755 0.7685 0.238 Uiso 1 1 calc R U . . .
H20B H 0.0664 0.0423 0.7415 0.238 Uiso 1 1 calc R U . . .
H20C H 0.0666 0.1186 0.7535 0.238 Uiso 1 1 calc R U . . .
C203 C 0.0475(2) 0.0478(10) 0.7855(6) 0.160(6) Uani 1 1 d D U . . .
H20D H 0.0458 0.0333 0.8073 0.240 Uiso 1 1 calc R U . . .
H20E H 0.0419 0.0918 0.7782 0.240 Uiso 1 1 calc R U . . .
H20F H 0.0417 0.0156 0.7661 0.240 Uiso 1 1 calc R U . . .
C204 C 0.0757(3) -0.0178(8) 0.8039(6) 0.152(6) Uani 1 1 d D U . . .
H20G H 0.0887 -0.0156 0.8089 0.228 Uiso 1 1 calc R U . . .
H20H H 0.0740 -0.0331 0.8255 0.228 Uiso 1 1 calc R U . . .
H20I H 0.0699 -0.0492 0.7841 0.228 Uiso 1 1 calc R U . . .
C205 C 0.0779(2) 0.1103(8) 0.9223(5) 0.132(4) Uani 1 1 d D U . . .
C206 C 0.0582(2) 0.1142(13) 0.9182(7) 0.195(8) Uani 1 1 d D U . . .
H20J H 0.0573 0.1014 0.9410 0.292 Uiso 1 1 calc R U . . .
H20K H 0.0537 0.1600 0.9120 0.292 Uiso 1 1 calc R U . . .
H20L H 0.0509 0.0838 0.8990 0.292 Uiso 1 1 calc R U . . .
C207 C 0.0836(3) 0.0384(9) 0.9346(7) 0.197(8) Uani 1 1 d D U . . .
H20M H 0.0811 0.0286 0.9560 0.296 Uiso 1 1 calc R U . . .
H20N H 0.0769 0.0074 0.9152 0.296 Uiso 1 1 calc R U . . .
H20O H 0.0966 0.0333 0.9405 0.296 Uiso 1 1 calc R U . . .
C208 C 0.0882(3) 0.1539(11) 0.9537(5) 0.188(8) Uani 1 1 d D U . . .
H20P H 0.0855 0.1406 0.9746 0.282 Uiso 1 1 calc R U . . .
H20Q H 0.1011 0.1491 0.9595 0.282 Uiso 1 1 calc R U . . .
H20R H 0.0846 0.2005 0.9476 0.282 Uiso 1 1 calc R U . . .
C209 C 0.12719(15) 0.4946(5) 0.8434(3) 0.0636(19) Uani 1 1 d . U . . .
C210 C 0.11852(15) 0.5457(5) 0.8345(3) 0.064(2) Uani 1 1 d . U . . .
C211 C 0.10899(14) 0.6096(5) 0.8285(3) 0.060(2) Uani 1 1 d . U . . .
C212 C 0.10030(13) 0.6337(5) 0.7937(3) 0.058(2) Uani 1 1 d . U . . .
H212 H 0.1006 0.6088 0.7739 0.070 Uiso 1 1 calc R U . . .
C213 C 0.09114(14) 0.6936(5) 0.7876(3) 0.062(2) Uani 1 1 d . U . . .
C214 C 0.09117(15) 0.7275(6) 0.8176(3) 0.068(3) Uani 1 1 d . U . . .
H214 H 0.0846 0.7682 0.8139 0.082 Uiso 1 1 calc R U . . .
C215 C 0.10015(18) 0.7057(6) 0.8522(3) 0.076(3) Uani 1 1 d . U . . .
C216 C 0.10900(16) 0.6460(6) 0.8576(3) 0.069(3) Uani 1 1 d . U . . .
H216 H 0.1152 0.6296 0.8814 0.083 Uiso 1 1 calc R U . . .
C217 C 0.08206(15) 0.7205(6) 0.7507(3) 0.080(3) Uani 1 1 d D U . . .
C218 C 0.06565(18) 0.6774(8) 0.7284(4) 0.113(5) Uani 1 1 d D U . . .
H21A H 0.0599 0.6961 0.7041 0.169 Uiso 1 1 calc R U . . .
H21B H 0.0696 0.6317 0.7268 0.169 Uiso 1 1 calc R U . . .
H21C H 0.0570 0.6769 0.7401 0.169 Uiso 1 1 calc R U . . .
C219 C 0.09508(17) 0.7214(6) 0.7309(3) 0.084(3) Uani 1 1 d D U . . .
H21D H 0.0888 0.7394 0.7065 0.125 Uiso 1 1 calc R U . . .
H21E H 0.1055 0.7496 0.7442 0.125 Uiso 1 1 calc R U . . .
H21F H 0.0992 0.6759 0.7294 0.125 Uiso 1 1 calc R U . . .
C220 C 0.0747(2) 0.7934(7) 0.7503(5) 0.122(5) Uani 1 1 d D U . . .
H22A H 0.0689 0.8088 0.7253 0.183 Uiso 1 1 calc R U . . .
H22B H 0.0660 0.7935 0.7618 0.183 Uiso 1 1 calc R U . . .
H22C H 0.0848 0.8232 0.7636 0.183 Uiso 1 1 calc R U . . .
C221 C 0.0999(2) 0.7473(8) 0.8837(4) 0.118(4) Uani 1 1 d D U . . .
C222 C 0.1194(3) 0.7628(14) 0.9093(6) 0.228(9) Uani 1 1 d D U . . .
H22D H 0.1257 0.7856 0.8960 0.342 Uiso 1 1 calc R U . . .
H22E H 0.1193 0.7915 0.9290 0.342 Uiso 1 1 calc R U . . .
H22F H 0.1257 0.7210 0.9194 0.342 Uiso 1 1 calc R U . . .
C223 C 0.0911(4) 0.8154(9) 0.8704(6) 0.205(9) Uani 1 1 d D U . . .
H22G H 0.0975 0.8381 0.8573 0.307 Uiso 1 1 calc R U . . .
H22H H 0.0784 0.8089 0.8543 0.307 Uiso 1 1 calc R U . . .
H22I H 0.0917 0.8426 0.8911 0.307 Uiso 1 1 calc R U . . .
C224 C 0.0902(4) 0.7125(11) 0.9037(6) 0.212(9) Uani 1 1 d D U . . .
H22J H 0.0903 0.7406 0.9237 0.318 Uiso 1 1 calc R U . . .
H22K H 0.0777 0.7039 0.8873 0.318 Uiso 1 1 calc R U . . .
H22L H 0.0962 0.6700 0.9132 0.318 Uiso 1 1 calc R U . . .
C225 C 0.18158(13) 0.4467(5) 0.8656(2) 0.0548(19) Uani 1 1 d . U . . .
C226 C 0.19111(12) 0.4925(5) 0.8642(2) 0.052(2) Uani 1 1 d . U . . .
C227 C 0.20269(12) 0.5470(5) 0.8657(2) 0.051(2) Uani 1 1 d . U . . .
C228 C 0.20411(12) 0.5706(5) 0.8355(3) 0.054(2) Uani 1 1 d . U . . .
H228 H 0.1974 0.5502 0.8130 0.064 Uiso 1 1 calc R U . . .
C229 C 0.21532(13) 0.6248(6) 0.8369(3) 0.064(2) Uani 1 1 d . U . . .
C230 C 0.22447(14) 0.6557(6) 0.8701(3) 0.066(3) Uani 1 1 d . U . . .
H230 H 0.2316 0.6940 0.8713 0.079 Uiso 1 1 calc R U . . .
C231 C 0.22328(14) 0.6319(6) 0.9005(3) 0.062(2) Uani 1 1 d . U . . .
C232 C 0.21230(13) 0.5774(5) 0.8989(3) 0.054(2) Uani 1 1 d . U . . .
H232 H 0.2113 0.5609 0.9202 0.065 Uiso 1 1 calc R U . . .
C233 C 0.21670(15) 0.6516(6) 0.8022(3) 0.080(3) Uani 1 1 d D U . . .
C234 C 0.19814(19) 0.6592(9) 0.7718(4) 0.131(5) Uani 1 1 d D U . . .
H23A H 0.1913 0.6177 0.7692 0.197 Uiso 1 1 calc R U . . .
H23B H 0.1916 0.6960 0.7774 0.197 Uiso 1 1 calc R U . . .
H23C H 0.1996 0.6688 0.7492 0.197 Uiso 1 1 calc R U . . .
C235 C 0.2255(3) 0.5982(8) 0.7870(5) 0.145(6) Uani 1 1 d D U . . .
H23D H 0.2186 0.5567 0.7829 0.218 Uiso 1 1 calc R U . . .
H23E H 0.2258 0.6139 0.7641 0.218 Uiso 1 1 calc R U . . .
H23F H 0.2379 0.5899 0.8042 0.218 Uiso 1 1 calc R U . . .
C236 C 0.2281(3) 0.7136(8) 0.8078(4) 0.147(6) Uani 1 1 d D U . . .
H23G H 0.2398 0.7061 0.8276 0.221 Uiso 1 1 calc R U . . .
H23H H 0.2299 0.7238 0.7857 0.221 Uiso 1 1 calc R U . . .
H23I H 0.2219 0.7510 0.8139 0.221 Uiso 1 1 calc R U . . .
C237 C 0.23413(16) 0.6683(6) 0.9368(3) 0.082(3) Uani 1 1 d D U . . .
C238 C 0.25442(16) 0.6621(8) 0.9445(4) 0.114(5) Uani 1 1 d D U . . .
H23J H 0.2578 0.6148 0.9463 0.171 Uiso 1 1 calc R U . . .
H23K H 0.2569 0.6828 0.9248 0.171 Uiso 1 1 calc R U . . .
H23L H 0.2615 0.6847 0.9672 0.171 Uiso 1 1 calc R U . . .
C239 C 0.2291(2) 0.7410(7) 0.9340(4) 0.130(5) Uani 1 1 d D U . . .
H23M H 0.2306 0.7606 0.9130 0.195 Uiso 1 1 calc R U . . .
H23N H 0.2165 0.7455 0.9312 0.195 Uiso 1 1 calc R U . . .
H23O H 0.2369 0.7643 0.9559 0.195 Uiso 1 1 calc R U . . .
C240 C 0.2321(2) 0.6347(7) 0.9688(3) 0.103(4) Uani 1 1 d D U . . .
H24A H 0.2355 0.5876 0.9696 0.154 Uiso 1 1 calc R U . . .
H24B H 0.2400 0.6568 0.9911 0.154 Uiso 1 1 calc R U . . .
H24C H 0.2195 0.6380 0.9664 0.154 Uiso 1 1 calc R U . . .
C241 C 0.17043(13) 0.2381(5) 0.8754(3) 0.0528(18) Uani 1 1 d . U . . .
C242 C 0.17768(12) 0.1838(5) 0.8800(3) 0.0522(19) Uani 1 1 d . U . . .
C243 C 0.18703(12) 0.1223(5) 0.8909(3) 0.054(2) Uani 1 1 d . U . . .
C244 C 0.18819(12) 0.0768(5) 0.8664(3) 0.058(2) Uani 1 1 d . U . . .
H244 H 0.1825 0.0860 0.8414 0.070 Uiso 1 1 calc R U . . .
C245 C 0.19775(14) 0.0163(5) 0.8782(3) 0.069(2) Uani 1 1 d . U . . .
C246 C 0.20544(14) 0.0060(6) 0.9150(3) 0.073(3) Uani 1 1 d . U . . .
H246 H 0.2115 -0.0352 0.9233 0.088 Uiso 1 1 calc R U . . .
C247 C 0.20500(15) 0.0512(7) 0.9409(4) 0.080(3) Uani 1 1 d . U . . .
C248 C 0.19527(14) 0.1089(6) 0.9278(3) 0.065(2) Uani 1 1 d . U . . .
H248 H 0.1941 0.1404 0.9444 0.079 Uiso 1 1 calc R U . . .
C249 C 0.19897(14) -0.0343(5) 0.8513(3) 0.083(3) Uani 1 1 d D U . . .
C250 C 0.20927(18) -0.0028(6) 0.8306(4) 0.095(3) Uani 1 1 d D U . . .
H25A H 0.2102 -0.0349 0.8130 0.142 Uiso 1 1 calc R U . . .
H25B H 0.2029 0.0371 0.8180 0.142 Uiso 1 1 calc R U . . .
H25C H 0.2214 0.0097 0.8475 0.142 Uiso 1 1 calc R U . . .
C251 C 0.17955(16) -0.0539(7) 0.8257(4) 0.102(4) Uani 1 1 d D U . . .
H25D H 0.1801 -0.0867 0.8081 0.153 Uiso 1 1 calc R U . . .
H25E H 0.1732 -0.0733 0.8398 0.153 Uiso 1 1 calc R U . . .
H25F H 0.1731 -0.0141 0.8130 0.153 Uiso 1 1 calc R U . . .
C252 C 0.20866(18) -0.0977(6) 0.8690(4) 0.103(4) Uani 1 1 d D U . . .
H25G H 0.2091 -0.1286 0.8504 0.154 Uiso 1 1 calc R U . . .
H25H H 0.2210 -0.0869 0.8855 0.154 Uiso 1 1 calc R U . . .
H25I H 0.2022 -0.1187 0.8825 0.154 Uiso 1 1 calc R U . . .
C253 C 0.21422(17) 0.0364(7) 0.9813(4) 0.100(3) Uani 1 1 d D U . . .
C254 C 0.23387(18) 0.0156(11) 0.9895(4) 0.147(6) Uani 1 1 d D U . . .
H25J H 0.2402 0.0521 0.9830 0.221 Uiso 1 1 calc R U . . .
H25K H 0.2400 0.0058 1.0153 0.221 Uiso 1 1 calc R U . . .
H25L H 0.2340 -0.0243 0.9755 0.221 Uiso 1 1 calc R U . . .
C255 C 0.2052(3) -0.0208(10) 0.9917(6) 0.169(7) Uani 1 1 d D U . . .
H25M H 0.2044 -0.0589 0.9759 0.253 Uiso 1 1 calc R U . . .
H25N H 0.2123 -0.0334 1.0168 0.253 Uiso 1 1 calc R U . . .
H25O H 0.1930 -0.0074 0.9892 0.253 Uiso 1 1 calc R U . . .
C256 C 0.2161(3) 0.0983(9) 1.0048(5) 0.183(8) Uani 1 1 d D U . . .
H25P H 0.2220 0.1339 0.9968 0.275 Uiso 1 1 calc R U . . .
H25Q H 0.2040 0.1132 1.0024 0.275 Uiso 1 1 calc R U . . .
H25R H 0.2233 0.0872 1.0300 0.275 Uiso 1 1 calc R U . . .
N1 N 0.09673(15) 0.5305(6) 0.6948(3) 0.083(2) Uani 1 1 d . U . . .
O1 O 0.09376(12) 0.5256(5) 0.6640(2) 0.090(2) Uani 1 1 d . U . . .
O2 O 0.11021(10) 0.5081(5) 0.7185(2) 0.0838(18) Uani 1 1 d . U . . .
O3 O 0.08487(15) 0.5518(6) 0.7053(3) 0.123(4) Uani 1 1 d . U . . .
N2 N 0.07449(14) 0.2408(8) 0.7248(3) 0.076(3) Uani 0.65 1 d D U P A 1
O4 O 0.07070(19) 0.2387(7) 0.6911(3) 0.075(3) Uani 0.65 1 d D U P A 1
O5 O 0.0886(2) 0.2111(9) 0.7462(4) 0.120(5) Uani 0.65 1 d D U P A 1
O6 O 0.06190(14) 0.2527(7) 0.7358(3) 0.081(3) Uani 0.65 1 d D U P A 1
N32 N 0.0769(4) 0.2256(10) 0.7124(6) 0.103(6) Uani 0.35 1 d D U P B 2
O34 O 0.0701(5) 0.2650(14) 0.6858(7) 0.111(8) Uani 0.35 1 d D U P B 2
O35 O 0.0903(2) 0.2459(10) 0.7400(5) 0.052(4) Uani 0.35 1 d D U P B 2
O36 O 0.0721(3) 0.1646(11) 0.7084(6) 0.096(6) Uani 0.35 1 d D U P B 2
N3 N 0.16424(13) 0.1218(5) 0.7505(3) 0.071(2) Uani 1 1 d . U . . .
O7 O 0.15909(11) 0.1031(4) 0.7179(2) 0.082(2) Uani 1 1 d . U . . .
O8 O 0.15567(10) 0.1667(4) 0.7570(2) 0.0759(17) Uani 1 1 d . U . . .
O9 O 0.17704(15) 0.0971(6) 0.7737(3) 0.126(4) Uani 1 1 d . U . . .
N4 N 0.18275(16) 0.4614(4) 0.73217(19) 0.070(3) Uani 0.77 1 d D U P A 1
O10 O 0.17624(15) 0.4052(5) 0.7208(3) 0.073(2) Uani 0.77 1 d D U P A 1
O11 O 0.18515(15) 0.5051(5) 0.7123(3) 0.079(3) Uani 0.77 1 d D U P A 1
O12 O 0.18713(16) 0.4743(6) 0.7649(2) 0.077(2) Uani 0.77 1 d D U P A 1
N34 N 0.1897(2) 0.4265(17) 0.7465(6) 0.071(5) Uani 0.23 1 d D U P C 2
O40 O 0.1851(4) 0.3926(18) 0.7181(7) 0.071(7) Uani 0.23 1 d D U P C 2
O41 O 0.2056(3) 0.4274(18) 0.7693(6) 0.071(7) Uani 0.23 1 d D U P C 2
O42 O 0.1775(3) 0.4465(18) 0.7562(7) 0.070(6) Uani 0.23 1 d D U P C 2
O1H O 0.1336(4) 0.4303(14) 0.4450(8) 0.161(10) Uani 0.5 1 d . U P D 1
H1HA H 0.1300 0.4289 0.4622 0.241 Uiso 0.5 1 d R U P D 1
O2H O 0.1570(5) 0.2256(18) 0.4971(9) 0.200(14) Uani 0.5 1 d . U P E 1
H2HA H 0.1605 0.2578 0.4877 0.300 Uiso 0.5 1 d R U P E 1
O3H O 0.1507(6) 0.354(2) 0.4779(13) 0.28(2) Uani 0.5 1 d . U P F 1
H3HA H 0.1441 0.3269 0.4839 0.421 Uiso 0.5 1 d R U P F 1
O4H O 0.2925(2) 0.2553(9) 1.0176(4) 0.081(5) Uani 0.5 1 d . U P G 1
H4HA H 0.3001 0.2547 1.0060 0.122 Uiso 0.5 1 d R U P G 1
C1E C 0.22022(14) 0.3735(6) 0.9402(3) 0.082(3) Uani 1 1 d D U . . .
H1E1 H 0.2215 0.3971 0.9197 0.099 Uiso 1 1 calc R U . . .
H1E2 H 0.2320 0.3525 0.9546 0.099 Uiso 1 1 calc R U . . .
C2E C 0.21557(19) 0.4220(7) 0.9627(3) 0.097(4) Uani 1 1 d D U . . .
H2E1 H 0.2250 0.4560 0.9715 0.145 Uiso 1 1 calc R U . . .
H2E2 H 0.2040 0.4434 0.9484 0.145 Uiso 1 1 calc R U . . .
H2E3 H 0.2145 0.3989 0.9833 0.145 Uiso 1 1 calc R U . . .
O1E O 0.20704(11) 0.3237(4) 0.9269(2) 0.091(2) Uani 1 1 d D U . . .
H1EA H 0.2104 0.2965 0.9145 0.137 Uiso 1 1 d R U . A .
C3E C 0.0988(2) 0.4584(11) 0.9008(8) 0.100(6) Uani 0.5 1 d D U P A 1
H3E1 H 0.0953 0.4876 0.8793 0.120 Uiso 0.5 1 calc R U P A 1
H3E2 H 0.0971 0.4840 0.9203 0.120 Uiso 0.5 1 calc R U P A 1
C4E C 0.0870(2) 0.4001(12) 0.8921(6) 0.080(6) Uani 0.5 1 d D U P A 1
H4E1 H 0.0744 0.4146 0.8847 0.120 Uiso 0.5 1 calc R U P A 1
H4E2 H 0.0884 0.3751 0.8724 0.120 Uiso 0.5 1 calc R U P A 1
H4E3 H 0.0902 0.3714 0.9135 0.120 Uiso 0.5 1 calc R U P A 1
O2E O 0.11692(18) 0.4415(9) 0.9115(4) 0.084(4) Uani 0.5 1 d D U P A 1
H2EA H 0.1232 0.4753 0.9219 0.126 Uiso 0.5 1 d R U P A 1
C5E C 0.1664(5) 0.4710(12) 0.9551(6) 0.115(8) Uani 0.5 1 d D U P H 1
H5E1 H 0.1773 0.4549 0.9752 0.138 Uiso 0.5 1 calc R U P H 1
H5E2 H 0.1569 0.4787 0.9648 0.138 Uiso 0.5 1 calc R U P H 1
C6E C 0.1705(4) 0.5344(11) 0.9421(8) 0.114(8) Uani 0.5 1 d D U P H 1
H6E1 H 0.1746 0.5667 0.9620 0.171 Uiso 0.5 1 calc R U P H 1
H6E2 H 0.1801 0.5276 0.9330 0.171 Uiso 0.5 1 calc R U P H 1
H6E3 H 0.1597 0.5515 0.9227 0.171 Uiso 0.5 1 calc R U P H 1
O3E O 0.1604(3) 0.4216(10) 0.9290(4) 0.112(6) Uani 0.5 1 d D U P H 1
H3EA H 0.1602 0.3854 0.9399 0.168 Uiso 0.5 1 d R U P H 1
C7E C 0.1429(4) 0.2990(12) 0.9573(8) 0.107(7) Uani 0.5 1 d D U P I 2
H7E1 H 0.1318 0.3231 0.9418 0.129 Uiso 0.5 1 calc R U P I 2
H7E2 H 0.1481 0.3235 0.9804 0.129 Uiso 0.5 1 calc R U P I 2
C8E C 0.1377(5) 0.2322(14) 0.9644(10) 0.130(10) Uani 0.5 1 d D U P I 2
H8E1 H 0.1291 0.2357 0.9761 0.195 Uiso 0.5 1 calc R U P I 2
H8E2 H 0.1322 0.2078 0.9416 0.195 Uiso 0.5 1 calc R U P I 2
H8E3 H 0.1485 0.2082 0.9803 0.195 Uiso 0.5 1 calc R U P I 2
O4E O 0.1551(2) 0.2995(11) 0.9408(4) 0.103(6) Uani 0.5 1 d D U P I 2
H4EA H 0.1566 0.3402 0.9367 0.154 Uiso 0.5 1 d R U P I 2
C9E C 0.0861(3) 0.3458(15) 0.4892(7) 0.111(8) Uani 0.5 1 d D U P J 2
H9E1 H 0.0931 0.3183 0.4788 0.134 Uiso 0.5 1 calc R U P J 2
H9E2 H 0.0945 0.3787 0.5057 0.134 Uiso 0.5 1 calc R U P J 2
C10E C 0.0721(5) 0.3817(16) 0.4601(8) 0.139(11) Uani 0.5 1 d D U P J 2
H10M H 0.0777 0.4096 0.4473 0.208 Uiso 0.5 1 calc R U P J 2
H10N H 0.0639 0.3496 0.4433 0.208 Uiso 0.5 1 calc R U P J 2
H10O H 0.0653 0.4100 0.4703 0.208 Uiso 0.5 1 calc R U P J 2
O5E O 0.0794(3) 0.3048(12) 0.5090(4) 0.134(8) Uani 0.5 1 d D U P J 2
H5EA H 0.0885 0.2881 0.5260 0.201 Uiso 0.5 1 d R U P J 2
C11E C 0.1186(3) 0.1850(17) 0.5132(9) 0.143(10) Uani 0.5 1 d D U P K 2
H11M H 0.1125 0.2216 0.4963 0.172 Uiso 0.5 1 calc R U P K 2
H11N H 0.1113 0.1755 0.5277 0.172 Uiso 0.5 1 calc R U P K 2
C12E C 0.1185(5) 0.1256(15) 0.4921(9) 0.152(13) Uani 0.5 1 d D U P K 2
H12V H 0.1061 0.1138 0.4768 0.228 Uiso 0.5 1 calc R U P K 2
H12W H 0.1253 0.1347 0.4770 0.228 Uiso 0.5 1 calc R U P K 2
H12$ H 0.1242 0.0884 0.5084 0.228 Uiso 0.5 1 calc R U P K 2
O6E O 0.1355(3) 0.2074(13) 0.5363(5) 0.137(8) Uani 0.5 1 d D U P K 2
H6EA H 0.1434 0.2137 0.5275 0.206 Uiso 0.5 1 d R U P K 2
C13E C 0.1451(3) 0.4782(14) 0.5336(8) 0.119(8) Uani 0.5 1 d D U P L 2
H13G H 0.1562 0.4776 0.5560 0.143 Uiso 0.5 1 calc R U P L 2
H13H H 0.1446 0.5222 0.5221 0.143 Uiso 0.5 1 calc R U P L 2
C14E C 0.1471(4) 0.4270(14) 0.5093(7) 0.099(7) Uani 0.5 1 d D U P L 2
H14P H 0.1580 0.4360 0.5047 0.149 Uiso 0.5 1 calc R U P L 2
H14Q H 0.1481 0.3830 0.5206 0.149 Uiso 0.5 1 calc R U P L 2
H14R H 0.1365 0.4277 0.4865 0.149 Uiso 0.5 1 calc R U P L 2
O7E O 0.1303(2) 0.4735(9) 0.5432(5) 0.103(6) Uani 0.5 1 d D U P L 2
H7EA H 0.1302 0.5081 0.5554 0.155 Uiso 0.5 1 d R U P L 2

loop_
_atom_site_aniso_label
_atom_site_aniso_U_11
_atom_site_aniso_U_22
_atom_site_aniso_U_33
_atom_site_aniso_U_23
_atom_site_aniso_U_13
_atom_site_aniso_U_12
Ag1 0.0308(6) 0.0721(10) 0.0528(19) 0.0046(11) 0.0139(9) 0.0032(5)
Ag2 0.0394(4) 0.1008(7) 0.0691(5) 0.0183(5) 0.0130(4) -0.0004(4)
Ag3 0.0458(4) 0.1144(8) 0.0580(5) -0.0022(5) 0.0212(4) 0.0153(4)
Ag4 0.0546(4) 0.0911(6) 0.0684(5) 0.0199(5) 0.0257(4) 0.0234(4)
Ag5 0.0414(6) 0.0839(13) 0.0697(7) -0.0132(7) 0.0086(5) -0.0034(6)
Ag6 0.0437(8) 0.0809(8) 0.0458(12) 0.0027(7) 0.0070(5) 0.0054(5)
Ag7 0.0556(4) 0.0964(7) 0.0517(5) 0.0106(4) 0.0244(4) 0.0106(4)
Ag8 0.0635(5) 0.1149(8) 0.0493(5) -0.0131(5) 0.0304(4) -0.0068(5)
Ag9 0.0250(3) 0.0819(5) 0.0449(4) 0.0073(3) 0.0110(3) 0.0094(3)
Ag10 0.0783(6) 0.0842(6) 0.0357(4) -0.0045(4) 0.0085(4) -0.0072(4)
Ag11 0.0862(6) 0.0901(7) 0.0554(5) 0.0028(4) 0.0394(4) -0.0168(5)
Ag12 0.0445(5) 0.1004(14) 0.0371(5) 0.0085(6) 0.0168(4) 0.0159(6)
Ag13 0.0399(5) 0.0942(14) 0.0343(5) -0.0035(6) 0.0132(4) 0.0045(6)
Ag14 0.0494(4) 0.0677(5) 0.0452(4) -0.0001(4) 0.0078(3) -0.0038(3)
Ag15 0.0594(5) 0.1130(8) 0.0522(5) 0.0207(5) 0.0275(4) 0.0150(5)
Ag16 0.0690(12) 0.0652(7) 0.0638(15) 0.0001(7) 0.0379(11) -0.0010(6)
Ag17 0.0507(4) 0.0874(6) 0.0560(5) -0.0116(4) 0.0066(4) 0.0007(4)
Ag18 0.0360(3) 0.0557(4) 0.0420(4) 0.0051(3) 0.0147(3) -0.0016(3)
Ag19 0.0452(4) 0.0478(4) 0.0682(5) -0.0020(4) 0.0203(3) -0.0008(3)
Ag20 0.0709(5) 0.0519(5) 0.1071(7) 0.0239(4) 0.0599(5) 0.0121(4)
Ag21 0.0631(5) 0.0548(5) 0.0971(7) 0.0172(4) 0.0426(5) 0.0035(4)
Ag22 0.0448(4) 0.0506(4) 0.0621(5) -0.0012(3) 0.0138(3) -0.0061(3)
Ag31 0.0408(18) 0.059(2) 0.061(5) 0.005(3) 0.014(3) 0.0039(13)
Ag35 0.072(4) 0.115(9) 0.078(5) 0.009(5) 0.049(3) 0.007(5)
Ag36 0.069(4) 0.069(4) 0.074(5) 0.006(4) 0.041(4) 0.006(3)
Ag42 0.0351(19) 0.110(5) 0.040(2) -0.013(2) 0.0183(15) 0.004(2)
Ag43 0.033(3) 0.094(7) 0.032(3) 0.004(4) 0.008(2) 0.007(4)
Ag46 0.040(3) 0.048(3) 0.056(4) 0.010(3) 0.001(3) -0.014(2)
C1 0.042(4) 0.082(5) 0.056(4) -0.009(4) 0.009(3) 0.009(4)
C2 0.041(4) 0.078(5) 0.059(5) -0.010(4) 0.012(4) 0.005(4)
C3 0.038(4) 0.061(5) 0.055(4) -0.008(4) 0.013(3) -0.002(3)
C4 0.048(5) 0.063(5) 0.047(4) -0.005(4) 0.012(4) 0.000(4)
C5 0.049(5) 0.067(5) 0.057(4) -0.011(4) 0.021(4) -0.005(4)
C6 0.049(5) 0.056(5) 0.064(4) -0.001(4) 0.021(4) 0.005(4)
C7 0.053(5) 0.066(5) 0.061(4) -0.001(4) 0.027(4) 0.006(4)
C8 0.052(5) 0.066(5) 0.051(4) -0.002(4) 0.022(4) 0.005(4)
C9 0.064(5) 0.083(6) 0.061(5) -0.013(5) 0.025(4) 0.001(5)
C10 0.070(6) 0.091(8) 0.062(6) -0.016(6) 0.011(5) 0.004(5)
C11 0.110(9) 0.117(9) 0.082(8) -0.027(7) 0.056(8) -0.025(8)
C12 0.067(7) 0.104(8) 0.090(9) -0.030(7) 0.025(6) 0.011(6)
C13 0.070(6) 0.086(6) 0.066(5) 0.012(5) 0.024(4) 0.016(5)
C14 0.111(7) 0.124(8) 0.120(8) 0.023(7) 0.003(6) -0.008(6)
C15 0.131(8) 0.110(6) 0.099(8) 0.010(6) 0.040(6) 0.044(6)
C16 0.139(11) 0.133(12) 0.071(8) 0.035(8) 0.050(8) 0.055(9)
C17 0.050(4) 0.091(6) 0.041(4) 0.006(4) 0.020(4) 0.004(4)
C18 0.051(4) 0.079(6) 0.039(4) 0.000(4) 0.019(3) -0.001(4)
C19 0.045(4) 0.071(6) 0.048(4) 0.003(4) 0.020(3) 0.003(4)
C20 0.054(4) 0.073(6) 0.059(5) 0.005(5) 0.028(4) 0.004(4)
C21 0.064(5) 0.081(6) 0.090(5) 0.008(5) 0.043(4) 0.000(5)
C22 0.053(5) 0.079(7) 0.100(5) -0.008(6) 0.022(4) -0.006(5)
C23 0.054(4) 0.082(6) 0.077(5) -0.009(5) 0.009(4) 0.005(5)
C24 0.055(4) 0.075(6) 0.054(5) -0.004(5) 0.012(4) 0.003(5)
C25 0.112(8) 0.143(9) 0.126(7) 0.005(7) 0.089(7) -0.017(7)
C26 0.218(16) 0.252(16) 0.150(13) -0.067(12) 0.142(13) -0.055(15)
C27 0.30(2) 0.213(13) 0.174(17) 0.078(11) 0.152(16) 0.019(15)
C28 0.131(9) 0.37(2) 0.209(18) -0.004(17) 0.124(11) -0.005(12)
C29 0.063(6) 0.117(8) 0.093(6) -0.019(7) -0.004(5) 0.005(5)
C30 0.161(10) 0.131(7) 0.148(10) -0.029(7) 0.010(7) -0.016(7)
C31 0.119(12) 0.172(12) 0.124(13) -0.017(12) -0.020(9) 0.059(10)
C32 0.111(11) 0.251(18) 0.074(7) -0.020(11) -0.005(7) -0.011(11)
C33 0.057(5) 0.092(5) 0.057(4) 0.019(4) 0.028(4) 0.011(4)
C34 0.050(5) 0.099(6) 0.060(5) 0.019(5) 0.025(4) 0.015(4)
C35 0.045(5) 0.107(7) 0.071(5) 0.023(5) 0.023(4) 0.014(4)
C36 0.071(6) 0.121(8) 0.074(5) 0.024(5) 0.032(5) 0.021(5)
C37 0.088(5) 0.112(5) 0.100(4) 0.019(4) 0.036(4) 0.015(4)
C38 0.060(6) 0.114(8) 0.093(5) 0.041(6) 0.030(5) 0.031(5)
C39 0.051(5) 0.088(6) 0.093(5) 0.041(5) 0.026(5) 0.016(4)
C40 0.044(5) 0.089(6) 0.070(5) 0.021(5) 0.017(4) 0.014(4)
C41 0.126(6) 0.134(6) 0.113(5) 0.022(4) 0.053(4) 0.015(4)
C42 0.254(18) 0.190(12) 0.098(10) 0.016(11) 0.033(12) -0.026(12)
C43 0.178(10) 0.173(9) 0.154(10) 0.051(7) 0.050(8) 0.044(8)
C44 0.194(9) 0.230(12) 0.183(11) 0.038(8) 0.110(9) 0.013(7)
C45 0.071(6) 0.093(7) 0.097(7) 0.025(5) 0.024(5) 0.025(5)
C46 0.123(11) 0.137(13) 0.134(13) 0.020(9) 0.022(9) 0.071(10)
C47 0.103(9) 0.154(13) 0.111(11) 0.006(8) 0.026(8) -0.005(8)
C48 0.094(9) 0.120(10) 0.112(10) 0.012(8) 0.058(8) 0.025(7)
C49 0.046(3) 0.087(6) 0.053(4) -0.002(4) 0.015(3) 0.007(3)
C50 0.044(3) 0.080(6) 0.050(4) -0.009(4) 0.010(3) 0.007(4)
C51 0.039(4) 0.086(6) 0.061(5) -0.006(5) 0.012(3) 0.005(4)
C52 0.041(4) 0.090(7) 0.063(5) -0.008(5) 0.010(4) 0.004(4)
C53 0.040(4) 0.089(6) 0.074(5) -0.007(5) 0.005(4) 0.002(4)
C54 0.045(5) 0.089(7) 0.088(6) -0.002(6) 0.020(4) 0.002(5)
C55 0.045(4) 0.087(6) 0.090(5) -0.005(5) 0.029(4) 0.004(4)
C56 0.046(4) 0.080(6) 0.063(5) -0.002(5) 0.016(4) 0.004(4)
C57 0.058(5) 0.122(8) 0.077(6) -0.017(6) 0.001(5) 0.000(6)
C58 0.096(9) 0.132(10) 0.085(9) -0.035(7) -0.007(8) 0.009(8)
C59 0.062(6) 0.203(16) 0.092(10) -0.046(10) -0.002(6) -0.023(8)
C60 0.107(10) 0.140(11) 0.072(7) -0.003(7) -0.018(7) -0.001(9)
C61 0.079(7) 0.121(8) 0.111(7) -0.017(7) 0.058(6) -0.004(6)
C62 0.129(11) 0.176(13) 0.179(14) -0.029(13) 0.110(9) -0.045(10)
C63 0.184(16) 0.137(9) 0.170(14) -0.013(10) 0.126(12) 0.028(9)
C64 0.155(9) 0.212(11) 0.129(7) -0.003(8) 0.065(6) 0.009(8)
C65 0.062(4) 0.082(5) 0.044(4) -0.001(3) 0.016(3) 0.002(4)
C66 0.070(4) 0.066(4) 0.050(5) 0.005(3) 0.021(4) 0.004(3)
C67 0.105(6) 0.071(5) 0.068(6) -0.007(5) 0.037(5) -0.015(5)
C68 0.119(5) 0.113(5) 0.108(5) -0.016(4) 0.052(4) -0.011(4)
C69 0.141(8) 0.135(9) 0.123(7) -0.044(6) 0.068(6) -0.031(7)
C70 0.143(9) 0.126(9) 0.110(8) -0.046(7) 0.063(7) -0.031(7)
C71 0.128(7) 0.068(6) 0.067(6) -0.021(5) 0.033(5) -0.023(5)
C72 0.078(6) 0.070(6) 0.056(6) -0.014(5) 0.007(5) 0.003(4)
C73 0.168(10) 0.196(11) 0.136(8) -0.044(8) 0.088(7) -0.022(10)
C74 0.190(13) 0.32(2) 0.217(19) -0.064(19) 0.137(13) -0.035(15)
C75 0.228(17) 0.36(2) 0.127(10) -0.014(16) 0.074(13) 0.031(19)
C76 0.31(2) 0.196(12) 0.210(19) -0.106(12) 0.145(17) -0.036(14)
C77 0.090(7) 0.096(7) 0.094(7) -0.027(7) 0.021(5) -0.010(6)
C78 0.147(10) 0.192(15) 0.132(12) -0.021(13) -0.004(11) 0.039(13)
C79 0.126(12) 0.108(8) 0.184(16) -0.034(9) 0.064(12) -0.044(8)
C80 0.098(10) 0.188(15) 0.106(8) -0.041(9) 0.040(7) -0.058(10)
C81 0.034(3) 0.090(4) 0.041(3) -0.001(3) 0.010(3) 0.005(3)
C82 0.041(4) 0.093(5) 0.043(4) -0.003(4) 0.018(3) 0.008(4)
C83 0.030(3) 0.087(6) 0.038(4) 0.011(4) 0.015(3) 0.012(4)
C84 0.036(4) 0.077(6) 0.040(4) 0.004(4) 0.013(3) 0.007(4)
C85 0.040(4) 0.068(5) 0.044(4) 0.001(4) 0.020(3) 0.004(4)
C86 0.044(4) 0.077(6) 0.047(4) 0.003(4) 0.020(3) 0.014(4)
C87 0.038(4) 0.098(6) 0.049(4) -0.003(4) 0.017(3) 0.016(4)
C88 0.043(4) 0.098(7) 0.036(4) 0.002(5) 0.015(3) 0.017(4)
C89 0.046(4) 0.067(5) 0.048(4) -0.005(4) 0.022(4) 0.004(4)
C90 0.061(5) 0.088(7) 0.041(5) -0.010(5) 0.018(4) 0.007(5)
C91 0.056(5) 0.096(7) 0.069(7) 0.000(6) 0.039(5) 0.000(5)
C92 0.085(8) 0.075(6) 0.069(7) -0.004(5) 0.037(6) 0.013(5)
C93 0.054(5) 0.113(7) 0.051(5) 0.011(5) 0.014(4) 0.030(5)
C94 0.074(6) 0.140(8) 0.095(8) 0.004(6) 0.022(5) 0.040(6)
C95 0.109(8) 0.154(9) 0.099(7) 0.036(7) 0.035(6) 0.010(7)
C96 0.089(9) 0.144(9) 0.071(8) -0.017(7) 0.005(7) 0.015(7)
C97 0.078(5) 0.080(5) 0.066(4) 0.004(4) 0.038(4) -0.007(4)
C98 0.058(5) 0.103(6) 0.064(6) 0.010(5) 0.034(5) 0.003(5)
C99 0.075(6) 0.127(8) 0.085(7) 0.031(6) 0.035(5) -0.005(5)
C100 0.111(5) 0.123(5) 0.123(6) 0.028(4) 0.039(4) -0.003(4)
C101 0.133(5) 0.138(5) 0.139(6) 0.030(4) 0.047(4) -0.007(4)
C102 0.129(7) 0.164(10) 0.137(9) 0.084(8) 0.050(8) -0.004(7)
C103 0.116(6) 0.156(9) 0.129(8) 0.066(7) 0.071(6) 0.000(6)
C104 0.096(6) 0.130(8) 0.106(8) 0.048(7) 0.066(6) 0.011(6)
C105 0.142(8) 0.151(8) 0.178(10) 0.044(8) 0.036(9) 0.006(7)
C106 0.158(8) 0.200(11) 0.207(11) 0.036(9) 0.054(8) 0.000(7)
C107 0.158(15) 0.148(15) 0.156(11) 0.053(10) 0.012(11) -0.021(13)
C108 0.161(16) 0.166(11) 0.222(17) 0.020(13) 0.062(15) 0.026(10)
C109 0.114(7) 0.162(9) 0.168(9) 0.040(8) 0.091(7) 0.008(7)
C110 0.108(11) 0.143(10) 0.181(14) -0.001(11) 0.084(11) -0.011(9)
C111 0.124(12) 0.200(17) 0.173(10) 0.004(10) 0.072(9) -0.010(13)
C112 0.135(9) 0.152(9) 0.188(10) -0.012(8) 0.077(8) -0.007(7)
C113 0.036(3) 0.081(4) 0.042(3) 0.008(3) 0.010(3) 0.011(3)
C114 0.039(4) 0.080(5) 0.044(3) 0.005(4) 0.014(3) 0.009(4)
C115 0.028(3) 0.069(5) 0.052(4) -0.002(4) 0.010(3) 0.009(3)
C116 0.038(4) 0.070(6) 0.048(4) 0.006(4) 0.016(3) 0.007(4)
C117 0.034(4) 0.074(6) 0.050(4) 0.008(4) 0.010(3) 0.007(4)
C118 0.031(4) 0.071(6) 0.060(4) 0.008(5) 0.011(3) 0.013(4)
C119 0.033(4) 0.064(5) 0.060(4) 0.001(4) 0.017(3) 0.007(4)
C120 0.032(4) 0.068(6) 0.048(4) 0.000(4) 0.009(3) 0.012(4)
C121 0.043(4) 0.098(6) 0.051(4) 0.002(5) 0.013(4) 0.005(4)
C122 0.053(6) 0.136(10) 0.047(6) 0.000(6) 0.010(5) 0.017(6)
C123 0.050(5) 0.117(9) 0.069(7) -0.014(7) 0.005(5) -0.008(6)
C124 0.057(6) 0.113(7) 0.048(6) 0.015(6) 0.006(5) 0.014(5)
C125 0.046(5) 0.093(6) 0.066(5) -0.007(5) 0.022(4) 0.015(4)
C126 0.058(6) 0.157(12) 0.087(8) -0.007(7) 0.031(6) 0.041(7)
C127 0.100(8) 0.101(8) 0.097(9) -0.032(7) 0.049(7) 0.002(7)
C128 0.065(7) 0.125(9) 0.062(7) -0.004(6) 0.030(5) -0.007(6)
C129 0.038(4) 0.098(6) 0.066(4) 0.008(4) 0.026(3) 0.007(3)
C130 0.042(4) 0.081(6) 0.045(5) 0.019(4) 0.017(3) 0.009(4)
C131 0.038(4) 0.090(6) 0.046(5) 0.011(4) 0.020(3) 0.006(4)
C132 0.046(5) 0.095(6) 0.053(5) 0.004(5) 0.026(4) 0.006(4)
C133 0.049(5) 0.103(5) 0.068(6) 0.008(5) 0.036(4) 0.007(4)
C134 0.060(5) 0.100(5) 0.072(6) 0.010(6) 0.041(5) 0.009(5)
C135 0.069(5) 0.093(5) 0.074(6) -0.001(5) 0.045(5) 0.000(5)
C136 0.058(5) 0.087(6) 0.067(6) 0.005(5) 0.033(4) -0.001(5)
C137 0.073(6) 0.113(7) 0.112(7) 0.015(6) 0.057(6) -0.004(6)
C138 0.185(10) 0.149(9) 0.189(9) -0.029(7) 0.091(8) -0.024(8)
C139 0.073(7) 0.152(14) 0.227(17) 0.017(12) 0.064(9) -0.020(8)
C140 0.147(9) 0.164(10) 0.143(7) 0.056(7) 0.038(7) -0.036(8)
C141 0.109(7) 0.102(6) 0.117(8) -0.003(7) 0.071(6) 0.012(6)
C142 0.121(8) 0.119(12) 0.149(11) 0.018(10) 0.069(8) 0.039(8)
C143 0.165(14) 0.134(13) 0.122(9) -0.043(9) 0.084(9) -0.010(11)
C144 0.155(12) 0.096(8) 0.177(15) -0.012(10) 0.093(12) -0.007(9)
C145 0.045(3) 0.069(4) 0.044(3) 0.007(3) 0.012(3) -0.001(3)
C146 0.043(4) 0.069(4) 0.050(4) 0.010(4) 0.015(4) -0.004(4)
C147 0.046(4) 0.064(4) 0.065(5) 0.017(4) 0.017(4) -0.004(4)
C148 0.076(6) 0.084(6) 0.086(6) 0.023(5) 0.045(5) -0.007(5)
C149 0.108(7) 0.082(6) 0.102(6) 0.036(5) 0.058(6) 0.008(6)
C150 0.092(7) 0.063(6) 0.109(6) 0.029(5) 0.046(6) -0.005(6)
C151 0.072(6) 0.061(5) 0.093(5) 0.011(4) 0.040(5) -0.002(5)
C152 0.053(5) 0.056(5) 0.074(5) 0.016(4) 0.022(5) -0.002(4)
C153 0.164(9) 0.111(8) 0.115(7) 0.048(7) 0.072(7) -0.015(8)
C154 0.127(9) 0.170(13) 0.120(10) 0.080(10) 0.046(8) 0.020(10)
C155 0.131(10) 0.165(13) 0.094(10) 0.033(10) 0.051(8) -0.044(10)
C156 0.34(2) 0.109(8) 0.161(16) 0.061(9) 0.113(15) 0.003(12)
C157 0.079(6) 0.060(6) 0.108(6) 0.003(5) 0.042(6) -0.012(5)
C158 0.130(10) 0.084(9) 0.130(12) 0.007(8) 0.065(10) 0.026(7)
C159 0.109(9) 0.067(7) 0.077(7) -0.013(5) 0.023(7) -0.004(6)
C160 0.116(9) 0.099(11) 0.192(15) -0.032(10) 0.059(11) -0.055(8)
C161 0.040(4) 0.092(5) 0.040(3) 0.003(4) 0.014(3) 0.007(4)
C162 0.045(4) 0.061(5) 0.029(4) 0.009(4) 0.019(3) 0.004(3)
C163 0.039(4) 0.086(6) 0.040(4) 0.006(4) 0.013(3) 0.008(4)
C164 0.052(4) 0.087(6) 0.041(5) 0.011(4) 0.024(4) 0.012(4)
C165 0.055(4) 0.100(6) 0.036(4) 0.007(4) 0.020(4) 0.014(4)
C166 0.041(4) 0.099(6) 0.039(5) 0.006(4) 0.011(4) 0.015(4)
C167 0.049(4) 0.088(5) 0.037(4) -0.002(4) 0.010(4) 0.007(4)
C168 0.044(4) 0.085(6) 0.035(4) 0.006(4) 0.008(3) 0.004(4)
C169 0.059(5) 0.104(6) 0.061(5) 0.020(5) 0.024(5) 0.025(5)
C170 0.147(8) 0.105(7) 0.110(8) 0.007(6) 0.030(7) 0.008(6)
C171 0.107(6) 0.164(10) 0.184(10) 0.054(8) 0.064(7) 0.043(6)
C172 0.179(14) 0.118(11) 0.053(6) 0.033(6) 0.040(8) 0.041(10)
C173 0.046(4) 0.096(6) 0.060(5) -0.005(5) 0.004(4) -0.009(4)
C174 0.061(7) 0.137(11) 0.079(6) 0.022(7) 0.009(5) -0.024(7)
C175 0.051(5) 0.120(10) 0.081(8) -0.003(7) 0.002(5) 0.003(5)
C176 0.057(6) 0.092(7) 0.110(9) -0.002(7) 0.014(6) 0.000(6)
C177 0.041(3) 0.062(4) 0.048(3) 0.000(3) 0.017(3) -0.009(3)
C178 0.040(4) 0.060(4) 0.049(4) -0.001(4) 0.018(3) 0.003(4)
C179 0.054(5) 0.054(4) 0.052(4) -0.001(3) 0.015(4) 0.003(4)
C180 0.078(6) 0.055(4) 0.059(5) 0.001(4) 0.007(5) 0.005(5)
C181 0.075(6) 0.052(4) 0.079(5) 0.001(4) 0.010(5) 0.003(5)
C182 0.063(6) 0.050(5) 0.086(5) 0.015(4) 0.010(5) -0.001(5)
C183 0.055(5) 0.060(5) 0.073(5) 0.014(4) 0.006(4) -0.007(4)
C184 0.050(5) 0.052(5) 0.060(5) 0.005(4) 0.018(4) -0.010(4)
C185 0.090(6) 0.066(5) 0.096(7) -0.014(5) 0.016(5) -0.007(6)
C186 0.124(10) 0.084(9) 0.103(10) -0.023(7) 0.040(8) -0.004(8)
C187 0.092(7) 0.056(7) 0.123(11) -0.018(7) -0.002(7) -0.013(6)
C188 0.113(10) 0.069(6) 0.111(10) -0.010(6) 0.023(8) 0.009(7)
C189 0.069(6) 0.086(7) 0.084(5) 0.032(5) 0.018(5) -0.009(5)
C190 0.090(6) 0.118(8) 0.115(8) 0.036(6) 0.038(6) -0.015(6)
C191 0.077(7) 0.099(9) 0.104(10) 0.044(7) 0.003(7) 0.001(6)
C192 0.099(9) 0.111(8) 0.056(6) 0.037(5) 0.025(6) 0.002(6)
C193 0.053(4) 0.056(4) 0.050(4) 0.000(4) 0.028(4) -0.006(4)
C194 0.043(4) 0.064(5) 0.048(4) 0.000(4) 0.021(4) 0.003(3)
C195 0.043(4) 0.064(5) 0.072(5) 0.006(4) 0.014(4) -0.004(4)
C196 0.053(5) 0.080(6) 0.083(6) -0.005(5) 0.008(5) -0.002(4)
C197 0.074(6) 0.087(6) 0.122(6) -0.011(6) 0.022(6) -0.006(5)
C198 0.053(6) 0.095(7) 0.136(7) 0.005(6) 0.021(6) -0.025(5)
C199 0.075(6) 0.097(7) 0.116(6) 0.022(5) 0.038(6) -0.022(5)
C200 0.052(5) 0.082(6) 0.085(6) 0.010(5) 0.025(5) -0.016(5)
C201 0.108(5) 0.104(5) 0.128(5) -0.014(4) 0.028(4) -0.007(4)
C202 0.168(14) 0.165(14) 0.114(9) -0.028(9) 0.024(10) -0.007(13)
C203 0.116(6) 0.149(10) 0.179(10) -0.035(8) 0.017(7) -0.010(7)
C204 0.150(9) 0.115(7) 0.170(10) -0.026(7) 0.040(8) 0.005(7)
C205 0.122(8) 0.148(9) 0.144(8) 0.049(7) 0.070(8) -0.031(8)
C206 0.149(11) 0.25(2) 0.228(19) 0.045(17) 0.123(12) -0.011(12)
C207 0.247(19) 0.177(12) 0.193(18) 0.093(11) 0.114(16) 0.023(13)
C208 0.234(17) 0.245(16) 0.129(10) 0.014(11) 0.119(12) -0.088(15)
C209 0.072(5) 0.058(4) 0.070(4) 0.011(4) 0.038(4) 0.012(4)
C210 0.072(5) 0.059(5) 0.070(5) 0.011(3) 0.039(4) 0.010(4)
C211 0.062(5) 0.055(5) 0.070(5) 0.009(4) 0.034(4) 0.008(4)
C212 0.057(5) 0.052(5) 0.065(5) -0.005(4) 0.024(4) -0.002(4)
C213 0.062(5) 0.055(5) 0.066(4) -0.002(4) 0.020(4) -0.002(4)
C214 0.071(6) 0.054(5) 0.079(5) -0.001(4) 0.029(5) 0.013(5)
C215 0.090(7) 0.071(6) 0.074(5) -0.009(5) 0.039(5) 0.003(5)
C216 0.073(6) 0.072(6) 0.065(5) 0.004(4) 0.030(5) 0.008(5)
C217 0.070(6) 0.080(6) 0.074(5) 0.002(5) 0.010(5) 0.004(5)
C218 0.082(8) 0.138(11) 0.092(9) 0.012(9) 0.005(6) -0.023(8)
C219 0.097(8) 0.071(8) 0.076(7) 0.016(6) 0.027(6) -0.006(6)
C220 0.124(12) 0.098(8) 0.117(12) 0.023(8) 0.017(9) 0.048(8)
C221 0.153(9) 0.113(8) 0.102(7) -0.041(7) 0.066(7) 0.005(7)
C222 0.189(13) 0.29(2) 0.179(17) -0.156(15) 0.038(10) -0.010(12)
C223 0.32(2) 0.129(11) 0.172(16) -0.049(10) 0.105(14) 0.065(13)
C224 0.33(2) 0.206(17) 0.181(16) -0.057(13) 0.190(15) -0.036(16)
C225 0.058(4) 0.061(4) 0.041(4) 0.000(3) 0.014(4) -0.014(4)
C226 0.050(4) 0.069(5) 0.038(4) 0.002(4) 0.018(4) -0.012(4)
C227 0.049(4) 0.062(5) 0.045(4) -0.002(4) 0.020(4) -0.007(4)
C228 0.046(4) 0.072(6) 0.046(4) 0.000(4) 0.020(4) -0.007(4)
C229 0.051(5) 0.079(6) 0.065(4) 0.008(4) 0.027(4) -0.011(4)
C230 0.061(5) 0.069(6) 0.066(5) 0.008(4) 0.022(4) -0.020(4)
C231 0.063(5) 0.065(5) 0.058(4) -0.002(4) 0.022(4) -0.013(4)
C232 0.057(5) 0.061(5) 0.049(4) -0.002(4) 0.024(4) -0.012(4)
C233 0.070(6) 0.107(7) 0.074(5) 0.015(5) 0.040(5) -0.015(5)
C234 0.126(7) 0.160(9) 0.097(7) 0.036(7) 0.032(6) -0.019(7)
C235 0.193(14) 0.154(12) 0.145(13) 0.024(10) 0.127(12) 0.013(10)
C236 0.191(14) 0.157(11) 0.104(11) 0.015(9) 0.069(10) -0.085(11)
C237 0.092(6) 0.080(6) 0.068(5) -0.017(5) 0.026(5) -0.037(5)
C238 0.088(7) 0.149(12) 0.084(9) -0.008(9) 0.011(6) -0.048(7)
C239 0.170(13) 0.093(7) 0.102(11) -0.025(7) 0.027(11) -0.020(9)
C240 0.116(10) 0.122(10) 0.056(6) -0.015(6) 0.019(7) -0.038(9)
C241 0.050(4) 0.055(4) 0.046(4) 0.003(4) 0.010(3) 0.000(3)
C242 0.044(4) 0.056(4) 0.052(4) 0.002(4) 0.013(4) -0.002(3)
C243 0.046(4) 0.051(4) 0.058(5) 0.006(4) 0.013(4) 0.002(4)
C244 0.048(5) 0.044(5) 0.071(5) 0.005(4) 0.010(4) -0.001(4)
C245 0.053(5) 0.052(5) 0.087(5) 0.006(4) 0.009(4) 0.005(4)
C246 0.053(5) 0.061(6) 0.093(5) 0.026(4) 0.013(5) 0.007(4)
C247 0.058(5) 0.093(7) 0.080(5) 0.025(4) 0.016(5) 0.013(5)
C248 0.057(5) 0.076(6) 0.062(5) 0.014(4) 0.021(4) 0.002(4)
C249 0.063(6) 0.062(6) 0.103(7) -0.009(5) 0.010(5) 0.013(5)
C250 0.101(8) 0.074(8) 0.098(9) -0.003(6) 0.026(7) 0.021(6)
C251 0.088(6) 0.083(7) 0.107(8) -0.019(6) 0.008(5) 0.006(5)
C252 0.090(8) 0.057(7) 0.147(12) 0.008(7) 0.030(8) 0.020(6)
C253 0.093(7) 0.126(8) 0.079(6) 0.045(5) 0.030(6) 0.025(6)
C254 0.089(7) 0.246(18) 0.081(10) 0.043(11) 0.004(7) 0.033(10)
C255 0.164(10) 0.199(10) 0.151(10) 0.057(7) 0.069(8) -0.016(8)
C256 0.242(19) 0.175(11) 0.078(9) 0.019(9) 0.002(12) 0.062(12)
N1 0.079(5) 0.101(5) 0.059(4) 0.002(4) 0.017(4) 0.031(5)
O1 0.084(5) 0.109(5) 0.070(4) 0.005(4) 0.021(4) 0.030(4)
O2 0.057(4) 0.123(5) 0.069(4) 0.013(4) 0.023(3) 0.009(4)
O3 0.115(7) 0.139(8) 0.122(8) 0.001(7) 0.055(6) 0.047(7)
N2 0.053(6) 0.125(8) 0.058(6) -0.006(6) 0.029(5) 0.000(6)
O4 0.094(5) 0.087(7) 0.057(5) 0.038(5) 0.045(5) 0.027(5)
O5 0.100(7) 0.131(9) 0.096(7) -0.001(7) 0.004(6) 0.023(7)
O6 0.058(6) 0.142(11) 0.051(6) -0.010(7) 0.031(5) -0.005(6)
N32 0.091(9) 0.121(9) 0.066(9) -0.011(8) -0.003(8) 0.014(9)
O34 0.118(10) 0.112(10) 0.094(9) 0.007(8) 0.032(7) 0.008(9)
O35 0.035(6) 0.070(8) 0.061(7) 0.013(6) 0.031(5) 0.009(6)
O36 0.083(12) 0.119(10) 0.074(12) 0.013(10) 0.018(10) 0.017(10)
N3 0.065(5) 0.088(5) 0.059(4) -0.005(4) 0.023(4) 0.012(4)
O7 0.080(4) 0.094(5) 0.066(4) -0.004(4) 0.020(3) 0.018(4)
O8 0.060(4) 0.097(4) 0.068(4) -0.005(3) 0.022(3) 0.010(3)
O9 0.114(8) 0.143(9) 0.088(6) 0.022(6) 0.003(5) 0.057(6)
N4 0.061(6) 0.092(6) 0.055(5) 0.000(5) 0.019(5) -0.017(5)
O10 0.076(5) 0.096(5) 0.047(4) -0.007(4) 0.023(4) -0.023(4)
O11 0.092(7) 0.092(7) 0.058(5) 0.014(5) 0.038(5) -0.009(6)
O12 0.086(6) 0.102(6) 0.049(4) -0.017(4) 0.033(5) -0.035(5)
N34 0.059(8) 0.105(10) 0.054(9) -0.009(8) 0.026(7) -0.010(9)
O40 0.048(13) 0.113(17) 0.045(12) -0.010(11) 0.011(10) -0.012(13)
O41 0.051(9) 0.122(17) 0.035(11) -0.004(12) 0.011(8) -0.003(12)
O42 0.047(10) 0.128(16) 0.045(12) 0.003(12) 0.029(10) -0.015(12)
O1H 0.159(13) 0.150(12) 0.152(13) -0.022(9) 0.037(9) 0.011(9)
O2H 0.196(16) 0.206(16) 0.190(16) 0.029(9) 0.065(10) -0.014(9)
O3H 0.25(3) 0.26(3) 0.29(4) 0.08(3) 0.06(3) -0.07(3)
O4H 0.066(9) 0.116(13) 0.062(9) 0.026(9) 0.025(7) -0.015(9)
C1E 0.053(5) 0.109(8) 0.072(7) -0.001(6) 0.009(5) 0.000(5)
C2E 0.089(9) 0.114(10) 0.076(8) 0.000(7) 0.019(7) -0.001(7)
O1E 0.074(4) 0.098(6) 0.079(5) 0.002(4) 0.004(4) -0.008(4)
C3E 0.084(9) 0.127(13) 0.099(12) 0.005(10) 0.048(9) 0.011(9)
C4E 0.054(9) 0.136(16) 0.063(13) 0.015(12) 0.038(10) 0.012(9)
O2E 0.076(7) 0.110(9) 0.084(7) -0.012(6) 0.052(7) 0.001(7)
C5E 0.110(15) 0.125(14) 0.106(14) -0.006(10) 0.037(12) 0.023(12)
C6E 0.13(2) 0.132(15) 0.088(17) 0.001(14) 0.053(15) 0.037(15)
O3E 0.122(14) 0.168(15) 0.044(9) 0.003(9) 0.030(9) -0.002(12)
C7E 0.116(14) 0.127(14) 0.091(14) -0.007(12) 0.053(11) -0.003(12)
C8E 0.12(2) 0.108(16) 0.16(2) -0.031(17) 0.053(17) -0.016(16)
O4E 0.105(12) 0.153(15) 0.054(9) -0.010(10) 0.035(8) 0.024(11)
C9E 0.126(15) 0.136(16) 0.079(13) -0.017(10) 0.047(11) 0.009(12)
C10E 0.16(2) 0.12(2) 0.13(2) 0.006(14) 0.035(16) 0.034(17)
O5E 0.168(18) 0.173(18) 0.044(9) -0.015(10) 0.023(10) -0.029(14)
C11E 0.148(15) 0.160(17) 0.104(15) -0.005(13) 0.030(12) -0.005(14)
C12E 0.18(2) 0.12(2) 0.12(2) 0.011(14) 0.021(18) 0.016(18)
O6E 0.126(14) 0.22(2) 0.077(12) -0.022(12) 0.057(11) -0.033(14)
C13E 0.126(14) 0.138(15) 0.116(14) 0.026(11) 0.072(12) 0.025(13)
C14E 0.098(10) 0.100(11) 0.084(10) 0.018(8) 0.019(8) 0.007(8)
O7E 0.097(11) 0.100(12) 0.126(13) 0.074(10) 0.058(10) 0.027(9)

loop_
_atom_type_symbol
_atom_type_description
_atom_type_scat_dispersion_real
_atom_type_scat_dispersion_imag
_atom_type_scat_source
C C 0.0033 0.0016 'International Tables Vol C Tables 4.2.6.8 and 6.1.1.4'
H H 0.0000 0.0000 'International Tables Vol C Tables 4.2.6.8 and 6.1.1.4'
O O 0.0106 0.0060 'International Tables Vol C Tables 4.2.6.8 and 6.1.1.4'
Ag Ag -0.8971 1.1015 'International Tables Vol C Tables 4.2.6.8 and 6.1.1.4'
N N 0.0061 0.0033 'International Tables Vol C Tables 4.2.6.8 and 6.1.1.4'

loop_
_geom_angle_atom_site_label_1
_geom_angle_atom_site_label_2
_geom_angle_atom_site_label_3
_geom_angle
C49 Ag1 C1 173.8(6)
C49 Ag1 Ag4 49.5(3)
C1 Ag1 Ag4 128.5(4)
C49 Ag1 Ag2 129.5(4)
C1 Ag1 Ag2 48.7(3)
Ag4 Ag1 Ag2 80.01(14)
C49 Ag1 Ag5 132.3(4)
C1 Ag1 Ag5 53.9(3)
Ag4 Ag1 Ag5 127.11(17)
Ag2 Ag1 Ag5 76.89(10)
C49 Ag1 Ag6 54.5(3)
C1 Ag1 Ag6 131.7(4)
Ag4 Ag1 Ag6 80.20(11)
Ag2 Ag1 Ag6 127.95(17)
Ag5 Ag1 Ag6 77.9(2)
C17 Ag2 C1 157.5(4)
C17 Ag2 Ag3 48.0(3)
C1 Ag2 Ag3 143.7(3)
C17 Ag2 Ag1 142.1(3)
C1 Ag2 Ag1 46.5(3)
Ag3 Ag2 Ag1 97.95(7)
C17 Ag3 C33 172.7(4)
C17 Ag3 Ag2 49.3(3)
C33 Ag3 Ag2 128.8(3)
C17 Ag3 Ag4 129.5(3)
C33 Ag3 Ag4 48.5(3)
Ag2 Ag3 Ag4 80.44(4)
C17 Ag3 Ag8 51.1(3)
C33 Ag3 Ag8 122.3(3)
Ag2 Ag3 Ag8 74.45(3)
Ag4 Ag3 Ag8 117.74(4)
C17 Ag3 Ag7 122.9(3)
C33 Ag3 Ag7 50.2(3)
Ag2 Ag3 Ag7 116.12(4)
Ag4 Ag3 Ag7 69.90(3)
Ag8 Ag3 Ag7 72.09(3)
C33 Ag4 C49 157.0(4)
C33 Ag4 Ag1 143.0(3)
C49 Ag4 Ag1 47.3(3)
C33 Ag4 Ag3 47.5(3)
C49 Ag4 Ag3 144.7(3)
Ag1 Ag4 Ag3 98.57(7)
C65 Ag5 O7 108.5(4)
C65 Ag5 C1 112.0(4)
O7 Ag5 C1 115.6(3)
C65 Ag5 C81 122.6(4)
O7 Ag5 C81 99.5(3)
C1 Ag5 C81 98.2(4)
C65 Ag5 Ag10 44.9(3)
O7 Ag5 Ag10 94.9(2)
C1 Ag5 Ag10 148.2(2)
C81 Ag5 Ag10 84.7(2)
C65 Ag5 Ag1 74.3(3)
O7 Ag5 Ag1 154.6(2)
C1 Ag5 Ag1 44.8(3)
C81 Ag5 Ag1 99.6(2)
Ag10 Ag5 Ag1 103.38(12)
C65 Ag5 Ag9 83.3(3)
O7 Ag5 Ag9 130.6(2)
C1 Ag5 Ag9 102.2(3)
C81 Ag5 Ag9 42.1(2)
Ag10 Ag5 Ag9 59.58(4)
Ag1 Ag5 Ag9 74.50(9)
C65 Ag6 O4 104.0(4)
C65 Ag6 C49 111.8(4)
O4 Ag6 C49 130.8(4)
C65 Ag6 C113 118.8(4)
O4 Ag6 C113 94.2(4)
C49 Ag6 C113 96.9(4)
C65 Ag6 C50 120.6(4)
O4 Ag6 C50 104.6(4)
C49 Ag6 C50 27.3(3)
C113 Ag6 C50 109.7(3)
C65 Ag6 C66 27.5(3)
O4 Ag6 C66 101.5(4)
C49 Ag6 C66 95.6(4)
C113 Ag6 C66 145.5(3)
C50 Ag6 C66 95.9(3)
C65 Ag6 Ag1 73.2(3)
O4 Ag6 Ag1 166.9(4)
C49 Ag6 Ag1 43.9(3)
C113 Ag6 Ag1 98.3(3)
C50 Ag6 Ag1 67.6(3)
C66 Ag6 Ag1 69.8(3)
C65 Ag6 Ag10 43.6(3)
O4 Ag6 Ag10 84.3(3)
C49 Ag6 Ag10 144.6(3)
C113 Ag6 Ag10 82.3(2)
C50 Ag6 Ag10 164.1(2)
C66 Ag6 Ag10 69.1(2)
Ag1 Ag6 Ag10 101.03(14)
C65 Ag6 Ag9 80.4(3)
O4 Ag6 Ag9 119.8(4)
C49 Ag6 Ag9 99.1(3)
C113 Ag6 Ag9 41.3(2)
C50 Ag6 Ag9 124.8(3)
C66 Ag6 Ag9 104.9(3)
Ag1 Ag6 Ag9 72.75(13)
Ag10 Ag6 Ag9 57.77(4)
C97 Ag7 C33 112.9(4)
C97 Ag7 O1 101.6(4)
C33 Ag7 O1 118.9(3)
C97 Ag7 C113 121.8(4)
C33 Ag7 C113 109.2(4)
O1 Ag7 C113 91.0(3)
C97 Ag7 Ag11 45.5(3)
C33 Ag7 Ag11 153.0(3)
O1 Ag7 Ag11 85.2(2)
C113 Ag7 Ag11 80.2(2)
C97 Ag7 Ag3 77.2(3)
C33 Ag7 Ag3 44.4(3)
O1 Ag7 Ag3 156.1(2)
C113 Ag7 Ag3 110.1(2)
Ag11 Ag7 Ag3 108.71(4)
C97 Ag7 Ag9 85.5(3)
C33 Ag7 Ag9 110.2(3)
O1 Ag7 Ag9 121.6(2)
C113 Ag7 Ag9 42.3(2)
Ag11 Ag7 Ag9 59.28(3)
Ag3 Ag7 Ag9 82.24(3)
C97 Ag8 C17 116.9(4)
C97 Ag8 O10 94.5(4)
C17 Ag8 O10 140.8(4)
C97 Ag8 C81 121.3(4)
C17 Ag8 C81 100.2(4)
O10 Ag8 C81 80.4(3)
C97 Ag8 C18 125.6(4)
C17 Ag8 C18 27.6(3)
O10 Ag8 C18 114.7(3)
C81 Ag8 C18 108.6(3)
C97 Ag8 Ag3 77.4(3)
C17 Ag8 Ag3 45.0(2)
O10 Ag8 Ag3 171.5(3)
C81 Ag8 Ag3 105.7(2)
C18 Ag8 Ag3 69.4(2)
C97 Ag8 Ag11 43.7(3)
C17 Ag8 Ag11 152.2(2)
O10 Ag8 Ag11 67.0(3)
C81 Ag8 Ag11 82.8(2)
C18 Ag8 Ag11 168.5(2)
Ag3 Ag8 Ag11 107.39(4)
C97 Ag8 Ag9 83.4(3)
C17 Ag8 Ag9 107.0(3)
O10 Ag8 Ag9 99.0(3)
C81 Ag8 Ag9 41.3(2)
C18 Ag8 Ag9 130.7(2)
Ag3 Ag8 Ag9 82.42(3)
Ag11 Ag8 Ag9 57.82(3)
C81 Ag9 C113 177.0(4)
C81 Ag9 Ag10 92.3(3)
C113 Ag9 Ag10 90.4(3)
C81 Ag9 Ag11 93.2(3)
C113 Ag9 Ag11 86.8(3)
Ag10 Ag9 Ag11 115.57(3)
C81 Ag9 Ag5 54.5(3)
C113 Ag9 Ag5 126.3(3)
Ag10 Ag9 Ag5 58.70(5)
Ag11 Ag9 Ag5 144.40(5)
C81 Ag9 Ag7 123.7(3)
C113 Ag9 Ag7 53.9(3)
Ag10 Ag9 Ag7 142.81(3)
Ag11 Ag9 Ag7 58.86(3)
Ag5 Ag9 Ag7 148.80(4)
C81 Ag9 Ag8 53.6(3)
C113 Ag9 Ag8 124.1(3)
Ag10 Ag9 Ag8 143.25(3)
Ag11 Ag9 Ag8 60.63(3)
Ag5 Ag9 Ag8 101.71(5)
Ag7 Ag9 Ag8 70.21(3)
C81 Ag9 Ag6 129.0(3)
C113 Ag9 Ag6 51.8(3)
Ag10 Ag9 Ag6 59.21(7)
Ag11 Ag9 Ag6 136.19(7)
Ag5 Ag9 Ag6 74.53(6)
Ag7 Ag9 Ag6 97.97(4)
Ag8 Ag9 Ag6 151.29(9)
C81 Ag9 Ag12 141.6(3)
C113 Ag9 Ag12 41.1(3)
Ag10 Ag9 Ag12 66.50(4)
Ag11 Ag9 Ag12 70.49(4)
Ag5 Ag9 Ag12 123.99(6)
Ag7 Ag9 Ag12 78.12(4)
Ag8 Ag9 Ag12 130.37(5)
Ag6 Ag9 Ag12 68.39(8)
C81 Ag9 Ag13 41.6(3)
C113 Ag9 Ag13 140.6(3)
Ag10 Ag9 Ag13 75.85(5)
Ag11 Ag9 Ag13 67.47(5)
Ag5 Ag9 Ag13 77.48(5)
Ag7 Ag9 Ag13 123.48(6)
Ag8 Ag9 Ag13 69.23(4)
Ag6 Ag9 Ag13 134.65(7)
Ag12 Ag9 Ag13 100.48(3)
C65 Ag10 C177 162.2(4)
C65 Ag10 C178 132.2(4)
C177 Ag10 C178 30.0(3)
C65 Ag10 Ag5 50.0(3)
C177 Ag10 Ag5 135.3(2)
C178 Ag10 Ag5 131.3(2)
C65 Ag10 Ag9 87.9(3)
C177 Ag10 Ag9 109.6(3)
C178 Ag10 Ag9 138.4(2)
Ag5 Ag10 Ag9 61.72(6)
C65 Ag10 Ag6 49.9(3)
C177 Ag10 Ag6 141.2(3)
C178 Ag10 Ag6 147.6(2)
Ag5 Ag10 Ag6 77.54(10)
Ag9 Ag10 Ag6 63.02(8)
C65 Ag10 Ag18 159.7(3)
C177 Ag10 Ag18 38.0(3)
C178 Ag10 Ag18 67.7(2)
Ag5 Ag10 Ag18 116.28(7)
Ag9 Ag10 Ag18 71.74(3)
Ag6 Ag10 Ag18 117.20(5)
C97 Ag11 C145 159.1(4)
C97 Ag11 C146 130.2(4)
C145 Ag11 C146 29.6(3)
C97 Ag11 Ag7 48.6(3)
C145 Ag11 Ag7 146.0(2)
C146 Ag11 Ag7 142.9(2)
C97 Ag11 Ag9 89.4(3)
C145 Ag11 Ag9 110.8(3)
C146 Ag11 Ag9 140.3(2)
Ag7 Ag11 Ag9 61.86(3)
C97 Ag11 Ag8 48.5(3)
C145 Ag11 Ag8 137.0(3)
C146 Ag11 Ag8 140.4(2)
Ag7 Ag11 Ag8 71.76(3)
Ag9 Ag11 Ag8 61.55(3)
C97 Ag11 Ag18 161.0(3)
C145 Ag11 Ag18 38.7(3)
C146 Ag11 Ag18 68.2(2)
Ag7 Ag11 Ag18 121.61(4)
Ag9 Ag11 Ag18 72.15(3)
Ag8 Ag11 Ag18 115.62(4)
C129 Ag12 C113 158.2(4)
C129 Ag12 C114 128.3(4)
C113 Ag12 C114 30.2(3)
C129 Ag12 Ag16 47.0(3)
C113 Ag12 Ag16 137.3(3)
C114 Ag12 Ag16 135.1(3)
C129 Ag12 Ag18 89.5(3)
C113 Ag12 Ag18 111.1(2)
C114 Ag12 Ag18 141.0(2)
Ag16 Ag12 Ag18 61.10(6)
C129 Ag12 Ag15 48.9(3)
C113 Ag12 Ag15 148.0(3)
C114 Ag12 Ag15 149.6(3)
Ag16 Ag12 Ag15 69.29(5)
Ag18 Ag12 Ag15 61.00(3)
C129 Ag12 Ag9 161.8(3)
C113 Ag12 Ag9 39.1(2)
C114 Ag12 Ag9 69.3(2)
Ag16 Ag12 Ag9 118.84(5)
Ag18 Ag12 Ag9 72.44(3)
Ag15 Ag12 Ag9 119.61(5)
C161 Ag13 C81 160.0(4)
C161 Ag13 C82 130.0(4)
C81 Ag13 C82 30.5(3)
C161 Ag13 O10 101.9(4)
C81 Ag13 O10 81.0(3)
C82 Ag13 O10 78.7(4)
C161 Ag13 Ag18 89.0(3)
C81 Ag13 Ag18 108.4(2)
C82 Ag13 Ag18 137.7(2)
O10 Ag13 Ag18 112.3(3)
C161 Ag13 Ag17 49.7(3)
C81 Ag13 Ag17 147.5(3)
C82 Ag13 Ag17 152.4(3)
O10 Ag13 Ag17 75.1(2)
Ag18 Ag13 Ag17 62.77(3)
C161 Ag13 Ag14 48.6(3)
C81 Ag13 Ag14 131.0(3)
C82 Ag13 Ag14 127.8(3)
O10 Ag13 Ag14 148.0(2)
Ag18 Ag13 Ag14 62.52(3)
Ag17 Ag13 Ag14 75.11(3)
C161 Ag13 Ag9 160.2(3)
C81 Ag13 Ag9 37.3(2)
C82 Ag13 Ag9 67.8(2)
O10 Ag13 Ag9 89.4(2)
Ag18 Ag13 Ag9 71.53(3)
Ag17 Ag13 Ag9 119.95(6)
Ag14 Ag13 Ag9 115.67(6)
C161 Ag14 C241 111.8(3)
C161 Ag14 O8 95.9(3)
C241 Ag14 O8 149.0(3)
C161 Ag14 C177 121.4(3)
C241 Ag14 C177 100.3(3)
O8 Ag14 C177 75.1(3)
C161 Ag14 C242 116.6(3)
C241 Ag14 C242 27.4(3)
O8 Ag14 C242 126.6(3)
C177 Ag14 C242 114.3(3)
C161 Ag14 Ag13 43.6(2)
C241 Ag14 Ag13 147.5(3)
O8 Ag14 Ag13 63.4(2)
C177 Ag14 Ag13 84.2(2)
C242 Ag14 Ag13 160.0(2)
C161 Ag14 Ag18 82.6(3)
C241 Ag14 Ag18 105.1(2)
O8 Ag14 Ag18 91.60(19)
C177 Ag14 Ag18 41.3(2)
C242 Ag14 Ag18 131.5(2)
Ag13 Ag14 Ag18 58.10(3)
C161 Ag14 Ag22 74.4(3)
C241 Ag14 Ag22 43.1(2)
O8 Ag14 Ag22 167.7(2)
C177 Ag14 Ag22 103.0(2)
C242 Ag14 Ag22 65.5(2)
Ag13 Ag14 Ag22 104.44(5)
Ag18 Ag14 Ag22 79.69(3)
C129 Ag15 C193 124.0(4)
C129 Ag15 C177 120.9(3)
C193 Ag15 C177 98.2(3)
C129 Ag15 C194 133.1(3)
C193 Ag15 C194 26.8(3)
C177 Ag15 C194 103.7(3)
C129 Ag15 Ag20 84.2(3)
C193 Ag15 Ag20 44.5(2)
C177 Ag15 Ag20 106.7(2)
C194 Ag15 Ag20 68.7(2)
C129 Ag15 Ag12 44.1(3)
C193 Ag15 Ag12 157.1(2)
C177 Ag15 Ag12 80.6(2)
C194 Ag15 Ag12 174.40(19)
Ag20 Ag15 Ag12 113.72(6)
C129 Ag15 Ag18 84.5(2)
C193 Ag15 Ag18 105.7(2)
C177 Ag15 Ag18 42.0(2)
C194 Ag15 Ag18 127.10(19)
Ag20 Ag15 Ag18 83.57(3)
Ag12 Ag15 Ag18 58.49(3)
C129 Ag16 C209 116.0(4)
C129 Ag16 O2 96.5(4)
C209 Ag16 O2 142.2(3)
C129 Ag16 C145 126.4(4)
C209 Ag16 C145 98.6(4)
O2 Ag16 C145 74.4(3)
C129 Ag16 C210 116.3(4)
C209 Ag16 C210 27.4(3)
O2 Ag16 C210 121.2(3)
C145 Ag16 C210 113.0(4)
C129 Ag16 Ag12 46.0(3)
C209 Ag16 Ag12 152.1(3)
O2 Ag16 Ag12 65.4(2)
C145 Ag16 Ag12 84.6(2)
C210 Ag16 Ag12 162.0(3)
C129 Ag16 Ag18 87.9(3)
C209 Ag16 Ag18 104.4(3)
O2 Ag16 Ag18 95.0(2)
C145 Ag16 Ag18 42.5(2)
C210 Ag16 Ag18 131.0(3)
Ag12 Ag16 Ag18 59.99(4)
C129 Ag16 Ag20 81.3(3)
C209 Ag16 Ag20 41.9(3)
O2 Ag16 Ag20 175.3(2)
C145 Ag16 Ag20 103.5(2)
C210 Ag16 Ag20 63.5(2)
Ag12 Ag16 Ag20 110.33(6)
Ag18 Ag16 Ag20 80.74(7)
C161 Ag17 C225 117.1(3)
C161 Ag17 C145 119.0(3)
C225 Ag17 C145 101.7(4)
C161 Ag17 O12 103.0(4)
C225 Ag17 O12 121.7(3)
C145 Ag17 O12 92.7(4)
C161 Ag17 Ag13 43.6(2)
C225 Ag17 Ag13 152.6(2)
C145 Ag17 Ag13 80.9(3)
O12 Ag17 Ag13 85.0(2)
C161 Ag17 Ag22 76.8(2)
C225 Ag17 Ag22 45.1(2)
C145 Ag17 Ag22 107.0(2)
O12 Ag17 Ag22 157.8(2)
Ag13 Ag17 Ag22 107.85(5)
C161 Ag17 Ag18 81.8(2)
C225 Ag17 Ag18 106.1(2)
C145 Ag17 Ag18 41.5(3)
O12 Ag17 Ag18 120.5(2)
Ag13 Ag17 Ag18 58.01(3)
Ag22 Ag17 Ag18 81.62(3)
C177 Ag18 C145 175.3(4)
C177 Ag18 Ag13 95.2(3)
C145 Ag18 Ag13 88.2(3)
C177 Ag18 Ag12 89.0(3)
C145 Ag18 Ag12 92.5(3)
Ag13 Ag18 Ag12 115.46(4)
C177 Ag18 Ag16 121.6(3)
C145 Ag18 Ag16 55.9(3)
Ag13 Ag18 Ag16 141.26(6)
Ag12 Ag18 Ag16 58.90(8)
C177 Ag18 Ag15 53.4(3)
C145 Ag18 Ag15 123.9(3)
Ag13 Ag18 Ag15 146.87(6)
Ag12 Ag18 Ag15 60.51(3)
Ag16 Ag18 Ag15 68.26(4)
C177 Ag18 Ag14 55.8(2)
C145 Ag18 Ag14 124.0(3)
Ag13 Ag18 Ag14 59.38(4)
Ag12 Ag18 Ag14 141.14(5)
Ag16 Ag18 Ag14 151.10(7)
Ag15 Ag18 Ag14 101.71(3)
C177 Ag18 Ag17 127.8(2)
C145 Ag18 Ag17 51.7(3)
Ag13 Ag18 Ag17 59.22(4)
Ag12 Ag18 Ag17 142.15(5)
Ag16 Ag18 Ag17 100.37(6)
Ag15 Ag18 Ag17 145.90(3)
Ag14 Ag18 Ag17 72.33(3)
C177 Ag18 Ag11 141.9(3)
C145 Ag18 Ag11 42.6(3)
Ag13 Ag18 Ag11 68.29(5)
Ag12 Ag18 Ag11 69.93(4)
Ag16 Ag18 Ag11 74.68(5)
Ag15 Ag18 Ag11 128.32(3)
Ag14 Ag18 Ag11 126.91(3)
Ag17 Ag18 Ag11 74.20(3)
C177 Ag18 Ag10 41.7(3)
C145 Ag18 Ag10 142.7(3)
Ag13 Ag18 Ag10 76.22(5)
Ag12 Ag18 Ag10 65.51(5)
Ag16 Ag18 Ag10 122.41(7)
Ag15 Ag18 Ag10 72.68(3)
Ag14 Ag18 Ag10 76.42(3)
Ag17 Ag18 Ag10 134.18(3)
Ag11 Ag18 Ag10 100.21(3)
C193 Ag19 C241 158.9(4)
C193 Ag19 Ag22 149.1(3)
C241 Ag19 Ag22 49.3(3)
C193 Ag19 Ag20 47.6(3)
C241 Ag19 Ag20 150.8(3)
Ag22 Ag19 Ag20 102.08(3)
C193 Ag20 C209 164.1(4)
C193 Ag20 O2E 105.1(5)
C209 Ag20 O2E 90.6(5)
C193 Ag20 Ag21 125.9(3)
C209 Ag20 Ag21 49.0(3)
O2E Ag20 Ag21 105.5(3)
C193 Ag20 Ag19 48.7(3)
C209 Ag20 Ag19 125.9(3)
O2E Ag20 Ag19 116.2(4)
Ag21 Ag20 Ag19 77.87(3)
C193 Ag20 Ag15 51.0(3)
C209 Ag20 Ag15 114.4(3)
O2E Ag20 Ag15 142.0(3)
Ag21 Ag20 Ag15 112.49(4)
Ag19 Ag20 Ag15 72.85(3)
C193 Ag20 Ag16 117.3(3)
C209 Ag20 Ag16 47.8(3)
O2E Ag20 Ag16 130.2(4)
Ag21 Ag20 Ag16 70.17(6)
Ag19 Ag20 Ag16 111.25(4)
Ag15 Ag20 Ag16 66.60(5)
C209 Ag21 C225 157.8(4)
C209 Ag21 Ag20 49.5(3)
C225 Ag21 Ag20 151.4(3)
C209 Ag21 Ag22 151.2(3)
C225 Ag21 Ag22 48.7(3)
Ag20 Ag21 Ag22 102.74(3)
C225 Ag22 C241 168.9(3)
C225 Ag22 O1E 98.7(3)
C241 Ag22 O1E 91.8(3)
C225 Ag22 Ag19 125.4(3)
C241 Ag22 Ag19 48.9(3)
O1E Ag22 Ag19 123.1(2)
C225 Ag22 Ag21 48.3(3)
C241 Ag22 Ag21 125.6(3)
O1E Ag22 Ag21 129.9(2)
Ag19 Ag22 Ag21 77.25(3)
C225 Ag22 Ag17 50.8(3)
C241 Ag22 Ag17 120.2(3)
O1E Ag22 Ag17 121.7(2)
Ag19 Ag22 Ag17 114.24(3)
Ag21 Ag22 Ag17 70.59(3)
C225 Ag22 Ag14 123.2(3)
C241 Ag22 Ag14 47.7(3)
O1E Ag22 Ag14 117.2(2)
Ag19 Ag22 Ag14 69.69(3)
Ag21 Ag22 Ag14 112.80(3)
Ag17 Ag22 Ag14 72.58(3)
C1 Ag31 C49 158.7(13)
C1 Ag31 Ag36 115.9(9)
C49 Ag31 Ag36 43.7(6)
C1 Ag31 Ag35 46.4(5)
C49 Ag31 Ag35 112.4(9)
Ag36 Ag31 Ag35 71.1(6)
C65 Ag35 C1 125.7(6)
C65 Ag35 O7 116.8(5)
C1 Ag35 O7 117.3(5)
C65 Ag35 C66 28.1(5)
C1 Ag35 C66 111.6(7)
O7 Ag35 C66 126.0(5)
C65 Ag35 C2 145.6(9)
C1 Ag35 C2 27.4(3)
O7 Ag35 C2 95.1(4)
C66 Ag35 C2 121.5(9)
C65 Ag35 Ag31 86.4(5)
C1 Ag35 Ag31 39.6(4)
O7 Ag35 Ag31 155.5(6)
C66 Ag35 Ag31 78.2(5)
C2 Ag35 Ag31 64.8(4)
C49 Ag36 C50 30.0(4)
C49 Ag36 C113 112.3(9)
C50 Ag36 C113 118.8(6)
C49 Ag36 C65 126.1(8)
C50 Ag36 C65 125.3(6)
C113 Ag36 C65 115.4(7)
C49 Ag36 Ag31 49.8(6)
C50 Ag36 Ag31 76.3(7)
C113 Ag36 Ag31 114.0(8)
C65 Ag36 Ag31 87.9(6)
O2 Ag42 C129 119.9(6)
O2 Ag42 N1 28.4(3)
C129 Ag42 N1 120.1(5)
O2 Ag42 C113 106.0(4)
C129 Ag42 C113 133.5(6)
N1 Ag42 C113 96.4(4)
O2 Ag42 C114 106.6(4)
C129 Ag42 C114 121.9(5)
N1 Ag42 C114 86.0(4)
C113 Ag42 C114 27.1(3)
O2 Ag42 Ag46 74.1(3)
C129 Ag42 Ag46 57.9(4)
N1 Ag42 Ag46 94.8(4)
C113 Ag42 Ag46 152.3(3)
C114 Ag42 Ag46 179.1(5)
O8 Ag43 C81 107.7(7)
O8 Ag43 C161 108.2(6)
C81 Ag43 C161 141.1(9)
O8 Ag43 C82 103.4(7)
C81 Ag43 C82 31.2(3)
C161 Ag43 C82 123.6(6)
C209 Ag46 C210 32.9(5)
C209 Ag46 C145 118.3(6)
C210 Ag46 C145 129.4(5)
C209 Ag46 C129 125.7(7)
C210 Ag46 C129 117.7(5)
C145 Ag46 C129 111.3(6)
C209 Ag46 Ag42 167.0(5)
C210 Ag46 Ag42 139.6(5)
C145 Ag46 Ag42 74.6(5)
C129 Ag46 Ag42 42.7(3)
C2 C1 Ag31 151.6(10)
C2 C1 Ag1 150.7(10)
C2 C1 Ag2 123.7(9)
Ag1 C1 Ag2 84.8(4)
C2 C1 Ag35 88.2(9)
Ag31 C1 Ag35 94.1(8)
C2 C1 Ag5 95.6(8)
Ag1 C1 Ag5 81.3(4)
Ag2 C1 Ag5 104.5(4)
C1 C2 C3 172.4(11)
C1 C2 Ag35 64.3(8)
C3 C2 Ag35 120.9(8)
C8 C3 C4 119.7(9)
C8 C3 C2 122.3(9)
C4 C3 C2 117.9(9)
C3 C4 C5 121.2(9)
C3 C4 H4 119.4
C5 C4 H4 119.4
C6 C5 C4 116.4(9)
C6 C5 C9 124.0(9)
C4 C5 C9 119.6(9)
C5 C6 C7 124.1(10)
C5 C6 H6 117.9
C7 C6 H6 117.9
C8 C7 C6 116.8(10)
C8 C7 C13 121.7(9)
C6 C7 C13 121.5(9)
C7 C8 C3 121.7(10)
C7 C8 H8 119.1
C3 C8 H8 119.1
C5 C9 C11 109.3(9)
C5 C9 C12 112.9(9)
C11 C9 C12 107.7(10)
C5 C9 C10 109.9(9)
C11 C9 C10 109.1(10)
C12 C9 C10 107.8(9)
C9 C10 H10A 109.5
C9 C10 H10B 109.5
H10A C10 H10B 109.5
C9 C10 H10C 109.5
H10A C10 H10C 109.5
H10B C10 H10C 109.5
C9 C11 H11A 109.5
C9 C11 H11B 109.5
H11A C11 H11B 109.5
C9 C11 H11C 109.5
H11A C11 H11C 109.5
H11B C11 H11C 109.5
C9 C12 H12A 109.5
C9 C12 H12B 109.5
H12A C12 H12B 109.5
C9 C12 H12C 109.5
H12A C12 H12C 109.5
H12B C12 H12C 109.5
C7 C13 C15 115.4(10)
C7 C13 C16 110.1(9)
C15 C13 C16 108.1(11)
C7 C13 C14 107.8(10)
C15 C13 C14 111.8(12)
C16 C13 C14 103.0(12)
C13 C14 H14A 109.5
C13 C14 H14B 109.5
H14A C14 H14B 109.5
C13 C14 H14C 109.5
H14A C14 H14C 109.5
H14B C14 H14C 109.5
C13 C15 H15A 109.5
C13 C15 H15B 109.5
H15A C15 H15B 109.5
C13 C15 H15C 109.5
H15A C15 H15C 109.5
H15B C15 H15C 109.5
C13 C16 H16A 109.5
C13 C16 H16B 109.5
H16A C16 H16B 109.5
C13 C16 H16C 109.5
H16A C16 H16C 109.5
H16B C16 H16C 109.5
C18 C17 Ag3 146.6(10)
C18 C17 Ag2 130.6(9)
Ag3 C17 Ag2 82.7(4)
C18 C17 Ag8 89.2(7)
Ag3 C17 Ag8 83.9(4)
Ag2 C17 Ag8 102.9(4)
C17 C18 C19 175.2(10)
C17 C18 Ag8 63.1(6)
C19 C18 Ag8 120.9(7)
C24 C19 C20 120.0(9)
C24 C19 C18 120.6(9)
C20 C19 C18 119.3(9)
C21 C20 C19 120.0(10)
C21 C20 H20 120.0
C19 C20 H20 120.0
C22 C21 C20 118.8(11)
C22 C21 C25 121.7(11)
C20 C21 C25 119.5(12)
C21 C22 C23 122.8(11)
C21 C22 H22 118.6
C23 C22 H22 118.6
C24 C23 C22 118.7(11)
C24 C23 C29 120.9(12)
C22 C23 C29 120.4(11)
C23 C24 C19 119.6(11)
C23 C24 H24 120.2
C19 C24 H24 120.2
C26 C25 C28 111.5(15)
C26 C25 C27 107.6(16)
C28 C25 C27 107.0(15)
C26 C25 C21 110.5(12)
C28 C25 C21 111.2(14)
C27 C25 C21 108.8(13)
C25 C26 H26A 109.5
C25 C26 H26B 109.5
H26A C26 H26B 109.5
C25 C26 H26C 109.5
H26A C26 H26C 109.5
H26B C26 H26C 109.5
C25 C27 H27A 109.5
C25 C27 H27B 109.5
H27A C27 H27B 109.5
C25 C27 H27C 109.5
H27A C27 H27C 109.5
H27B C27 H27C 109.5
C25 C28 H28A 109.5
C25 C28 H28B 109.5
H28A C28 H28B 109.5
C25 C28 H28C 109.5
H28A C28 H28C 109.5
H28B C28 H28C 109.5
C30 C29 C23 112.3(13)
C30 C29 C31 116.1(14)
C23 C29 C31 108.6(11)
C30 C29 C32 104.5(14)
C23 C29 C32 112.0(11)
C31 C29 C32 103.0(14)
C29 C30 H30A 109.5
C29 C30 H30B 109.5
H30A C30 H30B 109.5
C29 C30 H30C 109.5
H30A C30 H30C 109.5
H30B C30 H30C 109.5
C29 C31 H31A 109.5
C29 C31 H31B 109.5
H31A C31 H31B 109.5
C29 C31 H31C 109.5
H31A C31 H31C 109.5
H31B C31 H31C 109.5
C29 C32 H32A 109.5
C29 C32 H32B 109.5
H32A C32 H32B 109.5
C29 C32 H32C 109.5
H32A C32 H32C 109.5
H32B C32 H32C 109.5
C34 C33 Ag3 147.0(10)
C34 C33 Ag4 128.2(10)
Ag3 C33 Ag4 84.0(4)
C34 C33 Ag7 95.9(9)
Ag3 C33 Ag7 85.3(4)
Ag4 C33 Ag7 97.5(4)
C33 C34 C35 174.5(12)
C36 C35 C40 120.6(11)
C36 C35 C34 119.0(12)
C40 C35 C34 120.3(10)
C37 C36 C35 117.5(14)
C37 C36 H36 121.3
C35 C36 H36 121.3
C38 C37 C36 122.3(14)
C38 C37 C41 117.2(14)
C36 C37 C41 120.3(14)
C37 C38 C39 120.9(13)
C37 C38 H38 119.5
C39 C38 H38 119.5
C38 C39 C40 119.8(13)
C38 C39 C45 122.6(11)
C40 C39 C45 117.5(11)
C39 C40 C35 118.8(11)
C39 C40 H40 120.6
C35 C40 H40 120.6
C42 C41 C44 112.8(17)
C42 C41 C43 108.4(16)
C44 C41 C43 109.3(15)
C42 C41 C37 101.7(14)
C44 C41 C37 109.5(15)
C43 C41 C37 115.1(15)
C41 C42 H42A 109.5
C41 C42 H42B 109.5
H42A C42 H42B 109.5
C41 C42 H42C 109.5
H42A C42 H42C 109.5
H42B C42 H42C 109.5
C41 C43 H43A 109.5
C41 C43 H43B 109.5
H43A C43 H43B 109.5
C41 C43 H43C 109.5
H43A C43 H43C 109.5
H43B C43 H43C 109.5
C41 C44 H44A 109.5
C41 C44 H44B 109.5
H44A C44 H44B 109.5
C41 C44 H44C 109.5
H44A C44 H44C 109.5
H44B C44 H44C 109.5
C46 C45 C48 105.9(12)
C46 C45 C47 108.4(12)
C48 C45 C47 109.4(12)
C46 C45 C39 111.8(12)
C48 C45 C39 109.4(11)
C47 C45 C39 111.8(11)
C45 C46 H46A 109.5
C45 C46 H46B 109.5
H46A C46 H46B 109.5
C45 C46 H46C 109.5
H46A C46 H46C 109.5
H46B C46 H46C 109.5
C45 C47 H47A 109.5
C45 C47 H47B 109.5
H47A C47 H47B 109.5
C45 C47 H47C 109.5
H47A C47 H47C 109.5
H47B C47 H47C 109.5
C45 C48 H48A 109.5
C45 C48 H48B 109.5
H48A C48 H48B 109.5
C45 C48 H48C 109.5
H48A C48 H48C 109.5
H48B C48 H48C 109.5
C50 C49 Ag36 95.3(9)
C50 C49 Ag1 142.8(10)
C50 C49 Ag4 134.0(9)
Ag1 C49 Ag4 83.2(4)
C50 C49 Ag31 147.4(10)
Ag36 C49 Ag31 86.5(8)
C50 C49 Ag6 85.6(7)
Ag1 C49 Ag6 81.7(4)
Ag4 C49 Ag6 108.2(4)
C49 C50 C51 171.7(11)
C49 C50 Ag36 54.6(8)
C51 C50 Ag36 133.7(10)
C49 C50 Ag6 67.1(7)
C51 C50 Ag6 121.2(7)
C52 C51 C56 121.0(10)
C52 C51 C50 118.8(10)
C56 C51 C50 120.1(10)
C53 C52 C51 122.1(11)
C53 C52 H52 118.9
C51 C52 H52 118.9
C52 C53 C54 116.2(11)
C52 C53 C57 122.2(12)
C54 C53 C57 121.6(10)
C53 C54 C55 122.7(10)
C53 C54 H54 118.7
C55 C54 H54 118.7
C56 C55 C54 119.2(11)
C56 C55 C61 121.7(11)
C54 C55 C61 118.9(10)
C55 C56 C51 118.7(11)
C55 C56 H56 120.7
C51 C56 H56 120.7
C53 C57 C59 115.1(11)
C53 C57 C58 108.6(10)
C59 C57 C58 108.2(12)
C53 C57 C60 107.8(11)
C59 C57 C60 107.2(11)
C58 C57 C60 109.9(12)
C57 C58 H58A 109.5
C57 C58 H58B 109.5
H58A C58 H58B 109.5
C57 C58 H58C 109.5
H58A C58 H58C 109.5
H58B C58 H58C 109.5
C57 C59 H59A 109.5
C57 C59 H59B 109.5
H59A C59 H59B 109.5
C57 C59 H59C 109.5
H59A C59 H59C 109.5
H59B C59 H59C 109.5
C57 C60 H60A 109.5
C57 C60 H60B 109.5
H60A C60 H60B 109.5
C57 C60 H60C 109.5
H60A C60 H60C 109.5
H60B C60 H60C 109.5
C64 C61 C62 108.1(14)
C64 C61 C55 111.5(12)
C62 C61 C55 113.6(12)
C64 C61 C63 110.0(14)
C62 C61 C63 107.1(13)
C55 C61 C63 106.4(11)
C61 C62 H62A 109.5
C61 C62 H62B 109.5
H62A C62 H62B 109.5
C61 C62 H62C 109.5
H62A C62 H62C 109.5
H62B C62 H62C 109.5
C61 C63 H63A 109.5
C61 C63 H63B 109.5
H63A C63 H63B 109.5
C61 C63 H63C 109.5
H63A C63 H63C 109.5
H63B C63 H63C 109.5
C61 C64 H64A 109.5
C61 C64 H64B 109.5
H64A C64 H64B 109.5
C61 C64 H64C 109.5
H64A C64 H64C 109.5
H64B C64 H64C 109.5
C66 C65 Ag35 101.8(11)
C66 C65 Ag10 154.0(10)
C66 C65 Ag5 119.4(9)
Ag10 C65 Ag5 85.1(4)
C66 C65 Ag6 92.7(8)
Ag10 C65 Ag6 86.5(4)
Ag5 C65 Ag6 109.3(5)
C66 C65 Ag36 92.1(8)
Ag35 C65 Ag36 106.1(8)
C65 C66 C67 177.8(14)
C65 C66 Ag35 50.1(8)
C67 C66 Ag35 129.3(10)
C65 C66 Ag6 59.8(7)
C67 C66 Ag6 122.3(8)
C68 C67 C72 113.9(13)
C68 C67 C66 120.4(13)
C72 C67 C66 124.0(12)
C67 C68 C69 124.2(16)
C67 C68 H68 117.9
C69 C68 H68 117.9
C68 C69 C70 114.8(16)
C68 C69 C73 124.9(17)
C70 C69 C73 120.1(16)
C71 C70 C69 118.9(16)
C71 C70 H70 120.5
C69 C70 H70 120.5
C70 C71 C72 120.2(15)
C70 C71 C77 111.3(13)
C72 C71 C77 125.8(13)
C71 C72 C67 125.6(13)
C71 C72 H72 117.2
C67 C72 H72 117.2
C69 C73 C75 107.6(17)
C69 C73 C74 111.5(17)
C75 C73 C74 110.3(18)
C69 C73 C76 110.3(17)
C75 C73 C76 120.1(19)
C74 C73 C76 96.7(16)
C73 C74 H74A 109.5
C73 C74 H74B 109.5
H74A C74 H74B 109.5
C73 C74 H74C 109.5
H74A C74 H74C 109.5
H74B C74 H74C 109.5
C73 C75 H75A 109.5
C73 C75 H75B 109.5
H75A C75 H75B 109.5
C73 C75 H75C 109.5
H75A C75 H75C 109.5
H75B C75 H75C 109.5
C73 C76 H76A 109.5
C73 C76 H76B 109.5
H76A C76 H76B 109.5
C73 C76 H76C 109.5
H76A C76 H76C 109.5
H76B C76 H76C 109.5
C71 C77 C80 110.8(11)
C71 C77 C78 112.9(15)
C80 C77 C78 108.1(13)
C71 C77 C79 111.3(12)
C80 C77 C79 107.8(14)
C78 C77 C79 105.6(13)
C77 C78 H78A 109.5
C77 C78 H78B 109.5
H78A C78 H78B 109.5
C77 C78 H78C 109.5
H78A C78 H78C 109.5
H78B C78 H78C 109.5
C77 C79 H79A 109.5
C77 C79 H79B 109.5
H79A C79 H79B 109.5
C77 C79 H79C 109.5
H79A C79 H79C 109.5
H79B C79 H79C 109.5
C77 C80 H80A 109.5
C77 C80 H80B 109.5
H80A C80 H80B 109.5
C77 C80 H80C 109.5
H80A C80 H80C 109.5
H80B C80 H80C 109.5
C82 C81 Ag9 174.1(10)
C82 C81 Ag43 80.1(7)
C82 C81 Ag13 83.2(6)
Ag9 C81 Ag13 101.1(4)
C82 C81 Ag5 91.2(8)
Ag9 C81 Ag5 83.4(3)
Ag13 C81 Ag5 114.5(4)
C82 C81 Ag8 98.2(8)
Ag9 C81 Ag8 85.1(4)
Ag13 C81 Ag8 100.3(4)
Ag5 C81 Ag8 144.8(4)
C81 C82 C83 174.7(10)
C81 C82 Ag43 68.6(6)
C83 C82 Ag43 116.5(7)
C81 C82 Ag13 66.2(6)
C83 C82 Ag13 118.9(6)
C88 C83 C84 119.7(8)
C88 C83 C82 121.1(8)
C84 C83 C82 119.2(8)
C85 C84 C83 121.1(8)
C85 C84 H84 119.4
C83 C84 H84 119.4
C84 C85 C86 117.3(8)
C84 C85 C89 123.3(8)
C86 C85 C89 119.4(8)
C87 C86 C85 123.1(8)
C87 C86 H86 118.5
C85 C86 H86 118.5
C86 C87 C88 117.0(9)
C86 C87 C93 123.7(8)
C88 C87 C93 119.3(9)
C83 C88 C87 121.8(9)
C83 C88 H88 119.1
C87 C88 H88 119.1
C92 C89 C85 110.7(8)
C92 C89 C90 109.3(8)
C85 C89 C90 111.9(7)
C92 C89 C91 110.1(8)
C85 C89 C91 108.3(8)
C90 C89 C91 106.3(8)
C89 C90 H90A 109.5
C89 C90 H90B 109.5
H90A C90 H90B 109.5
C89 C90 H90C 109.5
H90A C90 H90C 109.5
H90B C90 H90C 109.5
C89 C91 H91A 109.5
C89 C91 H91B 109.5
H91A C91 H91B 109.5
C89 C91 H91C 109.5
H91A C91 H91C 109.5
H91B C91 H91C 109.5
C89 C92 H92A 109.5
C89 C92 H92B 109.5
H92A C92 H92B 109.5
C89 C92 H92C 109.5
H92A C92 H92C 109.5
H92B C92 H92C 109.5
C94 C93 C95 114.8(11)
C94 C93 C87 112.6(9)
C95 C93 C87 108.7(10)
C94 C93 C96 104.4(11)
C95 C93 C96 106.5(11)
C87 C93 C96 109.4(9)
C93 C94 H94A 109.5
C93 C94 H94B 109.5
H94A C94 H94B 109.5
C93 C94 H94C 109.5
H94A C94 H94C 109.5
H94B C94 H94C 109.5
C93 C95 H95A 109.5
C93 C95 H95B 109.5
H95A C95 H95B 109.5
C93 C95 H95C 109.5
H95A C95 H95C 109.5
H95B C95 H95C 109.5
C93 C96 H96A 109.5
C93 C96 H96B 109.5
H96A C96 H96B 109.5
C93 C96 H96C 109.5
H96A C96 H96C 109.5
H96B C96 H96C 109.5
C98 C97 Ag11 152.5(11)
C98 C97 Ag7 116.6(10)
Ag11 C97 Ag7 85.9(4)
C98 C97 Ag8 101.2(9)
Ag11 C97 Ag8 87.8(4)
Ag7 C97 Ag8 102.7(5)
C97 C98 C99 173.4(15)
C104 C99 C100 119.0(14)
C104 C99 C98 119.8(13)
C100 C99 C98 121.2(13)
C101 C100 C99 119.1(17)
C101 C100 H100 120.5
C99 C100 H100 120.5
C102 C101 C100 120.4(19)
C102 C101 C105 119.2(18)
C100 C101 C105 120.0(18)
C101 C102 C103 122.0(17)
C101 C102 H102 119.0
C103 C102 H102 119.0
C102 C103 C104 117.6(16)
C102 C103 C109 121.4(15)
C104 C103 C109 119.1(15)
C99 C104 C103 121.2(15)
C99 C104 H104 119.4
C103 C104 H104 119.4
C107 C105 C108 107.7(17)
C107 C105 C106 103.0(16)
C108 C105 C106 119.6(19)
C107 C105 C101 101.6(17)
C108 C105 C101 117.0(17)
C106 C105 C101 105.6(17)
C105 C106 H10D 109.5
C105 C106 H10E 109.5
H10D C106 H10E 109.5
C105 C106 H10F 109.5
H10D C106 H10F 109.5
H10E C106 H10F 109.5
C105 C107 H10G 109.5
C105 C107 H10H 109.5
H10G C107 H10H 109.5
C105 C107 H10I 109.5
H10G C107 H10I 109.5
H10H C107 H10I 109.5
C105 C108 H10J 109.5
C105 C108 H10K 109.5
H10J C108 H10K 109.5
C105 C108 H10L 109.5
H10J C108 H10L 109.5
H10K C108 H10L 109.5
C110 C109 C112 119.4(15)
C110 C109 C103 115.5(14)
C112 C109 C103 104.0(16)
C110 C109 C111 101.4(15)
C112 C109 C111 101.7(15)
C103 C109 C111 114.4(14)
C109 C110 H11D 109.5
C109 C110 H11E 109.5
H11D C110 H11E 109.5
C109 C110 H11F 109.5
H11D C110 H11F 109.5
H11E C110 H11F 109.5
C109 C111 H11G 109.5
C109 C111 H11H 109.5
H11G C111 H11H 109.5
C109 C111 H11I 109.5
H11G C111 H11I 109.5
H11H C111 H11I 109.5
C109 C112 H11J 109.5
C109 C112 H11K 109.5
H11J C112 H11K 109.5
C109 C112 H11L 109.5
H11J C112 H11L 109.5
H11K C112 H11L 109.5
C114 C113 Ag9 173.8(9)
C114 C113 Ag12 86.3(7)
Ag9 C113 Ag12 99.9(4)
C114 C113 Ag36 95.8(8)
C114 C113 Ag6 91.5(8)
Ag9 C113 Ag6 86.9(4)
Ag12 C113 Ag6 101.3(4)
C114 C113 Ag7 93.8(7)
Ag9 C113 Ag7 83.8(3)
Ag12 C113 Ag7 117.3(5)
Ag6 C113 Ag7 141.3(4)
C114 C113 Ag42 80.2(7)
Ag36 C113 Ag42 137.6(8)
C113 C114 C115 175.3(10)
C113 C114 Ag12 63.5(6)
C115 C114 Ag12 121.1(7)
C113 C114 Ag42 72.6(7)
C115 C114 Ag42 111.9(7)
C120 C115 C116 120.6(8)
C120 C115 C114 121.0(9)
C116 C115 C114 118.4(8)
C117 C116 C115 120.6(9)
C117 C116 H116 119.7
C115 C116 H116 119.7
C116 C117 C118 118.2(9)
C116 C117 C121 121.6(9)
C118 C117 C121 120.2(8)
C117 C118 C119 123.5(8)
C117 C118 H118 118.3
C119 C118 H118 118.3
C120 C119 C118 116.3(9)
C120 C119 C125 119.5(9)
C118 C119 C125 124.1(8)
C115 C120 C119 120.8(9)
C115 C120 H120 119.6
C119 C120 H120 119.6
C124 C121 C117 109.0(9)
C124 C121 C123 109.9(9)
C117 C121 C123 109.0(9)
C124 C121 C122 109.8(9)
C117 C121 C122 111.8(8)
C123 C121 C122 107.3(9)
C121 C122 H12D 109.5
C121 C122 H12E 109.5
H12D C122 H12E 109.5
C121 C122 H12F 109.5
H12D C122 H12F 109.5
H12E C122 H12F 109.5
C121 C123 H12G 109.5
C121 C123 H12H 109.5
H12G C123 H12H 109.5
C121 C123 H12I 109.5
H12G C123 H12I 109.5
H12H C123 H12I 109.5
C121 C124 H12J 109.5
C121 C124 H12K 109.5
H12J C124 H12K 109.5
C121 C124 H12L 109.5
H12J C124 H12L 109.5
H12K C124 H12L 109.5
C119 C125 C127 109.4(9)
C119 C125 C128 109.7(9)
C127 C125 C128 110.2(10)
C119 C125 C126 111.6(9)
C127 C125 C126 107.6(10)
C128 C125 C126 108.2(10)
C125 C126 H12M 109.5
C125 C126 H12N 109.5
H12M C126 H12N 109.5
C125 C126 H12O 109.5
H12M C126 H12O 109.5
H12N C126 H12O 109.5
C125 C127 H12P 109.5
C125 C127 H12Q 109.5
H12P C127 H12Q 109.5
C125 C127 H12R 109.5
H12P C127 H12R 109.5
H12Q C127 H12R 109.5
C125 C128 H12S 109.5
C125 C128 H12T 109.5
H12S C128 H12T 109.5
C125 C128 H12U 109.5
H12S C128 H12U 109.5
H12T C128 H12U 109.5
C130 C129 Ag42 152.8(9)
C130 C129 Ag12 153.1(9)
C130 C129 Ag16 118.9(9)
Ag12 C129 Ag16 87.0(4)
C130 C129 Ag15 95.3(8)
Ag12 C129 Ag15 87.0(4)
Ag16 C129 Ag15 99.7(4)
C130 C129 Ag46 111.0(9)
Ag42 C129 Ag46 79.4(5)
C129 C130 C131 175.0(10)
C136 C131 C132 120.9(9)
C136 C131 C130 122.1(10)
C132 C131 C130 117.0(10)
C131 C132 C133 118.9(11)
C131 C132 H132 120.5
C133 C132 H132 120.5
C134 C133 C132 116.6(11)
C134 C133 C137 124.2(9)
C132 C133 C137 119.2(11)
C135 C134 C133 124.5(10)
C135 C134 H134 117.8
C133 C134 H134 117.8
C134 C135 C136 118.2(12)
C134 C135 C141 119.7(10)
C136 C135 C141 122.1(11)
C131 C136 C135 120.9(11)
C131 C136 H136 119.5
C135 C136 H136 119.5
C140 C137 C138 116.1(15)
C140 C137 C139 106.0(13)
C138 C137 C139 105.3(14)
C140 C137 C133 108.5(12)
C138 C137 C133 110.2(12)
C139 C137 C133 110.8(12)
C137 C138 H13A 109.5
C137 C138 H13B 109.5
H13A C138 H13B 109.5
C137 C138 H13C 109.5
H13A C138 H13C 109.5
H13B C138 H13C 109.5
C137 C139 H13D 109.5
C137 C139 H13E 109.5
H13D C139 H13E 109.5
C137 C139 H13F 109.5
H13D C139 H13F 109.5
H13E C139 H13F 109.5
C137 C140 H14D 109.5
C137 C140 H14E 109.5
H14D C140 H14E 109.5
C137 C140 H14F 109.5
H14D C140 H14F 109.5
H14E C140 H14F 109.5
C135 C141 C144 111.9(11)
C135 C141 C143 109.5(12)
C144 C141 C143 112.0(13)
C135 C141 C142 109.7(12)
C144 C141 C142 108.2(13)
C143 C141 C142 105.3(12)
C141 C142 H14G 109.5
C141 C142 H14H 109.5
H14G C142 H14H 109.5
C141 C142 H14I 109.5
H14G C142 H14I 109.5
H14H C142 H14I 109.5
C141 C143 H14J 109.5
C141 C143 H14K 109.5
H14J C143 H14K 109.5
C141 C143 H14L 109.5
H14J C143 H14L 109.5
H14K C143 H14L 109.5
C141 C144 H14M 109.5
C141 C144 H14N 109.5
H14M C144 H14N 109.5
C141 C144 H14O 109.5
H14M C144 H14O 109.5
H14N C144 H14O 109.5
C146 C145 Ag18 173.0(9)
C146 C145 Ag11 86.6(7)
Ag18 C145 Ag11 98.7(4)
C146 C145 Ag17 95.7(7)
Ag18 C145 Ag17 86.8(4)
Ag11 C145 Ag17 110.5(4)
C146 C145 Ag16 92.6(7)
Ag18 C145 Ag16 81.6(3)
Ag11 C145 Ag16 106.4(4)
Ag17 C145 Ag16 142.5(4)
C146 C145 Ag46 91.2(7)
C145 C146 C147 174.5(11)
C145 C146 Ag11 63.9(6)
C147 C146 Ag11 119.7(7)
C152 C147 C148 120.5(11)
C152 C147 C146 120.7(9)
C148 C147 C146 118.7(11)
C149 C148 C147 119.9(13)
C149 C148 H148 120.0
C147 C148 H148 120.0
C150 C149 C148 118.6(13)
C150 C149 C153 123.7(13)
C148 C149 C153 117.5(14)
C149 C150 C151 123.4(12)
C149 C150 H150 118.3
C151 C150 H150 118.3
C152 C151 C150 117.0(12)
C152 C151 C157 121.2(11)
C150 C151 C157 121.8(11)
C151 C152 C147 120.5(11)
C151 C152 H152 119.8
C147 C152 H152 119.8
C156 C153 C154 116.5(16)
C156 C153 C155 106.9(14)
C154 C153 C155 106.5(13)
C156 C153 C149 110.0(14)
C154 C153 C149 111.2(12)
C155 C153 C149 104.9(12)
C153 C154 H15D 109.5
C153 C154 H15E 109.5
H15D C154 H15E 109.5
C153 C154 H15F 109.5
H15D C154 H15F 109.5
H15E C154 H15F 109.5
C153 C155 H15G 109.5
C153 C155 H15H 109.5
H15G C155 H15H 109.5
C153 C155 H15I 109.5
H15G C155 H15I 109.5
H15H C155 H15I 109.5
C153 C156 H15J 109.5
C153 C156 H15K 109.5
H15J C156 H15K 109.5
C153 C156 H15L 109.5
H15J C156 H15L 109.5
H15K C156 H15L 109.5
C151 C157 C158 109.1(11)
C151 C157 C159 111.1(9)
C158 C157 C159 109.4(11)
C151 C157 C160 109.9(11)
C158 C157 C160 110.9(11)
C159 C157 C160 106.4(11)
C157 C158 H15M 109.5
C157 C158 H15N 109.5
H15M C158 H15N 109.5
C157 C158 H15O 109.5
H15M C158 H15O 109.5
H15N C158 H15O 109.5
C157 C159 H15P 109.5
C157 C159 H15Q 109.5
H15P C159 H15Q 109.5
C157 C159 H15R 109.5
H15P C159 H15R 109.5
H15Q C159 H15R 109.5
C157 C160 H16D 109.5
C157 C160 H16E 109.5
H16D C160 H16E 109.5
C157 C160 H16F 109.5
H16D C160 H16F 109.5
H16E C160 H16F 109.5
C162 C161 Ag13 155.7(8)
C162 C161 Ag14 114.0(8)
Ag13 C161 Ag14 87.7(4)
C162 C161 Ag43 156.5(9)
C162 C161 Ag17 96.4(8)
Ag13 C161 Ag17 86.7(4)
Ag14 C161 Ag17 107.1(4)
C161 C162 C163 174.8(9)
C168 C163 C164 120.9(9)
C168 C163 C162 120.1(9)
C164 C163 C162 119.0(9)
C165 C164 C163 118.9(10)
C165 C164 H164 120.5
C163 C164 H164 120.5
C166 C165 C164 119.2(10)
C166 C165 C169 122.9(9)
C164 C165 C169 118.0(11)
C165 C166 C167 123.5(9)
C165 C166 H166 118.3
C167 C166 H166 118.3
C166 C167 C168 117.5(10)
C166 C167 C173 124.5(9)
C168 C167 C173 118.0(9)
C163 C168 C167 120.0(10)
C163 C168 H168 120.0
C167 C168 H168 120.0
C171 C169 C165 111.8(11)
C171 C169 C172 108.1(12)
C165 C169 C172 109.1(9)
C171 C169 C170 108.5(12)
C165 C169 C170 114.5(10)
C172 C169 C170 104.4(11)
C169 C170 H17A 109.5
C169 C170 H17B 109.5
H17A C170 H17B 109.5
C169 C170 H17C 109.5
H17A C170 H17C 109.5
H17B C170 H17C 109.5
C169 C171 H17D 109.5
C169 C171 H17E 109.5
H17D C171 H17E 109.5
C169 C171 H17F 109.5
H17D C171 H17F 109.5
H17E C171 H17F 109.5
C169 C172 H17G 109.5
C169 C172 H17H 109.5
H17G C172 H17H 109.5
C169 C172 H17I 109.5
H17G C172 H17I 109.5
H17H C172 H17I 109.5
C175 C173 C167 110.6(10)
C175 C173 C176 110.5(9)
C167 C173 C176 110.5(9)
C175 C173 C174 107.1(10)
C167 C173 C174 110.8(9)
C176 C173 C174 107.2(11)
C173 C174 H17J 109.5
C173 C174 H17K 109.5
H17J C174 H17K 109.5
C173 C174 H17L 109.5
H17J C174 H17L 109.5
H17K C174 H17L 109.5
C173 C175 H17M 109.5
C173 C175 H17N 109.5
H17M C175 H17N 109.5
C173 C175 H17O 109.5
H17M C175 H17O 109.5
H17N C175 H17O 109.5
C173 C176 H17P 109.5
C173 C176 H17Q 109.5
H17P C176 H17Q 109.5
C173 C176 H17R 109.5
H17P C176 H17R 109.5
H17Q C176 H17R 109.5
C178 C177 Ag18 169.6(8)
C178 C177 Ag10 85.8(7)
Ag18 C177 Ag10 100.3(4)
C178 C177 Ag15 101.8(6)
Ag18 C177 Ag15 84.7(4)
Ag10 C177 Ag15 106.7(3)
C178 C177 Ag14 87.0(6)
Ag18 C177 Ag14 82.9(3)
Ag10 C177 Ag14 110.5(4)
Ag15 C177 Ag14 142.3(4)
C177 C178 C179 176.7(11)
C177 C178 Ag10 64.2(6)
C179 C178 Ag10 118.2(7)
C184 C179 C180 121.3(10)
C184 C179 C178 121.6(9)
C180 C179 C178 116.9(9)
C181 C180 C179 119.9(11)
C181 C180 H180 120.0
C179 C180 H180 120.0
C180 C181 C182 118.5(11)
C180 C181 C185 117.8(11)
C182 C181 C185 123.8(10)
C181 C182 C183 121.7(10)
C181 C182 H182 119.2
C183 C182 H182 119.2
C184 C183 C182 118.3(11)
C184 C183 C189 122.1(11)
C182 C183 C189 119.6(10)
C183 C184 C179 120.2(10)
C183 C184 H184 119.9
C179 C184 H184 119.9
C188 C185 C186 110.2(11)
C188 C185 C187 109.4(10)
C186 C185 C187 111.5(12)
C188 C185 C181 108.1(11)
C186 C185 C181 111.1(10)
C187 C185 C181 106.4(10)
C185 C186 H18A 109.5
C185 C186 H18B 109.5
H18A C186 H18B 109.5
C185 C186 H18C 109.5
H18A C186 H18C 109.5
H18B C186 H18C 109.5
C185 C187 H18D 109.5
C185 C187 H18E 109.5
H18D C187 H18E 109.5
C185 C187 H18F 109.5
H18D C187 H18F 109.5
H18E C187 H18F 109.5
C185 C188 H18G 109.5
C185 C188 H18H 109.5
H18G C188 H18H 109.5
C185 C188 H18I 109.5
H18G C188 H18I 109.5
H18H C188 H18I 109.5
C190 C189 C183 107.1(10)
C190 C189 C192 109.4(11)
C183 C189 C192 111.9(9)
C190 C189 C191 110.8(10)
C183 C189 C191 110.1(11)
C192 C189 C191 107.6(10)
C189 C190 H19A 109.5
C189 C190 H19B 109.5
H19A C190 H19B 109.5
C189 C190 H19C 109.5
H19A C190 H19C 109.5
H19B C190 H19C 109.5
C189 C191 H19D 109.5
C189 C191 H19E 109.5
H19D C191 H19E 109.5
C189 C191 H19F 109.5
H19D C191 H19F 109.5
H19E C191 H19F 109.5
C189 C192 H19G 109.5
C189 C192 H19H 109.5
H19G C192 H19H 109.5
C189 C192 H19I 109.5
H19G C192 H19I 109.5
H19H C192 H19I 109.5
C194 C193 Ag20 150.0(8)
C194 C193 Ag19 126.1(8)
Ag20 C193 Ag19 83.8(3)
C194 C193 Ag15 91.2(7)
Ag20 C193 Ag15 84.5(3)
Ag19 C193 Ag15 101.2(4)
C193 C194 C195 174.7(11)
C193 C194 Ag15 62.0(6)
C195 C194 Ag15 123.2(7)
C196 C195 C200 121.6(11)
C196 C195 C194 120.2(11)
C200 C195 C194 118.2(10)
C197 C196 C195 121.2(14)
C197 C196 H196 119.4
C195 C196 H196 119.4
C198 C197 C196 117.2(15)
C198 C197 C201 121.2(14)
C196 C197 C201 121.6(16)
C197 C198 C199 125.4(13)
C197 C198 H198 117.3
C199 C198 H198 117.3
C200 C199 C205 124.7(15)
C200 C199 C198 115.0(13)
C205 C199 C198 120.3(13)
C199 C200 C195 119.6(13)
C199 C200 H200 120.2
C195 C200 H200 120.2
C203 C201 C202 114.6(15)
C203 C201 C204 108.8(14)
C202 C201 C204 106.3(15)
C203 C201 C197 107.9(14)
C202 C201 C197 112.5(14)
C204 C201 C197 106.3(14)
C201 C202 H20A 109.5
C201 C202 H20B 109.5
H20A C202 H20B 109.5
C201 C202 H20C 109.5
H20A C202 H20C 109.5
H20B C202 H20C 109.5
C201 C203 H20D 109.5
C201 C203 H20E 109.5
H20D C203 H20E 109.5
C201 C203 H20F 109.5
H20D C203 H20F 109.5
H20E C203 H20F 109.5
C201 C204 H20G 109.5
C201 C204 H20H 109.5
H20G C204 H20H 109.5
C201 C204 H20I 109.5
H20G C204 H20I 109.5
H20H C204 H20I 109.5
C199 C205 C208 111.6(13)
C199 C205 C206 115.8(15)
C208 C205 C206 105.8(16)
C199 C205 C207 112.2(16)
C208 C205 C207 106.0(16)
C206 C205 C207 104.6(14)
C205 C206 H20J 109.5
C205 C206 H20K 109.5
H20J C206 H20K 109.5
C205 C206 H20L 109.5
H20J C206 H20L 109.5
H20K C206 H20L 109.5
C205 C207 H20M 109.5
C205 C207 H20N 109.5
H20M C207 H20N 109.5
C205 C207 H20O 109.5
H20M C207 H20O 109.5
H20N C207 H20O 109.5
C205 C208 H20P 109.5
C205 C208 H20Q 109.5
H20P C208 H20Q 109.5
C205 C208 H20R 109.5
H20P C208 H20R 109.5
H20Q C208 H20R 109.5
C210 C209 Ag46 93.7(9)
C210 C209 Ag21 143.5(10)
C210 C209 Ag20 134.5(9)
Ag21 C209 Ag20 81.4(4)
C210 C209 Ag16 87.3(8)
Ag21 C209 Ag16 100.3(4)
Ag20 C209 Ag16 90.3(4)
C209 C210 C211 172.8(12)
C209 C210 Ag46 53.4(8)
C211 C210 Ag46 133.8(9)
C209 C210 Ag16 65.3(7)
C211 C210 Ag16 121.8(8)
C216 C211 C212 120.5(10)
C216 C211 C210 119.7(10)
C212 C211 C210 119.9(10)
C213 C212 C211 120.5(10)
C213 C212 H212 119.7
C211 C212 H212 119.7
C212 C213 C214 116.9(10)
C212 C213 C217 121.1(10)
C214 C213 C217 122.0(10)
C215 C214 C213 123.5(10)
C215 C214 H214 118.2
C213 C214 H214 118.2
C216 C215 C214 118.6(11)
C216 C215 C221 121.4(12)
C214 C215 C221 120.0(12)
C215 C216 C211 119.9(11)
C215 C216 H216 120.1
C211 C216 H216 120.1
C213 C217 C218 111.0(10)
C213 C217 C219 110.7(9)
C218 C217 C219 107.8(11)
C213 C217 C220 112.6(11)
C218 C217 C220 106.4(11)
C219 C217 C220 108.1(11)
C217 C218 H21A 109.5
C217 C218 H21B 109.5
H21A C218 H21B 109.5
C217 C218 H21C 109.5
H21A C218 H21C 109.5
H21B C218 H21C 109.5
C217 C219 H21D 109.5
C217 C219 H21E 109.5
H21D C219 H21E 109.5
C217 C219 H21F 109.5
H21D C219 H21F 109.5
H21E C219 H21F 109.5
C217 C220 H22A 109.5
C217 C220 H22B 109.5
H22A C220 H22B 109.5
C217 C220 H22C 109.5
H22A C220 H22C 109.5
H22B C220 H22C 109.5
C224 C221 C215 111.7(13)
C224 C221 C223 109.7(16)
C215 C221 C223 110.4(13)
C224 C221 C222 110.1(17)
C215 C221 C222 109.2(13)
C223 C221 C222 105.6(15)
C221 C222 H22D 109.5
C221 C222 H22E 109.5
H22D C222 H22E 109.5
C221 C222 H22F 109.5
H22D C222 H22F 109.5
H22E C222 H22F 109.5
C221 C223 H22G 109.5
C221 C223 H22H 109.5
H22G C223 H22H 109.5
C221 C223 H22I 109.5
H22G C223 H22I 109.5
H22H C223 H22I 109.5
C221 C224 H22J 109.5
C221 C224 H22K 109.5
H22J C224 H22K 109.5
C221 C224 H22L 109.5
H22J C224 H22L 109.5
H22K C224 H22L 109.5
C226 C225 Ag21 126.2(9)
C226 C225 Ag22 150.5(9)
Ag21 C225 Ag22 83.1(3)
C226 C225 Ag17 93.7(7)
Ag21 C225 Ag17 97.9(4)
Ag22 C225 Ag17 84.1(3)
C225 C226 C227 175.2(10)
C228 C227 C232 119.9(9)
C228 C227 C226 121.0(9)
C232 C227 C226 119.1(9)
C227 C228 C229 121.0(9)
C227 C228 H228 119.5
C229 C228 H228 119.5
C230 C229 C228 118.4(10)
C230 C229 C233 121.1(9)
C228 C229 C233 120.5(10)
C231 C230 C229 120.9(10)
C231 C230 H230 119.5
C229 C230 H230 119.5
C230 C231 C232 120.2(10)
C230 C231 C237 118.2(9)
C232 C231 C237 121.6(9)
C231 C232 C227 119.6(9)
C231 C232 H232 120.2
C227 C232 H232 120.2
C236 C233 C234 112.7(12)
C236 C233 C229 113.9(11)
C234 C233 C229 111.8(10)
C236 C233 C235 106.6(12)
C234 C233 C235 102.0(13)
C229 C233 C235 109.0(11)
C233 C234 H23A 109.5
C233 C234 H23B 109.5
H23A C234 H23B 109.5
C233 C234 H23C 109.5
H23A C234 H23C 109.5
H23B C234 H23C 109.5
C233 C235 H23D 109.5
C233 C235 H23E 109.5
H23D C235 H23E 109.5
C233 C235 H23F 109.5
H23D C235 H23F 109.5
H23E C235 H23F 109.5
C233 C236 H23G 109.5
C233 C236 H23H 109.5
H23G C236 H23H 109.5
C233 C236 H23I 109.5
H23G C236 H23I 109.5
H23H C236 H23I 109.5
C239 C237 C240 112.3(12)
C239 C237 C238 109.0(11)
C240 C237 C238 104.3(11)
C239 C237 C231 110.2(11)
C240 C237 C231 112.5(9)
C238 C237 C231 108.3(10)
C237 C238 H23J 109.5
C237 C238 H23K 109.5
H23J C238 H23K 109.5
C237 C238 H23L 109.5
H23J C238 H23L 109.5
H23K C238 H23L 109.5
C237 C239 H23M 109.5
C237 C239 H23N 109.5
H23M C239 H23N 109.5
C237 C239 H23O 109.5
H23M C239 H23O 109.5
H23N C239 H23O 109.5
C237 C240 H24A 109.5
C237 C240 H24B 109.5
H24A C240 H24B 109.5
C237 C240 H24C 109.5
H24A C240 H24C 109.5
H24B C240 H24C 109.5
C242 C241 Ag19 139.7(8)
C242 C241 Ag22 137.9(8)
Ag19 C241 Ag22 81.8(3)
C242 C241 Ag14 89.4(7)
Ag19 C241 Ag14 99.6(4)
Ag22 C241 Ag14 89.2(4)
C241 C242 C243 171.7(11)
C241 C242 Ag14 63.2(6)
C243 C242 Ag14 124.9(7)
C244 C243 C248 119.9(10)
C244 C243 C242 122.1(9)
C248 C243 C242 118.0(10)
C243 C244 C245 120.6(10)
C243 C244 H244 119.7
C245 C244 H244 119.7
C246 C245 C244 116.5(11)
C246 C245 C249 122.7(10)
C244 C245 C249 120.8(10)
C245 C246 C247 125.1(11)
C245 C246 H246 117.5
C247 C246 H246 117.5
C248 C247 C246 115.7(11)
C248 C247 C253 122.5(13)
C246 C247 C253 121.8(11)
C247 C248 C243 122.1(12)
C247 C248 H248 118.9
C243 C248 H248 118.9
C245 C249 C252 112.9(11)
C245 C249 C250 108.3(10)
C252 C249 C250 108.4(10)
C245 C249 C251 108.5(10)
C252 C249 C251 107.5(10)
C250 C249 C251 111.2(11)
C249 C250 H25A 109.5
C249 C250 H25B 109.5
H25A C250 H25B 109.5
C249 C250 H25C 109.5
H25A C250 H25C 109.5
H25B C250 H25C 109.5
C249 C251 H25D 109.5
C249 C251 H25E 109.5
H25D C251 H25E 109.5
C249 C251 H25F 109.5
H25D C251 H25F 109.5
H25E C251 H25F 109.5
C249 C252 H25G 109.5
C249 C252 H25H 109.5
H25G C252 H25H 109.5
C249 C252 H25I 109.5
H25G C252 H25I 109.5
H25H C252 H25I 109.5
C255 C253 C256 112.9(15)
C255 C253 C247 110.9(14)
C256 C253 C247 112.9(12)
C255 C253 C254 107.5(13)
C256 C253 C254 103.9(14)
C247 C253 C254 108.3(11)
C253 C254 H25J 109.5
C253 C254 H25K 109.5
H25J C254 H25K 109.5
C253 C254 H25L 109.5
H25J C254 H25L 109.5
H25K C254 H25L 109.5
C253 C255 H25M 109.5
C253 C255 H25N 109.5
H25M C255 H25N 109.5
C253 C255 H25O 109.5
H25M C255 H25O 109.5
H25N C255 H25O 109.5
C253 C256 H25P 109.5
C253 C256 H25Q 109.5
H25P C256 H25Q 109.5
C253 C256 H25R 109.5
H25P C256 H25R 109.5
H25Q C256 H25R 109.5
O1 N1 O2 123.5(11)
O1 N1 O3 120.9(11)
O2 N1 O3 115.0(11)
O1 N1 Ag42 110.0(9)
O2 N1 Ag42 52.6(6)
O3 N1 Ag42 97.8(9)
N1 O1 Ag7 123.3(8)
N1 O2 Ag42 99.0(8)
N1 O2 Ag16 130.6(8)
O4 N2 O6 118.9(10)
O4 N2 O5 119.1(12)
O6 N2 O5 118.3(13)
N2 O4 Ag6 133.5(9)
O34 N32 O35 118.5(14)
O34 N32 O36 118.6(13)
O35 N32 O36 122.0(14)
O9 N3 O8 121.4(11)
O9 N3 O7 121.5(11)
O8 N3 O7 117.0(9)
N3 O7 Ag5 115.1(7)
N3 O7 Ag35 125.2(8)
N3 O8 Ag43 116.6(8)
N3 O8 Ag14 125.4(7)
O11 N4 O12 118.4(9)
O11 N4 O10 122.9(9)
O12 N4 O10 118.7(9)
N4 O10 Ag8 121.3(8)
N4 O10 Ag13 135.0(7)
Ag8 O10 Ag13 94.8(3)
N4 O12 Ag17 124.0(8)
O40 N34 O41 122.0(13)
O40 N34 O42 117.9(13)
O41 N34 O42 117.9(12)
O1E C1E C2E 111.7(9)
O1E C1E H1E1 109.3
C2E C1E H1E1 109.3
O1E C1E H1E2 109.3
C2E C1E H1E2 109.3
H1E1 C1E H1E2 108.0
C1E C2E H2E1 109.5
C1E C2E H2E2 109.5
H2E1 C2E H2E2 109.5
C1E C2E H2E3 109.5
H2E1 C2E H2E3 109.5
H2E2 C2E H2E3 109.5
C1E O1E Ag22 122.7(7)
C1E O1E H1EA 108.3
Ag22 O1E H1EA 91.1
O2E C3E C4E 112.7(13)
O2E C3E H3E1 109.1
C4E C3E H3E1 109.1
O2E C3E H3E2 109.1
C4E C3E H3E2 109.1
H3E1 C3E H3E2 107.8
C3E C4E H4E1 109.5
C3E C4E H4E2 109.5
H4E1 C4E H4E2 109.5
C3E C4E H4E3 109.5
H4E1 C4E H4E3 109.5
H4E2 C4E H4E3 109.5
C3E O2E Ag20 108.2(15)
C3E O2E H2EA 108.0
Ag20 O2E H2EA 117.1
O3E C5E C6E 114.2(15)
O3E C5E H5E1 108.7
C6E C5E H5E1 108.7
O3E C5E H5E2 108.7
C6E C5E H5E2 108.7
H5E1 C5E H5E2 107.6
C5E C6E H6E1 109.5
C5E C6E H6E2 109.5
H6E1 C6E H6E2 109.5
C5E C6E H6E3 109.5
H6E1 C6E H6E3 109.5
H6E2 C6E H6E3 109.5
C5E O3E H3EA 106.7
O4E C7E C8E 114.1(14)
O4E C7E H7E1 108.7
C8E C7E H7E1 108.7
O4E C7E H7E2 108.7
C8E C7E H7E2 108.7
H7E1 C7E H7E2 107.6
C7E C8E H8E1 109.5
C7E C8E H8E2 109.5
H8E1 C8E H8E2 109.5
C7E C8E H8E3 109.5
H8E1 C8E H8E3 109.5
H8E2 C8E H8E3 109.5
C7E O4E H4EA 106.8
O5E C9E C10E 113.7(15)
O5E C9E H9E1 108.8
C10E C9E H9E1 108.8
O5E C9E H9E2 108.8
C10E C9E H9E2 108.8
H9E1 C9E H9E2 107.7
C9E C10E H10M 109.5
C9E C10E H10N 109.5
H10M C10E H10N 109.5
C9E C10E H10O 109.5
H10M C10E H10O 109.5
H10N C10E H10O 109.5
C9E O5E H5EA 107.2
O6E C11E C12E 115.6(15)
O6E C11E H11M 108.4
C12E C11E H11M 108.4
O6E C11E H11N 108.4
C12E C11E H11N 108.4
H11M C11E H11N 107.4
C11E C12E H12V 109.5
C11E C12E H12W 109.5
H12V C12E H12W 109.5
C11E C12E H12$ 109.5
H12V C12E H12$ 109.5
H12W C12E H12$ 109.5
C11E O6E H6EA 118.0
O7E C13E C14E 117.7(15)
O7E C13E H13G 107.9
C14E C13E H13G 107.9
O7E C13E H13H 107.9
C14E C13E H13H 107.9
H13G C13E H13H 107.2
C13E C14E H14P 109.5
C13E C14E H14Q 109.5
H14P C14E H14Q 109.5
C13E C14E H14R 109.5
H14P C14E H14R 109.5
H14Q C14E H14R 109.5
C13E O7E H7EA 108.1

loop_
_geom_bond_atom_site_label_1
_geom_bond_atom_site_label_2
_geom_bond_distance
Ag1 C49 2.103(10)
Ag1 C1 2.122(10)
Ag1 Ag4 2.842(5)
Ag1 Ag2 2.914(5)
Ag1 Ag5 2.978(6)
Ag1 Ag6 3.003(8)
Ag2 C17 2.173(12)
Ag2 C1 2.197(12)
Ag2 Ag3 2.8425(14)
Ag3 C17 2.130(10)
Ag3 C33 2.141(11)
Ag3 Ag4 2.8884(13)
Ag3 Ag8 2.9972(12)
Ag3 Ag7 3.0487(12)
Ag4 C33 2.174(13)
Ag4 C49 2.177(12)
Ag5 C65 2.280(11)
Ag5 O7 2.399(8)
Ag5 C1 2.433(11)
Ag5 C81 2.504(12)
Ag5 Ag10 2.9644(18)
Ag5 Ag9 3.055(3)
Ag6 C65 2.330(11)
Ag6 O4 2.397(14)
Ag6 C49 2.470(11)
Ag6 C113 2.482(11)
Ag6 C50 2.674(10)
Ag6 C66 2.693(11)
Ag6 Ag10 3.038(2)
Ag6 Ag9 3.152(3)
Ag7 C97 2.242(12)
Ag7 C33 2.351(11)
Ag7 O1 2.444(9)
Ag7 C113 2.497(11)
Ag7 Ag11 2.9834(13)
Ag7 Ag9 3.0739(12)
Ag8 C97 2.314(13)
Ag8 C17 2.345(10)
Ag8 O10 2.383(10)
Ag8 C81 2.515(11)
Ag8 C18 2.628(10)
Ag8 Ag11 3.0855(12)
Ag8 Ag9 3.1130(12)
Ag9 C81 2.062(9)
Ag9 C113 2.082(9)
Ag9 Ag10 2.9919(12)
Ag9 Ag11 2.9966(13)
Ag9 Ag12 3.2557(14)
Ag9 Ag13 3.3372(12)
Ag10 C65 2.099(11)
Ag10 C177 2.245(9)
Ag10 C178 2.485(9)
Ag10 Ag18 3.3178(12)
Ag11 C97 2.133(12)
Ag11 C145 2.249(10)
Ag11 C146 2.500(10)
Ag11 Ag18 3.2860(11)
Ag12 C129 2.142(11)
Ag12 C113 2.171(10)
Ag12 C114 2.421(9)
Ag12 Ag16 2.975(4)
Ag12 Ag18 3.0082(11)
Ag12 Ag15 3.0713(14)
Ag13 C161 2.090(9)
Ag13 C81 2.258(9)
Ag13 C82 2.450(10)
Ag13 O10 2.598(11)
Ag13 Ag18 2.9860(12)
Ag13 Ag17 3.025(2)
Ag13 Ag14 3.027(2)
Ag14 C161 2.273(11)
Ag14 C241 2.353(10)
Ag14 O8 2.486(8)
Ag14 C177 2.600(9)
Ag14 C242 2.637(10)
Ag14 Ag18 3.1203(11)
Ag14 Ag22 3.1816(11)
Ag15 C129 2.317(12)
Ag15 C193 2.356(9)
Ag15 C177 2.487(10)
Ag15 C194 2.667(10)
Ag15 Ag20 3.0184(15)
Ag15 Ag18 3.0862(11)
Ag16 C129 2.180(11)
Ag16 C209 2.398(12)
Ag16 O2 2.544(9)
Ag16 C145 2.545(10)
Ag16 C210 2.635(12)
Ag16 Ag18 3.0415(17)
Ag16 Ag20 3.235(3)
Ag17 C161 2.311(11)
Ag17 C225 2.376(10)
Ag17 C145 2.461(9)
Ag17 O12 2.525(10)
Ag17 Ag22 3.0476(13)
Ag17 Ag18 3.1305(11)
Ag18 C177 2.074(10)
Ag18 C145 2.078(11)
Ag19 C193 2.161(9)
Ag19 C241 2.162(10)
Ag19 Ag22 2.8391(11)
Ag19 Ag20 2.8605(11)
Ag20 C193 2.124(10)
Ag20 C209 2.160(11)
Ag20 O2E 2.509(15)
Ag20 Ag21 2.8066(12)
Ag21 C209 2.142(11)
Ag21 C225 2.155(10)
Ag21 Ag22 2.8665(11)
Ag22 C225 2.169(10)
Ag22 C241 2.175(10)
Ag22 O1E 2.469(8)
Ag31 C1 2.078(12)
Ag31 C49 2.215(16)
Ag31 Ag36 2.90(3)
Ag31 Ag35 3.25(2)
Ag35 C65 2.025(14)
Ag35 C1 2.362(14)
Ag35 O7 2.427(14)
Ag35 C66 2.584(19)
Ag35 C2 2.619(15)
Ag36 C49 2.00(3)
Ag36 C50 2.447(18)
Ag36 C113 2.449(16)
Ag36 C65 2.450(19)
Ag42 O2 2.032(13)
Ag42 C129 2.049(11)
Ag42 N1 2.527(15)
Ag42 C113 2.555(12)
Ag42 C114 2.639(11)
Ag42 Ag46 2.971(16)
Ag43 O8 2.08(2)
Ag43 C81 2.252(12)
Ag43 C161 2.289(14)
Ag43 C82 2.382(12)
Ag46 C209 1.79(2)
Ag46 C210 2.224(17)
Ag46 C145 2.553(14)
Ag46 C129 2.559(14)
C1 C2 1.207(14)
C2 C3 1.426(14)
C3 C8 1.381(14)
C3 C4 1.384(13)
C4 C5 1.394(14)
C4 H4 0.9500
C5 C6 1.385(14)
C5 C9 1.516(14)
C6 C7 1.393(14)
C6 H6 0.9500
C7 C8 1.372(14)
C7 C13 1.510(15)
C8 H8 0.9500
C9 C11 1.529(13)
C9 C12 1.537(13)
C9 C10 1.560(12)
C10 H10A 0.9800
C10 H10B 0.9800
C10 H10C 0.9800
C11 H11A 0.9800
C11 H11B 0.9800
C11 H11C 0.9800
C12 H12A 0.9800
C12 H12B 0.9800
C12 H12C 0.9800
C13 C15 1.514(13)
C13 C16 1.525(13)
C13 C14 1.535(14)
C14 H14A 0.9800
C14 H14B 0.9800
C14 H14C 0.9800
C15 H15A 0.9800
C15 H15B 0.9800
C15 H15C 0.9800
C16 H16A 0.9800
C16 H16B 0.9800
C16 H16C 0.9800
C17 C18 1.218(13)
C18 C19 1.441(13)
C19 C24 1.385(14)
C19 C20 1.403(14)
C20 C21 1.378(15)
C20 H20 0.9500
C21 C22 1.353(17)
C21 C25 1.549(18)
C22 C23 1.388(18)
C22 H22 0.9500
C23 C24 1.382(15)
C23 C29 1.520(17)
C24 H24 0.9500
C25 C26 1.513(16)
C25 C28 1.514(15)
C25 C27 1.520(16)
C26 H26A 0.9800
C26 H26B 0.9800
C26 H26C 0.9800
C27 H27A 0.9800
C27 H27B 0.9800
C27 H27C 0.9800
C28 H28A 0.9800
C28 H28B 0.9800
C28 H28C 0.9800
C29 C30 1.474(15)
C29 C31 1.526(14)
C29 C32 1.549(15)
C30 H30A 0.9800
C30 H30B 0.9800
C30 H30C 0.9800
C31 H31A 0.9800
C31 H31B 0.9800
C31 H31C 0.9800
C32 H32A 0.9800
C32 H32B 0.9800
C32 H32C 0.9800
C33 C34 1.201(15)
C34 C35 1.439(16)
C35 C36 1.392(16)
C35 C40 1.407(17)
C36 C37 1.379(19)
C36 H36 0.9500
C37 C38 1.35(2)
C37 C41 1.54(2)
C38 C39 1.364(17)
C38 H38 0.9500
C39 C40 1.384(15)
C39 C45 1.559(19)
C40 H40 0.9500
C41 C42 1.471(16)
C41 C44 1.540(16)
C41 C43 1.541(15)
C42 H42A 0.9800
C42 H42B 0.9800
C42 H42C 0.9800
C43 H43A 0.9800
C43 H43B 0.9800
C43 H43C 0.9800
C44 H44A 0.9800
C44 H44B 0.9800
C44 H44C 0.9800
C45 C46 1.547(13)
C45 C48 1.554(14)
C45 C47 1.556(14)
C46 H46A 0.9800
C46 H46B 0.9800
C46 H46C 0.9800
C47 H47A 0.9800
C47 H47B 0.9800
C47 H47C 0.9800
C48 H48A 0.9800
C48 H48B 0.9800
C48 H48C 0.9800
C49 C50 1.230(14)
C50 C51 1.434(14)
C51 C52 1.381(15)
C51 C56 1.391(15)
C52 C53 1.373(14)
C52 H52 0.9500
C53 C54 1.400(17)
C53 C57 1.481(16)
C54 C55 1.400(17)
C54 H54 0.9500
C55 C56 1.376(14)
C55 C61 1.545(17)
C56 H56 0.9500
C57 C59 1.526(13)
C57 C58 1.543(14)
C57 C60 1.551(15)
C58 H58A 0.9800
C58 H58B 0.9800
C58 H58C 0.9800
C59 H59A 0.9800
C59 H59B 0.9800
C59 H59C 0.9800
C60 H60A 0.9800
C60 H60B 0.9800
C60 H60C 0.9800
C61 C64 1.514(15)
C61 C62 1.525(14)
C61 C63 1.559(15)
C62 H62A 0.9800
C62 H62B 0.9800
C62 H62C 0.9800
C63 H63A 0.9800
C63 H63B 0.9800
C63 H63C 0.9800
C64 H64A 0.9800
C64 H64B 0.9800
C64 H64C 0.9800
C65 C66 1.244(15)
C66 C67 1.420(16)
C67 C68 1.352(19)
C67 C72 1.358(18)
C68 C69 1.44(2)
C68 H68 0.9500
C69 C70 1.47(2)
C69 C73 1.51(2)
C70 C71 1.311(19)
C70 H70 0.9500
C71 C72 1.347(16)
C71 C77 1.49(2)
C72 H72 0.9500
C73 C75 1.548(17)
C73 C74 1.566(17)
C73 C76 1.571(17)
C74 H74A 0.9800
C74 H74B 0.9800
C74 H74C 0.9800
C75 H75A 0.9800
C75 H75B 0.9800
C75 H75C 0.9800
C76 H76A 0.9800
C76 H76B 0.9800
C76 H76C 0.9800
C77 C80 1.496(14)
C77 C78 1.533(15)
C77 C79 1.535(14)
C78 H78A 0.9800
C78 H78B 0.9800
C78 H78C 0.9800
C79 H79A 0.9800
C79 H79B 0.9800
C79 H79C 0.9800
C80 H80A 0.9800
C80 H80B 0.9800
C80 H80C 0.9800
C81 C82 1.254(13)
C82 C83 1.427(12)
C83 C88 1.379(12)
C83 C84 1.389(13)
C84 C85 1.380(12)
C84 H84 0.9500
C85 C86 1.414(13)
C85 C89 1.521(13)
C86 C87 1.382(13)
C86 H86 0.9500
C87 C88 1.392(13)
C87 C93 1.545(14)
C88 H88 0.9500
C89 C92 1.514(12)
C89 C90 1.537(11)
C89 C91 1.538(11)
C90 H90A 0.9800
C90 H90B 0.9800
C90 H90C 0.9800
C91 H91A 0.9800
C91 H91B 0.9800
C91 H91C 0.9800
C92 H92A 0.9800
C92 H92B 0.9800
C92 H92C 0.9800
C93 C94 1.497(12)
C93 C95 1.502(14)
C93 C96 1.567(14)
C94 H94A 0.9800
C94 H94B 0.9800
C94 H94C 0.9800
C95 H95A 0.9800
C95 H95B 0.9800
C95 H95C 0.9800
C96 H96A 0.9800
C96 H96B 0.9800
C96 H96C 0.9800
C97 C98 1.177(15)
C98 C99 1.446(18)
C99 C104 1.379(18)
C99 C100 1.39(2)
C100 C101 1.39(2)
C100 H100 0.9500
C101 C102 1.34(3)
C101 C105 1.67(3)
C102 C103 1.38(2)
C102 H102 0.9500
C103 C104 1.400(19)
C103 C109 1.57(2)
C104 H104 0.9500
C105 C107 1.485(17)
C105 C108 1.528(17)
C105 C106 1.545(16)
C106 H10D 0.9800
C106 H10E 0.9800
C106 H10F 0.9800
C107 H10G 0.9800
C107 H10H 0.9800
C107 H10I 0.9800
C108 H10J 0.9800
C108 H10K 0.9800
C108 H10L 0.9800
C109 C110 1.475(15)
C109 C112 1.488(16)
C109 C111 1.611(16)
C110 H11D 0.9800
C110 H11E 0.9800
C110 H11F 0.9800
C111 H11G 0.9800
C111 H11H 0.9800
C111 H11I 0.9800
C112 H11J 0.9800
C112 H11K 0.9800
C112 H11L 0.9800
C113 C114 1.221(12)
C114 C115 1.443(12)
C115 C120 1.370(13)
C115 C116 1.407(13)
C116 C117 1.366(12)
C116 H116 0.9500
C117 C118 1.373(14)
C117 C121 1.522(14)
C118 C119 1.420(14)
C118 H118 0.9500
C119 C120 1.397(11)
C119 C125 1.512(14)
C120 H120 0.9500
C121 C124 1.515(13)
C121 C123 1.529(12)
C121 C122 1.532(12)
C122 H12D 0.9800
C122 H12E 0.9800
C122 H12F 0.9800
C123 H12G 0.9800
C123 H12H 0.9800
C123 H12I 0.9800
C124 H12J 0.9800
C124 H12K 0.9800
C124 H12L 0.9800
C125 C127 1.538(13)
C125 C128 1.538(13)
C125 C126 1.548(12)
C126 H12M 0.9800
C126 H12N 0.9800
C126 H12O 0.9800
C127 H12P 0.9800
C127 H12Q 0.9800
C127 H12R 0.9800
C128 H12S 0.9800
C128 H12T 0.9800
C128 H12U 0.9800
C129 C130 1.228(13)
C130 C131 1.429(13)
C131 C136 1.371(16)
C131 C132 1.403(15)
C132 C133 1.410(13)
C132 H132 0.9500
C133 C134 1.405(17)
C133 C137 1.525(18)
C134 C135 1.343(17)
C134 H134 0.9500
C135 C136 1.379(15)
C135 C141 1.515(18)
C136 H136 0.9500
C137 C140 1.497(15)
C137 C138 1.515(15)
C137 C139 1.522(14)
C138 H13A 0.9800
C138 H13B 0.9800
C138 H13C 0.9800
C139 H13D 0.9800
C139 H13E 0.9800
C139 H13F 0.9800
C140 H14D 0.9800
C140 H14E 0.9800
C140 H14F 0.9800
C141 C144 1.517(15)
C141 C143 1.523(14)
C141 C142 1.527(14)
C142 H14G 0.9800
C142 H14H 0.9800
C142 H14I 0.9800
C143 H14J 0.9800
C143 H14K 0.9800
C143 H14L 0.9800
C144 H14M 0.9800
C144 H14N 0.9800
C144 H14O 0.9800
C145 C146 1.236(14)
C146 C147 1.417(15)
C147 C152 1.381(15)
C147 C148 1.407(15)
C148 C149 1.367(18)
C148 H148 0.9500
C149 C150 1.33(2)
C149 C153 1.562(19)
C150 C151 1.442(17)
C150 H150 0.9500
C151 C152 1.351(15)
C151 C157 1.524(18)
C152 H152 0.9500
C153 C156 1.504(15)
C153 C154 1.556(15)
C153 C155 1.561(15)
C154 H15D 0.9800
C154 H15E 0.9800
C154 H15F 0.9800
C155 H15G 0.9800
C155 H15H 0.9800
C155 H15I 0.9800
C156 H15J 0.9800
C156 H15K 0.9800
C156 H15L 0.9800
C157 C158 1.544(13)
C157 C159 1.544(13)
C157 C160 1.546(13)
C158 H15M 0.9800
C158 H15N 0.9800
C158 H15O 0.9800
C159 H15P 0.9800
C159 H15Q 0.9800
C159 H15R 0.9800
C160 H16D 0.9800
C160 H16E 0.9800
C160 H16F 0.9800
C161 C162 1.203(12)
C162 C163 1.449(12)
C163 C168 1.363(15)
C163 C164 1.407(14)
C164 C165 1.394(14)
C164 H164 0.9500
C165 C166 1.362(16)
C165 C169 1.521(15)
C166 C167 1.370(15)
C166 H166 0.9500
C167 C168 1.424(13)
C167 C173 1.540(16)
C168 H168 0.9500
C169 C171 1.516(14)
C169 C172 1.535(13)
C169 C170 1.553(14)
C170 H17A 0.9800
C170 H17B 0.9800
C170 H17C 0.9800
C171 H17D 0.9800
C171 H17E 0.9800
C171 H17F 0.9800
C172 H17G 0.9800
C172 H17H 0.9800
C172 H17I 0.9800
C173 C175 1.522(12)
C173 C176 1.541(13)
C173 C174 1.543(13)
C174 H17J 0.9800
C174 H17K 0.9800
C174 H17L 0.9800
C175 H17M 0.9800
C175 H17N 0.9800
C175 H17O 0.9800
C176 H17P 0.9800
C176 H17Q 0.9800
C176 H17R 0.9800
C177 C178 1.245(13)
C178 C179 1.403(14)
C179 C184 1.388(14)
C179 C180 1.396(14)
C180 C181 1.359(15)
C180 H180 0.9500
C181 C182 1.403(17)
C181 C185 1.560(17)
C182 C183 1.419(17)
C182 H182 0.9500
C183 C184 1.353(14)
C183 C189 1.532(17)
C184 H184 0.9500
C185 C188 1.520(13)
C185 C186 1.540(14)
C185 C187 1.558(13)
C186 H18A 0.9800
C186 H18B 0.9800
C186 H18C 0.9800
C187 H18D 0.9800
C187 H18E 0.9800
C187 H18F 0.9800
C188 H18G 0.9800
C188 H18H 0.9800
C188 H18I 0.9800
C189 C190 1.508(13)
C189 C192 1.536(14)
C189 C191 1.547(13)
C190 H19A 0.9800
C190 H19B 0.9800
C190 H19C 0.9800
C191 H19D 0.9800
C191 H19E 0.9800
C191 H19F 0.9800
C192 H19G 0.9800
C192 H19H 0.9800
C192 H19I 0.9800
C193 C194 1.203(13)
C194 C195 1.460(14)
C195 C196 1.388(16)
C195 C200 1.392(16)
C196 C197 1.355(19)
C196 H196 0.9500
C197 C198 1.31(2)
C197 C201 1.57(2)
C198 C199 1.48(2)
C198 H198 0.9500
C199 C200 1.357(16)
C199 C205 1.47(2)
C200 H200 0.9500
C201 C203 1.503(15)
C201 C202 1.515(16)
C201 C204 1.541(15)
C202 H20A 0.9800
C202 H20B 0.9800
C202 H20C 0.9800
C203 H20D 0.9800
C203 H20E 0.9800
C203 H20F 0.9800
C204 H20G 0.9800
C204 H20H 0.9800
C204 H20I 0.9800
C205 C208 1.493(16)
C205 C206 1.530(15)
C205 C207 1.536(16)
C206 H20J 0.9800
C206 H20K 0.9800
C206 H20L 0.9800
C207 H20M 0.9800
C207 H20N 0.9800
C207 H20O 0.9800
C208 H20P 0.9800
C208 H20Q 0.9800
C208 H20R 0.9800
C209 C210 1.212(14)
C210 C211 1.462(14)
C211 C216 1.382(15)
C211 C212 1.386(15)
C212 C213 1.380(14)
C212 H212 0.9500
C213 C214 1.382(15)
C213 C217 1.479(16)
C214 C215 1.370(17)
C214 H214 0.9500
C215 C216 1.364(16)
C215 C221 1.524(18)
C216 H216 0.9500
C217 C218 1.539(13)
C217 C219 1.541(13)
C217 C220 1.572(13)
C218 H21A 0.9800
C218 H21B 0.9800
C218 H21C 0.9800
C219 H21D 0.9800
C219 H21E 0.9800
C219 H21F 0.9800
C220 H22A 0.9800
C220 H22B 0.9800
C220 H22C 0.9800
C221 C224 1.493(16)
C221 C223 1.533(16)
C221 C222 1.539(16)
C222 H22D 0.9800
C222 H22E 0.9800
C222 H22F 0.9800
C223 H22G 0.9800
C223 H22H 0.9800
C223 H22I 0.9800
C224 H22J 0.9800
C224 H22K 0.9800
C224 H22L 0.9800
C225 C226 1.210(13)
C226 C227 1.420(13)
C227 C228 1.350(13)
C227 C232 1.396(13)
C228 C229 1.397(14)
C228 H228 0.9500
C229 C230 1.396(15)
C229 C233 1.537(15)
C230 C231 1.349(15)
C230 H230 0.9500
C231 C232 1.389(14)
C231 C237 1.561(15)
C232 H232 0.9500
C233 C236 1.504(14)
C233 C234 1.527(14)
C233 C235 1.539(14)
C234 H23A 0.9800
C234 H23B 0.9800
C234 H23C 0.9800
C235 H23D 0.9800
C235 H23E 0.9800
C235 H23F 0.9800
C236 H23G 0.9800
C236 H23H 0.9800
C236 H23I 0.9800
C237 C239 1.505(14)
C237 C240 1.518(13)
C237 C238 1.542(14)
C238 H23J 0.9800
C238 H23K 0.9800
C238 H23L 0.9800
C239 H23M 0.9800
C239 H23N 0.9800
C239 H23O 0.9800
C240 H24A 0.9800
C240 H24B 0.9800
C240 H24C 0.9800
C241 C242 1.214(13)
C242 C243 1.421(13)
C243 C244 1.369(14)
C243 C248 1.399(14)
C244 C245 1.415(14)
C244 H244 0.9500
C245 C246 1.382(17)
C245 C249 1.512(17)
C246 C247 1.392(18)
C246 H246 0.9500
C247 C248 1.379(16)
C247 C253 1.532(18)
C248 H248 0.9500
C249 C252 1.517(13)
C249 C250 1.520(14)
C249 C251 1.551(13)
C250 H25A 0.9800
C250 H25B 0.9800
C250 H25C 0.9800
C251 H25D 0.9800
C251 H25E 0.9800
C251 H25F 0.9800
C252 H25G 0.9800
C252 H25H 0.9800
C252 H25I 0.9800
C253 C255 1.499(15)
C253 C256 1.529(15)
C253 C254 1.540(14)
C254 H25J 0.9800
C254 H25K 0.9800
C254 H25L 0.9800
C255 H25M 0.9800
C255 H25N 0.9800
C255 H25O 0.9800
C256 H25P 0.9800
C256 H25Q 0.9800
C256 H25R 0.9800
N1 O1 1.169(12)
N1 O2 1.218(12)
N1 O3 1.256(14)
N2 O4 1.273(7)
N2 O6 1.273(7)
N2 O5 1.274(7)
N32 O34 1.272(8)
N32 O35 1.273(8)
N32 O36 1.274(8)
N3 O9 1.196(12)
N3 O8 1.221(11)
N3 O7 1.270(12)
N4 O11 1.250(5)
N4 O12 1.251(5)
N4 O10 1.251(5)
N34 O40 1.253(7)
N34 O41 1.253(7)
N34 O42 1.253(7)
O1H H1HA 0.8497
O2H H2HA 0.8502
O3H H3HA 0.8496
O4H H4HA 0.8998
C1E O1E 1.401(9)
C1E C2E 1.473(11)
C1E H1E1 0.9900
C1E H1E2 0.9900
C2E H2E1 0.9800
C2E H2E2 0.9800
C2E H2E3 0.9800
O1E H1EA 0.8502
C3E O2E 1.389(12)
C3E C4E 1.460(13)
C3E H3E1 0.9900
C3E H3E2 0.9900
C4E H4E1 0.9800
C4E H4E2 0.9800
C4E H4E3 0.9800
O2E H2EA 0.8501
C5E O3E 1.386(12)
C5E C6E 1.460(13)
C5E H5E1 0.9900
C5E H5E2 0.9900
C6E H6E1 0.9800
C6E H6E2 0.9800
C6E H6E3 0.9800
O3E H3EA 0.8501
C7E O4E 1.382(12)
C7E C8E 1.460(13)
C7E H7E1 0.9900
C7E H7E2 0.9900
C8E H8E1 0.9800
C8E H8E2 0.9800
C8E H8E3 0.9800
O4E H4EA 0.8501
C9E O5E 1.387(12)
C9E C10E 1.460(13)
C9E H9E1 0.9900
C9E H9E2 0.9900
C10E H10M 0.9800
C10E H10N 0.9800
C10E H10O 0.9800
O5E H5EA 0.8502
C11E O6E 1.390(12)
C11E C12E 1.461(13)
C11E H11M 0.9900
C11E H11N 0.9900
C12E H12V 0.9800
C12E H12W 0.9800
C12E H12$ 0.9800
O6E H6EA 0.8504
C13E O7E 1.387(12)
C13E C14E 1.466(13)
C13E H13G 0.9900
C13E H13H 0.9900
C14E H14P 0.9800
C14E H14Q 0.9800
C14E H14R 0.9800
O7E H7EA 0.8500

loop_
_geom_torsion_atom_site_label_1
_geom_torsion_atom_site_label_2
_geom_torsion_atom_site_label_3
_geom_torsion_atom_site_label_4
_geom_torsion
Ag31 C1 C2 Ag35 -95(3)
Ag35 C2 C3 C8 -28.5(14)
Ag35 C2 C3 C4 150.0(9)
C8 C3 C4 C5 -0.7(15)
C2 C3 C4 C5 -179.2(9)
C3 C4 C5 C6 1.1(15)
C3 C4 C5 C9 -177.5(9)
C4 C5 C6 C7 -1.6(15)
C9 C5 C6 C7 176.9(10)
C5 C6 C7 C8 1.6(16)
C5 C6 C7 C13 -179.6(10)
C6 C7 C8 C3 -1.1(15)
C13 C7 C8 C3 -179.9(10)
C4 C3 C8 C7 0.7(15)
C2 C3 C8 C7 179.1(10)
C6 C5 C9 C11 -113.0(12)
C4 C5 C9 C11 65.5(12)
C6 C5 C9 C12 6.9(14)
C4 C5 C9 C12 -174.7(10)
C6 C5 C9 C10 127.3(11)
C4 C5 C9 C10 -54.2(13)
C8 C7 C13 C15 164.0(12)
C6 C7 C13 C15 -14.8(16)
C8 C7 C13 C16 41.3(15)
C6 C7 C13 C16 -137.4(12)
C8 C7 C13 C14 -70.3(14)
C6 C7 C13 C14 111.0(13)
Ag3 C17 C18 Ag8 77.8(14)
Ag2 C17 C18 Ag8 -106.4(9)
Ag8 C18 C19 C24 22.5(14)
Ag8 C18 C19 C20 -160.9(8)
C24 C19 C20 C21 -1.0(17)
C18 C19 C20 C21 -177.6(11)
C19 C20 C21 C22 0.3(18)
C19 C20 C21 C25 179.0(11)
C20 C21 C22 C23 1(2)
C25 C21 C22 C23 -177.8(13)
C21 C22 C23 C24 -1(2)
C21 C22 C23 C29 179.7(12)
C22 C23 C24 C19 0.5(18)
C29 C23 C24 C19 179.5(11)
C20 C19 C24 C23 0.6(17)
C18 C19 C24 C23 177.1(11)
C22 C21 C25 C26 138.1(16)
C20 C21 C25 C26 -40.5(19)
C22 C21 C25 C28 14(2)
C20 C21 C25 C28 -165.0(16)
C22 C21 C25 C27 -103.9(18)
C20 C21 C25 C27 77.4(18)
C24 C23 C29 C30 -113.4(16)
C22 C23 C29 C30 65.6(18)
C24 C23 C29 C31 116.8(15)
C22 C23 C29 C31 -64.2(18)
C24 C23 C29 C32 3.8(18)
C22 C23 C29 C32 -177.2(14)
C40 C35 C36 C37 0(2)
C34 C35 C36 C37 178.3(13)
C35 C36 C37 C38 -1(2)
C35 C36 C37 C41 173.6(13)
C36 C37 C38 C39 0(2)
C41 C37 C38 C39 -174.6(13)
C37 C38 C39 C40 1(2)
C37 C38 C39 C45 177.6(13)
C38 C39 C40 C35 -1.3(18)
C45 C39 C40 C35 -177.9(11)
C36 C35 C40 C39 0.5(18)
C34 C35 C40 C39 -177.3(11)
C38 C37 C41 C42 -117.7(18)
C36 C37 C41 C42 68(2)
C38 C37 C41 C44 122.7(17)
C36 C37 C41 C44 -52(2)
C38 C37 C41 C43 -1(2)
C36 C37 C41 C43 -175.3(16)
C38 C39 C45 C46 13.0(18)
C40 C39 C45 C46 -170.5(12)
C38 C39 C45 C48 129.9(13)
C40 C39 C45 C48 -53.6(14)
C38 C39 C45 C47 -108.7(14)
C40 C39 C45 C47 67.8(15)
Ag31 C49 C50 Ag36 91.9(19)
Ag1 C49 C50 Ag6 70.0(13)
Ag4 C49 C50 Ag6 -111.1(11)
Ag36 C50 C51 C52 -165.4(9)
Ag6 C50 C51 C52 -165.3(8)
Ag36 C50 C51 C56 16.9(18)
Ag6 C50 C51 C56 17.0(15)
C56 C51 C52 C53 -1.9(19)
C50 C51 C52 C53 -179.6(11)
C51 C52 C53 C54 0.0(18)
C51 C52 C53 C57 -179.0(12)
C52 C53 C54 C55 0.5(19)
C57 C53 C54 C55 179.4(12)
C53 C54 C55 C56 1.0(19)
C53 C54 C55 C61 175.4(12)
C54 C55 C56 C51 -2.9(18)
C61 C55 C56 C51 -177.1(11)
C52 C51 C56 C55 3.4(18)
C50 C51 C56 C55 -179.0(11)
C52 C53 C57 C59 -178.0(13)
C54 C53 C57 C59 3.1(19)
C52 C53 C57 C58 60.5(17)
C54 C53 C57 C58 -118.4(14)
C52 C53 C57 C60 -58.4(16)
C54 C53 C57 C60 122.6(14)
C56 C55 C61 C64 -33.1(18)
C54 C55 C61 C64 152.6(14)
C56 C55 C61 C62 -155.5(14)
C54 C55 C61 C62 30.2(18)
C56 C55 C61 C63 86.8(16)
C54 C55 C61 C63 -87.4(15)
Ag36 C65 C66 Ag35 106.9(9)
Ag10 C65 C66 Ag6 88(2)
Ag5 C65 C66 Ag6 -113.9(8)
Ag35 C66 C67 C68 -27.9(19)
Ag6 C66 C67 C68 95.2(15)
Ag35 C66 C67 C72 167.7(10)
Ag6 C66 C67 C72 -69.2(15)
C72 C67 C68 C69 -1(2)
C66 C67 C68 C69 -167.0(16)
C67 C68 C69 C70 -6(3)
C67 C68 C69 C73 179.9(18)
C68 C69 C70 C71 2(3)
C73 C69 C70 C71 175.8(18)
C69 C70 C71 C72 10(3)
C69 C70 C71 C77 172.4(16)
C70 C71 C72 C67 -20(2)
C77 C71 C72 C67 -179.3(13)
C68 C67 C72 C71 15(2)
C66 C67 C72 C71 179.9(13)
C68 C69 C73 C75 -110(2)
C70 C69 C73 C75 77(2)
C68 C69 C73 C74 11(3)
C70 C69 C73 C74 -162(2)
C68 C69 C73 C76 118(2)
C70 C69 C73 C76 -56(3)
C70 C71 C77 C80 172.4(15)
C72 C71 C77 C80 -27(2)
C70 C71 C77 C78 -66.1(18)
C72 C71 C77 C78 94.8(17)
C70 C71 C77 C79 52.5(19)
C72 C71 C77 C79 -146.6(15)
Ag5 C81 C82 Ag13 -114.5(4)
Ag8 C81 C82 Ag13 99.5(4)
Ag43 C82 C83 C88 -11.6(15)
Ag13 C82 C83 C88 11.4(15)
Ag43 C82 C83 C84 171.5(9)
Ag13 C82 C83 C84 -165.5(8)
C88 C83 C84 C85 1.3(16)
C82 C83 C84 C85 178.2(10)
C83 C84 C85 C86 0.4(15)
C83 C84 C85 C89 179.2(9)
C84 C85 C86 C87 -0.6(16)
C89 C85 C86 C87 -179.5(10)
C85 C86 C87 C88 -0.9(17)
C85 C86 C87 C93 -177.9(11)
C84 C83 C88 C87 -2.9(17)
C82 C83 C88 C87 -179.7(11)
C86 C87 C88 C83 2.6(18)
C93 C87 C88 C83 179.8(11)
C84 C85 C89 C92 -121.6(11)
C86 C85 C89 C92 57.2(12)
C84 C85 C89 C90 0.6(14)
C86 C85 C89 C90 179.4(9)
C84 C85 C89 C91 117.5(11)
C86 C85 C89 C91 -63.7(12)
C86 C87 C93 C94 -0.6(18)
C88 C87 C93 C94 -177.6(12)
C86 C87 C93 C95 -129.1(13)
C88 C87 C93 C95 54.0(16)
C86 C87 C93 C96 115.0(13)
C88 C87 C93 C96 -62.0(14)
C104 C99 C100 C101 -8(3)
C98 C99 C100 C101 171.6(18)
C99 C100 C101 C102 10(3)
C99 C100 C101 C105 -162.9(17)
C100 C101 C102 C103 -6(4)
C105 C101 C102 C103 167(2)
C101 C102 C103 C104 0(4)
C101 C102 C103 C109 -164(2)
C100 C99 C104 C103 3(3)
C98 C99 C104 C103 -177.3(16)
C102 C103 C104 C99 1(3)
C109 C103 C104 C99 166.0(17)
C102 C101 C105 C107 59(3)
C100 C101 C105 C107 -128(2)
C102 C101 C105 C108 -58(3)
C100 C101 C105 C108 115(2)
C102 C101 C105 C106 166(2)
C100 C101 C105 C106 -21(3)
C102 C103 C109 C110 -3(3)
C104 C103 C109 C110 -167.3(18)
C102 C103 C109 C112 -136(2)
C104 C103 C109 C112 60(2)
C102 C103 C109 C111 114(2)
C104 C103 C109 C111 -50(2)
Ag6 C113 C114 Ag12 101.2(4)
Ag7 C113 C114 Ag12 -117.2(5)
Ag36 C113 C114 Ag42 137.3(8)
Ag12 C114 C115 C120 2.9(14)
Ag42 C114 C115 C120 -20.8(13)
Ag12 C114 C115 C116 -177.6(7)
Ag42 C114 C115 C116 158.7(8)
C120 C115 C116 C117 0.1(16)
C114 C115 C116 C117 -179.5(10)
C115 C116 C117 C118 -0.4(16)
C115 C116 C117 C121 179.8(10)
C116 C117 C118 C119 0.5(16)
C121 C117 C118 C119 -179.7(10)
C117 C118 C119 C120 -0.3(16)
C117 C118 C119 C125 178.1(10)
C116 C115 C120 C119 0.2(16)
C114 C115 C120 C119 179.7(10)
C118 C119 C120 C115 -0.1(15)
C125 C119 C120 C115 -178.5(10)
C116 C117 C121 C124 -116.2(11)
C118 C117 C121 C124 64.0(13)
C116 C117 C121 C123 123.8(11)
C118 C117 C121 C123 -56.0(13)
C116 C117 C121 C122 5.3(15)
C118 C117 C121 C122 -174.5(10)
C120 C119 C125 C127 62.9(13)
C118 C119 C125 C127 -115.4(12)
C120 C119 C125 C128 -58.2(12)
C118 C119 C125 C128 123.5(11)
C120 C119 C125 C126 -178.1(10)
C118 C119 C125 C126 3.6(16)
C136 C131 C132 C133 1.2(15)
C130 C131 C132 C133 -177.0(9)
C131 C132 C133 C134 -0.6(15)
C131 C132 C133 C137 179.8(10)
C132 C133 C134 C135 -0.4(18)
C137 C133 C134 C135 179.2(12)
C133 C134 C135 C136 0.9(19)
C133 C134 C135 C141 177.7(12)
C132 C131 C136 C135 -0.8(16)
C130 C131 C136 C135 177.3(10)
C134 C135 C136 C131 -0.3(18)
C141 C135 C136 C131 -177.0(11)
C134 C133 C137 C140 -86.5(16)
C132 C133 C137 C140 93.1(15)
C134 C133 C137 C138 145.5(14)
C132 C133 C137 C138 -35.0(17)
C134 C133 C137 C139 29.4(18)
C132 C133 C137 C139 -151.0(13)
C134 C135 C141 C144 178.8(13)
C136 C135 C141 C144 -4.6(19)
C134 C135 C141 C143 54.0(17)
C136 C135 C141 C143 -129.4(14)
C134 C135 C141 C142 -61.1(16)
C136 C135 C141 C142 115.6(14)
Ag17 C145 C146 Ag11 110.3(4)
Ag16 C145 C146 Ag11 -106.3(4)
Ag11 C146 C147 C152 176.6(7)
Ag11 C146 C147 C148 -0.6(12)
C152 C147 C148 C149 -1.7(17)
C146 C147 C148 C149 175.5(11)
C147 C148 C149 C150 0(2)
C147 C148 C149 C153 -175.7(12)
C148 C149 C150 C151 1(2)
C153 C149 C150 C151 176.3(13)
C149 C150 C151 C152 0(2)
C149 C150 C151 C157 180(100)
C150 C151 C152 C147 -1.5(16)
C157 C151 C152 C147 178.7(10)
C148 C147 C152 C151 2.3(16)
C146 C147 C152 C151 -174.8(10)
C150 C149 C153 C156 2(2)
C148 C149 C153 C156 177.3(16)
C150 C149 C153 C154 -129.0(16)
C148 C149 C153 C154 46.8(19)
C150 C149 C153 C155 116.2(16)
C148 C149 C153 C155 -68.0(17)
C152 C151 C157 C158 -118.5(13)
C150 C151 C157 C158 61.7(14)
C152 C151 C157 C159 2.2(15)
C150 C151 C157 C159 -177.6(11)
C152 C151 C157 C160 119.8(13)
C150 C151 C157 C160 -60.0(15)
C168 C163 C164 C165 -1.5(15)
C162 C163 C164 C165 177.1(9)
C163 C164 C165 C166 0.4(15)
C163 C164 C165 C169 179.5(9)
C164 C165 C166 C167 -1.2(16)
C169 C165 C166 C167 179.7(10)
C165 C166 C167 C168 2.9(16)
C165 C166 C167 C173 -179.4(10)
C164 C163 C168 C167 3.2(15)
C162 C163 C168 C167 -175.3(9)
C166 C167 C168 C163 -3.9(15)
C173 C167 C168 C163 178.2(9)
C166 C165 C169 C171 -33.6(16)
C164 C165 C169 C171 147.3(12)
C166 C165 C169 C172 85.9(13)
C164 C165 C169 C172 -93.2(13)
C166 C165 C169 C170 -157.5(12)
C164 C165 C169 C170 23.4(15)
C166 C167 C173 C175 14.6(15)
C168 C167 C173 C175 -167.6(10)
C166 C167 C173 C176 -108.1(12)
C168 C167 C173 C176 69.6(12)
C166 C167 C173 C174 133.2(11)
C168 C167 C173 C174 -49.1(13)
Ag18 C177 C178 Ag10 -126(5)
Ag15 C177 C178 Ag10 106.2(4)
Ag14 C177 C178 Ag10 -110.8(3)
Ag10 C178 C179 C184 -176.5(7)
Ag10 C178 C179 C180 7.4(12)
C184 C179 C180 C181 -0.8(17)
C178 C179 C180 C181 175.3(11)
C179 C180 C181 C182 2.7(18)
C179 C180 C181 C185 -177.9(11)
C180 C181 C182 C183 -2.6(18)
C185 C181 C182 C183 178.0(11)
C181 C182 C183 C184 0.5(17)
C181 C182 C183 C189 -178.7(11)
C182 C183 C184 C179 1.5(16)
C189 C183 C184 C179 -179.4(10)
C180 C179 C184 C183 -1.3(16)
C178 C179 C184 C183 -177.3(10)
C180 C181 C185 C188 170.8(12)
C182 C181 C185 C188 -9.8(17)
C180 C181 C185 C186 49.8(15)
C182 C181 C185 C186 -130.8(13)
C180 C181 C185 C187 -71.8(15)
C182 C181 C185 C187 107.6(13)
C184 C183 C189 C190 117.1(13)
C182 C183 C189 C190 -63.8(14)
C184 C183 C189 C192 -2.8(15)
C182 C183 C189 C192 176.3(10)
C184 C183 C189 C191 -122.4(12)
C182 C183 C189 C191 56.7(14)
Ag20 C193 C194 Ag15 81.0(15)
Ag19 C193 C194 Ag15 -104.8(8)
Ag15 C194 C195 C196 20.8(13)
Ag15 C194 C195 C200 -160.2(8)
C200 C195 C196 C197 0.0(18)
C194 C195 C196 C197 179.0(11)
C195 C196 C197 C198 1(2)
C195 C196 C197 C201 179.5(12)
C196 C197 C198 C199 0(2)
C201 C197 C198 C199 -178.9(13)
C197 C198 C199 C200 -1(2)
C197 C198 C199 C205 -178.0(15)
C205 C199 C200 C195 178.7(13)
C198 C199 C200 C195 1.9(19)
C196 C195 C200 C199 -1.5(18)
C194 C195 C200 C199 179.5(11)
C198 C197 C201 C203 51(2)
C196 C197 C201 C203 -127.8(16)
C198 C197 C201 C202 178.0(16)
C196 C197 C201 C202 0(2)
C198 C197 C201 C204 -66.0(19)
C196 C197 C201 C204 115.6(16)
C200 C199 C205 C208 -2(2)
C198 C199 C205 C208 174.7(16)
C200 C199 C205 C206 119.2(19)
C198 C199 C205 C206 -64(2)
C200 C199 C205 C207 -120.8(19)
C198 C199 C205 C207 56(2)
C145 Ag46 C209 C210 119.6(8)
C129 Ag46 C209 C210 -86.8(10)
Ag42 Ag46 C209 C210 -63(3)
Ag21 C209 C210 Ag16 103.8(15)
Ag20 C209 C210 Ag16 -87.8(12)
Ag46 C210 C211 C216 172.7(9)
Ag16 C210 C211 C216 170.2(8)
Ag46 C210 C211 C212 -8.5(16)
Ag16 C210 C211 C212 -11.0(14)
C216 C211 C212 C213 -1.7(16)
C210 C211 C212 C213 179.5(10)
C211 C212 C213 C214 0.1(16)
C211 C212 C213 C217 179.0(10)
C212 C213 C214 C215 2.1(18)
C217 C213 C214 C215 -176.8(12)
C213 C214 C215 C216 -3(2)
C213 C214 C215 C221 178.2(12)
C214 C215 C216 C211 1.0(19)
C221 C215 C216 C211 -179.9(12)
C212 C211 C216 C215 1.1(17)
C210 C211 C216 C215 179.9(11)
C212 C213 C217 C218 68.6(15)
C214 C213 C217 C218 -112.6(13)
C212 C213 C217 C219 -51.1(14)
C214 C213 C217 C219 127.7(12)
C212 C213 C217 C220 -172.3(11)
C214 C213 C217 C220 6.5(16)
C216 C215 C221 C224 -65(2)
C214 C215 C221 C224 114.4(18)
C216 C215 C221 C223 173.0(16)
C214 C215 C221 C223 -8(2)
C216 C215 C221 C222 57(2)
C214 C215 C221 C222 -123.5(17)
C232 C227 C228 C229 1.0(16)
C226 C227 C228 C229 179.1(10)
C227 C228 C229 C230 -2.6(16)
C227 C228 C229 C233 -179.5(10)
C228 C229 C230 C231 3.3(17)
C233 C229 C230 C231 -179.8(11)
C229 C230 C231 C232 -2.4(18)
C229 C230 C231 C237 179.1(11)
C230 C231 C232 C227 0.8(17)
C237 C231 C232 C227 179.2(10)
C228 C227 C232 C231 0.0(16)
C226 C227 C232 C231 -178.2(10)
C230 C229 C233 C236 -1.8(18)
C228 C229 C233 C236 175.0(13)
C230 C229 C233 C234 -130.9(13)
C228 C229 C233 C234 45.9(16)
C230 C229 C233 C235 117.1(14)
C228 C229 C233 C235 -66.0(15)
C230 C231 C237 C239 56.0(16)
C232 C231 C237 C239 -122.4(13)
C230 C231 C237 C240 -177.8(12)
C232 C231 C237 C240 3.7(17)
C230 C231 C237 C238 -63.1(14)
C232 C231 C237 C238 118.4(12)
Ag19 C241 C242 Ag14 104.3(11)
Ag22 C241 C242 Ag14 -88.2(11)
Ag14 C242 C243 C244 -10.6(13)
Ag14 C242 C243 C248 169.2(7)
C248 C243 C244 C245 -0.4(15)
C242 C243 C244 C245 179.4(9)
C243 C244 C245 C246 0.8(15)
C243 C244 C245 C249 179.6(10)
C244 C245 C246 C247 -2.4(18)
C249 C245 C246 C247 178.9(11)
C245 C246 C247 C248 3.3(18)
C245 C246 C247 C253 -178.8(11)
C246 C247 C248 C243 -2.6(17)
C253 C247 C248 C243 179.4(11)
C244 C243 C248 C247 1.3(16)
C242 C243 C248 C247 -178.4(10)
C246 C245 C249 C252 2.7(16)
C244 C245 C249 C252 -176.1(10)
C246 C245 C249 C250 -117.4(12)
C244 C245 C249 C250 63.9(13)
C246 C245 C249 C251 121.8(12)
C244 C245 C249 C251 -57.0(15)
C248 C247 C253 C255 111.7(16)
C246 C247 C253 C255 -66.2(18)
C248 C247 C253 C256 -16(2)
C246 C247 C253 C256 166.0(15)
C248 C247 C253 C254 -130.7(14)
C246 C247 C253 C254 51.5(18)
O2 N1 O1 Ag7 17.0(19)
O3 N1 O1 Ag7 -153.4(10)
O1 N1 O2 Ag42 -90.6(14)
O3 N1 O2 Ag42 80.3(12)
O1 N1 O2 Ag16 -149.5(11)
O3 N1 O2 Ag16 21.4(18)
O6 N2 O4 Ag6 170.6(12)
O5 N2 O4 Ag6 -32(3)
O9 N3 O7 Ag5 -172.4(11)
O8 N3 O7 Ag5 6.8(13)
O9 N3 O7 Ag35 170.6(12)
O8 N3 O7 Ag35 -10.2(16)
O9 N3 O8 Ag43 96.5(13)
O7 N3 O8 Ag43 -82.7(11)
O9 N3 O8 Ag14 13.5(17)
O7 N3 O8 Ag14 -165.7(7)
O11 N4 O10 Ag8 -32.9(18)
O12 N4 O10 Ag8 147.4(10)
O11 N4 O10 Ag13 -171.2(10)
O12 N4 O10 Ag13 9(2)
O11 N4 O12 Ag17 162.7(10)
O10 N4 O12 Ag17 -17.6(18)
C2E C1E O1E Ag22 77.6(12)
C4E C3E O2E Ag20 69(2)
